data_7132601
loop_
_publ_author_name
'Guthardt, Robin'
'Jones, Cameron'

_publ_section_title
;
 A bromo(boryloxy) silylene and its heavier analogues.
;
_journal_issue 12
_journal_name_full 'Chemical communications (Cambridge, England)'
_journal_page_first 1583
_journal_page_last 1586
_journal_paper_doi 10.1039/d3cc05760g
_journal_volume 60
_journal_year 2024
_chemical_formula_moiety 'C54 H76 B3 Cl Ge N6 O, 1.25(C6 H6)'
_chemical_formula_sum 'C61.5 H83.5 B3 Cl Ge N6 O'
_chemical_formula_weight 1063.31
_space_group_crystal_system triclinic
_space_group_IT_number 2
_space_group_name_Hall '-P 1'
_space_group_name_H-M_alt 'P -1'
_atom_sites_solution_hydrogens geom
_audit_creation_date 2023-10-27
_audit_creation_method
;
Olex2 1.5
(compiled 2023.08.24 svn.re1ec1418 for OlexSys, GUI svn.r6817)
;
_audit_update_record
;
2023-11-23 deposited with the CCDC.	2024-01-09 downloaded from the CCDC.
;
_cell_angle_alpha 95.160(3)
_cell_angle_beta 97.087(3)
_cell_angle_gamma 89.930(3)
_cell_formula_units_Z 8
_cell_length_a 16.4864(6)
_cell_length_b 16.4582(5)
_cell_length_c 44.1370(14)
_cell_measurement_reflns_used 102486
_cell_measurement_temperature 100(2)
_cell_measurement_theta_max 25.60
_cell_measurement_theta_min 0.93
_cell_volume 11835.7(7)
_computing_molecular_graphics 'Olex2 1.5 (Dolomanov et al., 2009)'
_computing_publication_material 'Olex2 1.5 (Dolomanov et al., 2009)'
_computing_structure_refinement 'SHELXL-2018/3 (Sheldrick, 2018)'
_computing_structure_solution 'SHELXT 2018/2 (Sheldrick, 2018)'
_diffrn_ambient_temperature 100(2)
_diffrn_measured_fraction_theta_full 0.960
_diffrn_measured_fraction_theta_max 0.960
_diffrn_measurement_device_type 'STOE IPDS II'
_diffrn_measurement_method 'rotation method, \w scans'
_diffrn_radiation_type MoK\a
_diffrn_radiation_wavelength 0.71073
_diffrn_reflns_av_R_equivalents 0.0624
_diffrn_reflns_av_unetI/netI 0.0561
_diffrn_reflns_Laue_measured_fraction_full 0.960
_diffrn_reflns_Laue_measured_fraction_max 0.960
_diffrn_reflns_limit_h_max 19
_diffrn_reflns_limit_h_min -18
_diffrn_reflns_limit_k_max 18
_diffrn_reflns_limit_k_min -19
_diffrn_reflns_limit_l_max 51
_diffrn_reflns_limit_l_min -52
_diffrn_reflns_number 73606
_diffrn_reflns_point_group_measured_fraction_full 0.960
_diffrn_reflns_point_group_measured_fraction_max 0.960
_diffrn_reflns_theta_full 25.117
_diffrn_reflns_theta_max 25.117
_diffrn_reflns_theta_min 1.242
_diffrn_source 'Genix Mo HF'
_exptl_absorpt_coefficient_mu 0.607
_exptl_absorpt_correction_T_max 0.9524
_exptl_absorpt_correction_T_min 0.8960
_exptl_absorpt_correction_type multi-scan
_exptl_absorpt_process_details
;
STOE X-Red32, absorption correction by Gaussian integration, analogous to
P. Coppens, "The Evaluation of Absorption and Extinction in Single-Crystal
Structure Analysis", published in: F. R. Ahmed (Editor), "Crystallographic
Computing", Munksgaard, Copenhagen (1970), 255 - 270. Afterwards scaling of
reflection intensities was performed within STOE LANA. J. Koziskova, F. Hahn,
J. Richter, J. Kozisek, Acta Chimica Slovaca, vol. 9, no. 2, 2016, pp. 136-140.
;
_exptl_crystal_colour yellow
_exptl_crystal_colour_primary yellow
_exptl_crystal_density_diffrn 1.193
_exptl_crystal_density_method 'not measured'
_exptl_crystal_description block
_exptl_crystal_F_000 4532
_exptl_crystal_size_max 0.18
_exptl_crystal_size_mid 0.14
_exptl_crystal_size_min 0.08
_refine_diff_density_max 0.682
_refine_diff_density_min -1.138
_refine_diff_density_rms 0.083
_refine_ls_extinction_method none
_refine_ls_goodness_of_fit_ref 1.059
_refine_ls_hydrogen_treatment constr
_refine_ls_matrix_type full
_refine_ls_number_parameters 2658
_refine_ls_number_reflns 40545
_refine_ls_number_restraints 5
_refine_ls_restrained_S_all 1.059
_refine_ls_R_factor_all 0.1061
_refine_ls_R_factor_gt 0.0835
_refine_ls_shift/su_max 0.001
_refine_ls_shift/su_mean 0.000
_refine_ls_structure_factor_coef Fsqd
_refine_ls_weighting_details 'w=1/[\s^2^(Fo^2^)+(0.1071P)^2^+26.2246P] where P=(Fo^2^+2Fc^2^)/3'
_refine_ls_weighting_scheme calc
_refine_ls_wR_factor_gt 0.2218
_refine_ls_wR_factor_ref 0.2418
_reflns_Friedel_coverage 0.000
_reflns_number_gt 30639
_reflns_number_total 40545
_reflns_threshold_expression 'I > 2\s(I)'
_cod_data_source_file d3cc05760g2.cif
_cod_data_source_block i3480
_cod_depositor_comments 'Adding full bibliography for 7132597--7132603.cif.'
_cod_original_formula_sum 'C61.50 H83.50 B3 Cl Ge N6 O'
_cod_database_code 7132601
_shelx_shelxl_version_number 2018/3
_shelx_space_group_comment
;
The symmetry employed for this shelxl refinement is uniquely defined
by the following loop, which should always be used as a source of
symmetry information in preference to the above space-group names.
They are only intended as comments.
;
_shelx_estimated_absorpt_t_max 0.953
_shelx_estimated_absorpt_t_min 0.899
_olex2_refinement_description
;
1. Restrained distances
 C116-C1A \\sim C116-C121
 with sigma of 0.02
 C122-C1A \\sim C122-C121
 with sigma of 0.02
 C1A-C1B \\sim C121-C1C
 with sigma of 0.02
 C116-C1B \\sim C116-C1C
 with sigma of 0.04
 C122-C1B \\sim C122-C1C
 with sigma of 0.04
2. Others
 Fixed Sof: H12G(0.5) H12H(0.5) H12I(0.5) H12J(0.5) H12K(0.5) H12L(0.5)
 C1A(0.5) H1A(0.5) C1B(0.5) H1BA(0.5) H1BB(0.5) H1BC(0.5) C121(0.5) H121(0.5)
 C1C(0.5) H1CA(0.5) H1CB(0.5) H1CC(0.5)
3.a Ternary CH refined with riding coordinates:
 C145(H145), C187(H187), C90(H90), C49(H49), C190(H190), C175(H175), C81(H81),
 C93(H93), C37(H37), C52(H52), C40(H40), C148(H148), C199(H199), C124(H124),
 C160(H160), C178(H178), C16(H16), C105(H105), C66(H66), C133(H133), C28(H28),
 C214(H214), C202(H202), C25(H25), C69(H69), C157(H157), C13(H13), C211(H211),
 C78(H78), C136(H136), C1A(H1A), C102(H102), C121(H121)
3.b Secondary CH2 refined with riding coordinates:
 C55(H55A,H55B), C164(H16G,H16H), C163(H16I,H16J), C2(H2A,H2B), C1(H1B,H1C),
 C56(H56A,H56B), C110(H11A,H11B), C109(H10A,H10B)
3.c Aromatic/amide H refined with riding coordinates:
 C60(H60), C166(H166), C59(H59), C5(H5), C3(H3), C45(H45), C6(H6), C57(H57),
 C86(H86), C74(H74), C112(H112), C165(H165), C185(H185), C4(H4), C63(H63),
 C88(H88), C75(H75), C183(H183), C114(H114), C113(H113), C9(H9), C47(H47),
 C184(H184), C141(H141), C33(H33), C11(H11), C10(H10), C195(H195), C173(H173),
 C143(H143), C65(H65), C46(H46), C21(H21), C167(H167), C64(H64), C171(H171),
 C168(H168), C58(H58), C76(H76), C23(H23), C35(H35), C196(H196), C142(H142),
 C117(H117), C119(H119), C118(H118), C172(H172), C87(H87), C197(H197), C22(H22),
  C34(H34), C111(H111), C155(H155), C153(H153), C98(H98), C207(H207),
 C129(H129), C131(H131), C209(H209), C130(H130), C100(H100), C154(H154),
 C208(H208), C99(H99), C220(H220), C221(H221), C222(H222), C217(H217),
 C218(H218), C219(H219), C237(H237), C236(H236), C235(H235), C240(H240),
 C239(H239), C238(H238), C245(H245), C246(H246), C241(H241), C242(H242),
 C243(H243), C244(H244), C232(H232), C231(H231), C230(H230), C229(H229),
 C234(H234), C233(H233), C226(H226), C227(H227), C228(H228), C223(H223),
 C224(H224), C225(H225)
3.d Fitted hexagon refined as free rotating group:
 C117(C116,C115,C120,C119,C118), C220(C221,C222,C217,C218,C219), C237(C236,
 C235,C240,C239,C238), C245(C246,C241,C242,C243,C244), C232(C231,C230,C229,C234,
 C233), C226(C227,C228,C223,C224,C225)
3.e Idealised Me refined as rotating group:
 C188(H18A,H18B,H18C), C147(H14A,H14B,H14C), C91(H91A,H91B,H91C), C189(H18D,
 H18E,H18F), C146(H14D,H14E,H14F), C51(H51A,H51B,H51C), C92(H92A,H92B,H92C),
 C50(H50A,H50B,H50C), C192(H19A,H19B,H19C), C191(H19D,H19E,H19F), C83(H83A,H83B,
 H83C), C54(H54A,H54B,H54C), C201(H20A,H20B,H20C), C106(H10C,H10D,H10E),
 C42(H42A,H42B,H42C), C53(H53A,H53B,H53C), C68(H68A,H68B,H68C), C107(H10F,H10G,
 H10H), C95(H95A,H95B,H95C), C203(H20D,H20E,H20F), C82(H82A,H82B,H82C),
 C15(H15J,H15K,H15L), C158(H15A,H15B,H15C), C125(H12A,H12B,H12C), C134(H13A,
 H13B,H13C), C29(H29A,H29B,H29C), C94(H94A,H94B,H94C), C26(H26A,H26B,H26C),
 C149(H14G,H14H,H14I), C176(H17A,H17B,H17C), C41(H41A,H41B,H41C), C204(H20G,
 H20H,H20I), C150(H15D,H15E,H15F), C30(H30A,H30B,H30C), C135(H13D,H13E,H13F),
 C27(H27A,H27B,H27C), C177(H17D,H17E,H17F), C67(H67A,H67B,H67C), C38(H38A,H38B,
 H38C), C14(H14J,H14K,H14L), C126(H12D,H12E,H12F), C39(H39A,H39B,H39C),
 C162(H16A,H16B,H16C), C122(H12G,H12H,H12I), C122(H12J,H12K,H12L), C70(H70A,
 H70B,H70C), C79(H79A,H79B,H79C), C137(H13G,H13H,H13I), C179(H17G,H17H,H17I),
 C200(H20J,H20K,H20L), C212(H21A,H21B,H21C), C213(H21D,H21E,H21F), C180(H18G,
 H18H,H18I), C80(H80A,H80B,H80C), C18(H18J,H18K,H18L), C71(H71A,H71B,H71C),
 C17(H17J,H17K,H17L), C161(H16D,H16E,H16F), C138(H13J,H13K,H13L), C216(H21G,
 H21H,H21I), C215(H21J,H21K,H21L), C159(H15G,H15H,H15I), C1B(H1BA,H1BB,H1BC),
 C104(H10I,H10J,H10K), C103(H10L,H10M,H10N), C1C(H1CA,H1CB,H1CC)
;
_olex2_submission_special_instructions 'No special instructions were received'

loop_
_space_group_symop_operation_xyz
'x, y, z'
'-x, -y, -z'

loop_
_atom_site_label
_atom_site_type_symbol
_atom_site_fract_x
_atom_site_fract_y
_atom_site_fract_z
_atom_site_U_iso_or_equiv
_atom_site_adp_type
_atom_site_occupancy
_atom_site_site_symmetry_order
_atom_site_calc_flag
_atom_site_refinement_flags_posn
_atom_site_refinement_flags_adp
_atom_site_refinement_flags_occupancy
_atom_site_disorder_assembly
_atom_site_disorder_group
Ge4 Ge 0.18605(4) 0.59321(4) 0.05284(2) 0.05330(15) Uani 1 1 d . . . . .
Ge2 Ge 0.39299(4) 0.31892(4) 0.44805(2) 0.05802(16) Uani 1 1 d . . . . .
Ge1 Ge 1.06575(4) 0.82092(4) 0.44779(2) 0.05924(17) Uani 1 1 d . . . . .
Ge3 Ge 0.69181(4) -0.07963(4) 0.05358(2) 0.06247(18) Uani 1 1 d . . . . .
Cl2 Cl 0.39794(10) 0.45066(9) 0.43754(3) 0.0652(4) Uani 1 1 d . . . . .
Cl4 Cl 0.05584(8) 0.58210(10) 0.06288(3) 0.0646(4) Uani 1 1 d . . . . .
Cl1 Cl 1.05392(10) 0.95185(9) 0.43646(3) 0.0663(4) Uani 1 1 d . . . . .
Cl3 Cl 0.55959(9) -0.06513(12) 0.06106(4) 0.0766(4) Uani 1 1 d . . . . .
O4 O 0.23313(19) 0.54055(18) 0.08323(7) 0.0403(7) Uani 1 1 d . . . . .
O2 O 0.44890(19) 0.2769(2) 0.41915(7) 0.0439(7) Uani 1 1 d . . . . .
O3 O 0.7345(2) -0.00479(19) 0.08217(7) 0.0430(7) Uani 1 1 d . . . . .
O1 O 0.99764(18) 0.7776(2) 0.41730(7) 0.0444(7) Uani 1 1 d . . . . .
N11 N 0.6355(2) 0.2370(2) 0.44408(8) 0.0365(8) Uani 1 1 d . . . . .
N7 N 0.4475(2) 0.3523(2) 0.37234(8) 0.0355(8) Uani 1 1 d . . . . .
N22 N 0.2665(2) 0.3544(2) 0.05749(8) 0.0361(8) Uani 1 1 d . . . . .
N19 N 0.2012(2) 0.4133(2) 0.10500(8) 0.0349(8) Uani 1 1 d . . . . .
N2 N 0.9704(2) 0.8485(2) 0.36938(8) 0.0338(7) Uani 1 1 d . . . . .
N12 N 0.7058(2) 0.2235(2) 0.40224(8) 0.0380(8) Uani 1 1 d . . . . .
N17 N 0.7834(2) 0.2642(2) 0.09803(9) 0.0407(8) Uani 1 1 d . . . . .
N3 N 0.8246(2) 0.7379(2) 0.44135(8) 0.0349(8) Uani 1 1 d . . . . .
N1 N 0.8587(2) 0.8036(2) 0.39290(8) 0.0339(7) Uani 1 1 d . . . . .
N21 N 0.2793(2) 0.2791(2) 0.09886(8) 0.0384(8) Uani 1 1 d . . . . .
N9 N 0.2902(2) 0.3273(2) 0.36885(9) 0.0393(8) Uani 1 1 d . . . . .
N24 N 0.1856(2) 0.6944(2) 0.13354(9) 0.0399(8) Uani 1 1 d . . . . .
N20 N 0.1583(2) 0.5374(2) 0.12923(8) 0.0360(8) Uani 1 1 d . . . . .
N14 N 0.7031(2) 0.1331(2) 0.10371(8) 0.0369(8) Uani 1 1 d . . . . .
N16 N 0.6831(2) -0.1332(2) 0.13313(9) 0.0420(9) Uani 1 1 d . . . . .
N6 N 1.0633(2) 0.9132(2) 0.33544(9) 0.0403(8) Uani 1 1 d . . . . .
N15 N 0.5913(2) -0.0695(2) 0.16192(9) 0.0412(8) Uani 1 1 d . . . . .
N13 N 0.6552(2) 0.0216(2) 0.12702(8) 0.0374(8) Uani 1 1 d . . . . .
N4 N 0.7281(2) 0.7257(2) 0.39951(8) 0.0376(8) Uani 1 1 d . . . . .
N18 N 0.7697(2) 0.1699(2) 0.05653(8) 0.0372(8) Uani 1 1 d . . . . .
N10 N 0.3342(2) 0.4219(2) 0.33896(9) 0.0406(8) Uani 1 1 d . . . . .
N5 N 1.1259(2) 0.8228(2) 0.36717(8) 0.0374(8) Uani 1 1 d . . . . .
N23 N 0.1037(2) 0.6464(2) 0.16627(9) 0.0428(9) Uani 1 1 d . . . . .
N8 N 0.5733(2) 0.3050(2) 0.39613(8) 0.0364(8) Uani 1 1 d . . . . .
C84 C 0.5909(3) 0.2619(3) 0.46824(10) 0.0363(9) Uani 1 1 d . . . . .
C145 C 0.8848(3) 0.0510(3) 0.03567(10) 0.0405(10) Uani 1 1 d . . . . .
H145 H 0.889890 0.086348 0.055474 0.049 Uiso 1 1 calc R U . . .
C60 C 0.7473(3) 0.1811(3) 0.42596(10) 0.0401(10) Uani 1 1 d . . . . .
H60 H 0.796630 0.151730 0.424749 0.048 Uiso 1 1 calc R U . . .
C73 C 0.2982(3) 0.1875(3) 0.38336(10) 0.0393(10) Uani 1 1 d . . . . .
C169 C 0.2661(3) 0.2402(3) 0.12574(10) 0.0404(10) Uani 1 1 d . . . . .
C96 C 0.7464(3) 0.2377(3) 0.37639(11) 0.0417(10) Uani 1 1 d . . . . .
C151 C 0.7707(3) 0.3175(3) 0.12439(11) 0.0446(11) Uani 1 1 d . . . . .
C181 C 0.2398(3) 0.4018(3) 0.03282(10) 0.0361(9) Uani 1 1 d . . . . .
C43 C 0.8863(3) 0.7632(3) 0.46634(10) 0.0364(9) Uani 1 1 d . . . . .
C44 C 0.9415(3) 0.7050(3) 0.47760(10) 0.0387(10) Uani 1 1 d . . . . .
C55 C 0.5142(3) 0.3897(3) 0.35869(11) 0.0415(10) Uani 1 1 d . . . . .
H55A H 0.523432 0.447217 0.367115 0.050 Uiso 1 1 calc R U . . .
H55B H 0.501177 0.387939 0.336129 0.050 Uiso 1 1 calc R U . . .
C166 C 0.3125(3) 0.2827(3) 0.05142(11) 0.0408(10) Uani 1 1 d . . . . .
H166 H 0.334759 0.267930 0.032858 0.049 Uiso 1 1 calc R U . . .
C59 C 0.7065(3) 0.1887(3) 0.45016(11) 0.0424(10) Uani 1 1 d . . . . .
H59 H 0.722278 0.165295 0.468877 0.051 Uiso 1 1 calc R U . . .
C187 C 0.3839(3) 0.4605(3) 0.03618(11) 0.0407(10) Uani 1 1 d . . . . .
H187 H 0.388843 0.433837 0.055792 0.049 Uiso 1 1 calc R U . . .
C48 C 0.8873(3) 0.8434(3) 0.47946(10) 0.0396(10) Uani 1 1 d . . . . .
C61 C 0.3749(3) 0.4656(3) 0.31839(10) 0.0404(10) Uani 1 1 d . . . . .
C19 C 1.1541(3) 0.7625(3) 0.38725(10) 0.0369(9) Uani 1 1 d . . . . .
C72 C 0.2713(3) 0.2681(3) 0.38863(11) 0.0407(10) Uani 1 1 d . . . . .
C32 C 0.6677(3) 0.6941(3) 0.34639(11) 0.0438(11) Uani 1 1 d . . . . .
C193 C 0.2407(3) 0.7147(3) 0.11263(10) 0.0396(10) Uani 1 1 d . . . . .
C164 C 0.1173(3) 0.4695(3) 0.14109(11) 0.0410(10) Uani 1 1 d . . . . .
H16G H 0.060172 0.462773 0.131155 0.049 Uiso 1 1 calc R U . . .
H16H H 0.116963 0.479190 0.163534 0.049 Uiso 1 1 calc R U . . .
C174 C 0.3205(3) 0.2549(3) 0.15258(11) 0.0436(10) Uani 1 1 d . . . . .
C170 C 0.1967(3) 0.1913(3) 0.12447(11) 0.0439(11) Uani 1 1 d . . . . .
C90 C 0.5295(3) 0.1191(3) 0.46472(10) 0.0391(10) Uani 1 1 d . . . . .
H90 H 0.552745 0.116365 0.444779 0.047 Uiso 1 1 calc R U . . .
C163 C 0.1669(3) 0.3950(3) 0.13323(10) 0.0409(10) Uani 1 1 d . . . . .
H16I H 0.211023 0.386969 0.150007 0.049 Uiso 1 1 calc R U . . .
H16J H 0.131835 0.345475 0.129380 0.049 Uiso 1 1 calc R U . . .
C62 C 0.3948(3) 0.5472(3) 0.32606(11) 0.0428(10) Uani 1 1 d . . . . .
C156 C 0.7014(3) 0.3665(3) 0.12282(12) 0.0476(11) Uani 1 1 d . . . . .
C2 C 0.8262(3) 0.8314(3) 0.36291(11) 0.0444(11) Uani 1 1 d . . . . .
H2A H 0.776752 0.864796 0.364662 0.053 Uiso 1 1 calc R U . . .
H2B H 0.812236 0.784307 0.347572 0.053 Uiso 1 1 calc R U . . .
C89 C 0.5407(3) 0.2051(3) 0.47954(10) 0.0381(10) Uani 1 1 d . . . . .
C5 C 0.7571(3) 0.6923(3) 0.44756(10) 0.0408(10) Uani 1 1 d . . . . .
H5 H 0.752829 0.669392 0.466308 0.049 Uiso 1 1 calc R U . . .
C182 C 0.2963(3) 0.4510(3) 0.02154(10) 0.0373(9) Uani 1 1 d . . . . .
C7 C 1.0114(3) 0.9599(3) 0.31545(10) 0.0394(10) Uani 1 1 d . . . . .
C188 C 0.4414(3) 0.4172(3) 0.01567(12) 0.0487(11) Uani 1 1 d . . . . .
H18A H 0.428160 0.358755 0.012769 0.073 Uiso 1 1 calc R U . . .
H18B H 0.497977 0.425106 0.025317 0.073 Uiso 1 1 calc R U . . .
H18C H 0.435093 0.439825 -0.004271 0.073 Uiso 1 1 calc R U . . .
C140 C 0.7966(3) 0.0540(3) 0.02108(10) 0.0404(10) Uani 1 1 d . . . . .
C186 C 0.1578(3) 0.3963(3) 0.01953(10) 0.0404(10) Uani 1 1 d . . . . .
C1 C 0.8946(3) 0.8819(3) 0.35392(12) 0.0466(11) Uani 1 1 d . . . . .
H1B H 0.894684 0.876469 0.331404 0.056 Uiso 1 1 calc R U . . .
H1C H 0.888789 0.940201 0.360930 0.056 Uiso 1 1 calc R U . . .
C31 C 0.6721(2) 0.7432(3) 0.37370(10) 0.0392(10) Uani 1 1 d . . . . .
C3 C 1.1806(3) 0.8510(3) 0.34846(11) 0.0448(11) Uani 1 1 d . . . . .
H3 H 1.236108 0.834849 0.349012 0.054 Uiso 1 1 calc R U . . .
C85 C 0.5978(3) 0.3428(3) 0.48135(11) 0.0431(10) Uani 1 1 d . . . . .
C194 C 0.3220(3) 0.6892(3) 0.11780(11) 0.0441(11) Uani 1 1 d . . . . .
C45 C 0.9963(3) 0.7294(3) 0.50345(11) 0.0459(11) Uani 1 1 d . . . . .
H45 H 1.033315 0.690751 0.511968 0.055 Uiso 1 1 calc R U . . .
C6 C 0.7007(3) 0.6861(3) 0.42341(11) 0.0436(11) Uani 1 1 d . . . . .
H6 H 0.649445 0.659126 0.422342 0.052 Uiso 1 1 calc R U . . .
C56 C 0.5885(3) 0.3387(3) 0.36736(11) 0.0432(11) Uani 1 1 d . . . . .
H56A H 0.594351 0.294253 0.351115 0.052 Uiso 1 1 calc R U . . .
H56B H 0.638829 0.372721 0.370621 0.052 Uiso 1 1 calc R U . . .
C110 C 0.6664(3) 0.1662(3) 0.13099(11) 0.0430(10) Uani 1 1 d . . . . .
H11A H 0.632972 0.214753 0.126649 0.052 Uiso 1 1 calc R U . . .
H11B H 0.708955 0.181022 0.148459 0.052 Uiso 1 1 calc R U . . .
C57 C 0.2235(3) 0.3577(3) 0.35007(12) 0.0471(11) Uani 1 1 d . . . . .
H57 H 0.168179 0.341438 0.349818 0.057 Uiso 1 1 calc R U . . .
C86 C 0.5550(3) 0.3655(3) 0.50588(11) 0.0494(12) Uani 1 1 d . . . . .
H86 H 0.558484 0.420336 0.514737 0.059 Uiso 1 1 calc R U . . .
C74 C 0.2715(3) 0.1288(3) 0.40072(12) 0.0495(12) Uani 1 1 d . . . . .
H74 H 0.288826 0.074051 0.397224 0.059 Uiso 1 1 calc R U . . .
C101 C 0.7353(3) 0.1829(3) 0.35024(12) 0.0486(11) Uani 1 1 d . . . . .
C205 C 0.0581(3) 0.6039(3) 0.18580(11) 0.0468(11) Uani 1 1 d . . . . .
C112 C 0.6023(3) -0.1507(3) 0.16926(13) 0.0520(12) Uani 1 1 d . . . . .
H112 H 0.575113 -0.175497 0.183857 0.062 Uiso 1 1 calc R U . . .
C109 C 0.6136(3) 0.0961(3) 0.13753(11) 0.0401(10) Uani 1 1 d . . . . .
H10A H 0.609090 0.097603 0.159727 0.048 Uiso 1 1 calc R U . . .
H10B H 0.558084 0.098849 0.126240 0.048 Uiso 1 1 calc R U . . .
C165 C 0.3196(3) 0.2394(3) 0.07570(11) 0.0432(10) Uani 1 1 d . . . . .
H165 H 0.347677 0.189225 0.077089 0.052 Uiso 1 1 calc R U . . .
C36 C 0.6230(3) 0.8133(3) 0.37670(11) 0.0424(10) Uani 1 1 d . . . . .
C49 C 0.9436(3) 0.6192(3) 0.46269(11) 0.0407(10) Uani 1 1 d . . . . .
H49 H 0.906637 0.616432 0.442876 0.049 Uiso 1 1 calc R U . . .
C185 C 0.1339(3) 0.4407(3) -0.00526(11) 0.0484(12) Uani 1 1 d . . . . .
H185 H 0.078346 0.438874 -0.014135 0.058 Uiso 1 1 calc R U . . .
C4 C 1.1448(3) 0.9032(3) 0.32981(12) 0.0470(11) Uani 1 1 d . . . . .
H4 H 1.170293 0.929493 0.315106 0.056 Uiso 1 1 calc R U . . .
C12 C 0.9777(3) 0.9220(3) 0.28706(11) 0.0456(11) Uani 1 1 d . . . . .
C147 C 0.9417(3) 0.0860(3) 0.01510(12) 0.0471(11) Uani 1 1 d . . . . .
H14A H 0.934712 0.054927 -0.005077 0.071 Uiso 1 1 calc R U . . .
H14B H 0.998532 0.082082 0.024429 0.071 Uiso 1 1 calc R U . . .
H14C H 0.928369 0.143297 0.012778 0.071 Uiso 1 1 calc R U . . .
C190 C 0.0989(3) 0.3381(3) 0.03074(11) 0.0447(11) Uani 1 1 d . . . . .
H190 H 0.115435 0.334984 0.053172 0.054 Uiso 1 1 calc R U . . .
C63 C 0.4338(3) 0.5874(3) 0.30514(12) 0.0477(11) Uani 1 1 d . . . . .
H63 H 0.448830 0.643250 0.309789 0.057 Uiso 1 1 calc R U . . .
C88 C 0.5016(3) 0.2310(3) 0.50470(11) 0.0466(11) Uani 1 1 d . . . . .
H88 H 0.469729 0.192901 0.513196 0.056 Uiso 1 1 calc R U . . .
C75 C 0.2207(3) 0.1475(4) 0.42282(13) 0.0571(13) Uani 1 1 d . . . . .
H75 H 0.202644 0.105879 0.434069 0.069 Uiso 1 1 calc R U . . .
C183 C 0.2697(3) 0.4926(3) -0.00403(10) 0.0448(11) Uani 1 1 d . . . . .
H183 H 0.307740 0.524745 -0.012393 0.054 Uiso 1 1 calc R U . . .
C114 C 0.8234(3) 0.2924(3) 0.07452(11) 0.0466(11) Uani 1 1 d . . . . .
H114 H 0.851841 0.342994 0.075744 0.056 Uiso 1 1 calc R U . . .
C113 C 0.8151(3) 0.2375(3) 0.05039(11) 0.0447(11) Uani 1 1 d . . . . .
H113 H 0.836679 0.243116 0.031688 0.054 Uiso 1 1 calc R U . . .
C175 C 0.1398(3) 0.1731(3) 0.09480(12) 0.0505(12) Uani 1 1 d . . . . .
H175 H 0.154321 0.212027 0.080146 0.061 Uiso 1 1 calc R U . . .
C9 C 0.9473(3) 1.0849(3) 0.30370(13) 0.0542(13) Uani 1 1 d . . . . .
H9 H 0.936961 1.140878 0.309018 0.065 Uiso 1 1 calc R U . . .
C91 C 0.5766(3) 0.0597(3) 0.48480(12) 0.0456(11) Uani 1 1 d . . . . .
H91A H 0.635059 0.073041 0.487101 0.068 Uiso 1 1 calc R U . . .
H91B H 0.567596 0.003871 0.475171 0.068 Uiso 1 1 calc R U . . .
H91C H 0.557349 0.063919 0.505018 0.068 Uiso 1 1 calc R U . . .
C127 C 0.7398(3) -0.1652(3) 0.11328(12) 0.0444(11) Uani 1 1 d . . . . .
C47 C 0.9454(3) 0.8647(3) 0.50476(11) 0.0490(11) Uani 1 1 d . . . . .
H47 H 0.948600 0.919481 0.513737 0.059 Uiso 1 1 calc R U . . .
C139 C 0.7417(3) 0.1096(3) 0.03209(10) 0.0384(10) Uani 1 1 d . . . . .
C81 C 0.3515(3) 0.1633(3) 0.35853(11) 0.0462(11) Uani 1 1 d . . . . .
H81 H 0.383114 0.212979 0.355333 0.055 Uiso 1 1 calc R U . . .
C93 C 0.6556(3) 0.4031(3) 0.47036(12) 0.0495(12) Uani 1 1 d . . . . .
H93 H 0.661980 0.384794 0.448565 0.059 Uiso 1 1 calc R U . . .
C37 C 0.7172(3) 0.6168(3) 0.34352(12) 0.0511(12) Uani 1 1 d . . . . .
H37 H 0.760915 0.617963 0.361401 0.061 Uiso 1 1 calc R U . . .
C189 C 0.4096(3) 0.5496(3) 0.04387(12) 0.0481(11) Uani 1 1 d . . . . .
H18D H 0.406453 0.577019 0.024945 0.072 Uiso 1 1 calc R U . . .
H18E H 0.465875 0.552632 0.054133 0.072 Uiso 1 1 calc R U . . .
H18F H 0.373075 0.576544 0.057474 0.072 Uiso 1 1 calc R U . . .
C184 C 0.1898(3) 0.4880(3) -0.01737(11) 0.0506(12) Uani 1 1 d . . . . .
H184 H 0.172905 0.516785 -0.034731 0.061 Uiso 1 1 calc R U . . .
C146 C 0.9109(3) -0.0349(3) 0.04277(12) 0.0466(11) Uani 1 1 d . . . . .
H14D H 0.873250 -0.056918 0.055584 0.070 Uiso 1 1 calc R U . . .
H14E H 0.966440 -0.032969 0.053720 0.070 Uiso 1 1 calc R U . . .
H14F H 0.909862 -0.070050 0.023583 0.070 Uiso 1 1 calc R U . . .
C141 C 0.7690(3) -0.0012(3) -0.00383(11) 0.0501(12) Uani 1 1 d . . . . .
H141 H 0.805931 -0.039106 -0.011999 0.060 Uiso 1 1 calc R U . . .
C33 C 0.6136(3) 0.7157(3) 0.32149(12) 0.0530(13) Uani 1 1 d . . . . .
H33 H 0.609826 0.682997 0.302497 0.064 Uiso 1 1 calc R U . . .
C11 C 0.9264(3) 0.9675(3) 0.26770(12) 0.0516(12) Uani 1 1 d . . . . .
H11 H 0.901589 0.942390 0.248574 0.062 Uiso 1 1 calc R U . . .
C10 C 0.9113(3) 1.0476(3) 0.27585(12) 0.0546(13) Uani 1 1 d . . . . .
H10 H 0.876112 1.077863 0.262426 0.065 Uiso 1 1 calc R U . . .
C52 C 0.8234(3) 0.9043(3) 0.46869(11) 0.0457(11) Uani 1 1 d . . . . .
H52 H 0.805654 0.888849 0.446420 0.055 Uiso 1 1 calc R U . . .
C195 C 0.3762(3) 0.7170(3) 0.09913(12) 0.0517(12) Uani 1 1 d . . . . .
H195 H 0.431682 0.700807 0.102111 0.062 Uiso 1 1 calc R U . . .
C173 C 0.3019(3) 0.2215(3) 0.17881(12) 0.0513(12) Uani 1 1 d . . . . .
H173 H 0.337453 0.231374 0.197417 0.062 Uiso 1 1 calc R U . . .
C143 C 0.6345(3) 0.0521(3) -0.00527(11) 0.0532(13) Uani 1 1 d . . . . .
H143 H 0.578915 0.050099 -0.014121 0.064 Uiso 1 1 calc R U . . .
C65 C 0.4291(4) 0.4670(4) 0.27101(12) 0.0585(14) Uani 1 1 d . . . . .
H65 H 0.440625 0.439804 0.252134 0.070 Uiso 1 1 calc R U . . .
C144 C 0.6592(3) 0.1101(3) 0.01922(11) 0.0457(11) Uani 1 1 d . . . . .
C108 C 0.3903(3) 0.4244(3) 0.29135(12) 0.0518(12) Uani 1 1 d . . . . .
C97 C 0.7976(3) 0.3069(3) 0.37836(12) 0.0461(11) Uani 1 1 d . . . . .
C20 C 1.2163(3) 0.7830(3) 0.41122(11) 0.0466(11) Uani 1 1 d . . . . .
C46 C 0.9979(3) 0.8079(3) 0.51685(11) 0.0516(12) Uani 1 1 d . . . . .
H46 H 1.035467 0.823048 0.534557 0.062 Uiso 1 1 calc R U . . .
C21 C 1.2504(3) 0.7206(4) 0.42795(12) 0.0548(13) Uani 1 1 d . . . . .
H21 H 1.292630 0.733253 0.444387 0.066 Uiso 1 1 calc R U . . .
C8 C 0.9983(3) 1.0421(3) 0.32392(12) 0.0470(11) Uani 1 1 d . . . . .
C40 C 0.6252(3) 0.8650(3) 0.40695(12) 0.0477(11) Uani 1 1 d . . . . .
H40 H 0.670044 0.844077 0.421508 0.057 Uiso 1 1 calc R U . . .
C198 C 0.2144(3) 0.7638(3) 0.08936(11) 0.0464(11) Uani 1 1 d . . . . .
C167 C 0.1143(3) 0.7310(3) 0.17259(13) 0.0529(13) Uani 1 1 d . . . . .
H167 H 0.090666 0.763459 0.188036 0.063 Uiso 1 1 calc R U . . .
C51 C 0.9113(3) 0.5587(3) 0.48261(11) 0.0461(11) Uani 1 1 d . . . . .
H51A H 0.943734 0.563385 0.502862 0.069 Uiso 1 1 calc R U . . .
H51B H 0.915395 0.503105 0.472929 0.069 Uiso 1 1 calc R U . . .
H51C H 0.853994 0.570644 0.484859 0.069 Uiso 1 1 calc R U . . .
C64 C 0.4505(3) 0.5473(3) 0.27801(12) 0.0541(13) Uani 1 1 d . . . . .
H64 H 0.477049 0.575384 0.264071 0.065 Uiso 1 1 calc R U . . .
C171 C 0.1818(3) 0.1582(3) 0.15142(12) 0.0516(12) Uani 1 1 d . . . . .
H171 H 0.135276 0.123928 0.151050 0.062 Uiso 1 1 calc R U . . .
C152 C 0.8265(3) 0.3185(3) 0.15086(12) 0.0524(12) Uani 1 1 d . . . . .
C148 C 0.6006(3) 0.1735(3) 0.03007(11) 0.0494(12) Uani 1 1 d . . . . .
H148 H 0.620479 0.191918 0.051933 0.059 Uiso 1 1 calc R U . . .
C199 C 0.3502(3) 0.6357(3) 0.14295(12) 0.0520(12) Uani 1 1 d . . . . .
H199 H 0.303399 0.598923 0.145101 0.062 Uiso 1 1 calc R U . . .
C210 C -0.0245(3) 0.5895(3) 0.17709(12) 0.0523(12) Uani 1 1 d . . . . .
C24 C 1.1254(3) 0.6823(3) 0.38062(11) 0.0431(10) Uani 1 1 d . . . . .
C168 C 0.1626(3) 0.7590(3) 0.15374(11) 0.0478(11) Uani 1 1 d . . . . .
H168 H 0.178980 0.814343 0.153887 0.057 Uiso 1 1 calc R U . . .
C206 C 0.0989(4) 0.5799(3) 0.21347(12) 0.0537(12) Uani 1 1 d . . . . .
C92 C 0.4398(3) 0.0933(3) 0.45803(12) 0.0481(11) Uani 1 1 d . . . . .
H92A H 0.416436 0.092312 0.477373 0.072 Uiso 1 1 calc R U . . .
H92B H 0.435418 0.038813 0.446998 0.072 Uiso 1 1 calc R U . . .
H92C H 0.409805 0.132306 0.445434 0.072 Uiso 1 1 calc R U . . .
C128 C 0.8208(3) -0.1361(3) 0.11770(11) 0.0444(11) Uani 1 1 d . . . . .
C58 C 0.2492(3) 0.4125(3) 0.33271(12) 0.0495(12) Uani 1 1 d . . . . .
H58 H 0.214999 0.440765 0.318320 0.059 Uiso 1 1 calc R U . . .
C124 C 0.4182(3) -0.0483(3) 0.14216(12) 0.0503(12) Uani 1 1 d . . . . .
H124 H 0.455656 -0.090157 0.133838 0.060 Uiso 1 1 calc R U . . .
C76 C 0.1964(4) 0.2268(4) 0.42852(13) 0.0599(14) Uani 1 1 d . . . . .
H76 H 0.162345 0.239857 0.444102 0.072 Uiso 1 1 calc R U . . .
C23 C 1.1624(3) 0.6228(3) 0.39800(13) 0.0535(12) Uani 1 1 d . . . . .
H23 H 1.144433 0.567637 0.393741 0.064 Uiso 1 1 calc R U . . .
C50 C 1.0285(3) 0.5947(3) 0.45550(12) 0.0494(12) Uani 1 1 d . . . . .
H50A H 1.048517 0.633486 0.442480 0.074 Uiso 1 1 calc R U . . .
H50B H 1.026187 0.539804 0.444747 0.074 Uiso 1 1 calc R U . . .
H50C H 1.065685 0.594890 0.474640 0.074 Uiso 1 1 calc R U . . .
B11 B 0.2450(3) 0.3542(3) 0.08816(11) 0.0343(10) Uani 1 1 d . . . . .
C35 C 0.5700(3) 0.8312(3) 0.35124(12) 0.0515(12) Uani 1 1 d . . . . .
H35 H 0.536004 0.877672 0.352767 0.062 Uiso 1 1 calc R U . . .
C196 C 0.3520(4) 0.7672(3) 0.07657(13) 0.0603(14) Uani 1 1 d . . . . .
H196 H 0.390891 0.786359 0.064630 0.072 Uiso 1 1 calc R U . . .
C142 C 0.6883(3) -0.0013(4) -0.01672(12) 0.0585(14) Uani 1 1 d . . . . .
H142 H 0.670289 -0.039174 -0.033753 0.070 Uiso 1 1 calc R U . . .
C117 C 0.5400(2) 0.0744(2) 0.22568(6) 0.0631(16) Uani 1 1 d G . . . .
H117 H 0.566205 0.101105 0.244273 0.076 Uiso 1 1 calc R U . . .
C116 C 0.58382(15) 0.0216(2) 0.20756(7) 0.0557(13) Uani 1 1 d DG . . . .
C115 C 0.54540(16) -0.01753(18) 0.18036(6) 0.0431(10) Uani 1 1 d G . . . .
C120 C 0.46312(17) -0.00394(18) 0.17127(6) 0.0446(11) Uani 1 1 d G . . . .
C119 C 0.41926(15) 0.0488(2) 0.18939(7) 0.0557(13) Uani 1 1 d G . . . .
H119 H 0.363025 0.058092 0.183176 0.067 Uiso 1 1 calc R U . . .
C118 C 0.4577(2) 0.08795(19) 0.21659(7) 0.0597(14) Uani 1 1 d G . . . .
H118 H 0.427692 0.123989 0.228974 0.072 Uiso 1 1 calc R U . . .
C172 C 0.2323(3) 0.1740(3) 0.17817(13) 0.0572(14) Uani 1 1 d . . . . .
H172 H 0.219822 0.152524 0.196336 0.069 Uiso 1 1 calc R U . . .
C160 C 0.6433(3) 0.3677(3) 0.09377(13) 0.0518(12) Uani 1 1 d . . . . .
H160 H 0.652024 0.315957 0.080928 0.062 Uiso 1 1 calc R U . . .
C192 C 0.0090(3) 0.3652(4) 0.02643(14) 0.0605(14) Uani 1 1 d . . . . .
H19A H -0.009451 0.367070 0.004535 0.091 Uiso 1 1 calc R U . . .
H19B H 0.004275 0.419493 0.037120 0.091 Uiso 1 1 calc R U . . .
H19C H -0.024993 0.326240 0.034904 0.091 Uiso 1 1 calc R U . . .
B8 B 0.6429(3) -0.0550(3) 0.13878(12) 0.0383(11) Uani 1 1 d . . . . .
C178 C 0.3976(3) 0.3053(3) 0.15355(12) 0.0484(11) Uani 1 1 d . . . . .
H178 H 0.398058 0.325529 0.132882 0.058 Uiso 1 1 calc R U . . .
C77 C 0.2211(3) 0.2887(3) 0.41158(12) 0.0517(12) Uani 1 1 d . . . . .
C87 C 0.5075(3) 0.3100(3) 0.51770(12) 0.0539(13) Uani 1 1 d . . . . .
H87 H 0.479149 0.326410 0.534679 0.065 Uiso 1 1 calc R U . . .
C197 C 0.2720(4) 0.7895(3) 0.07125(12) 0.0555(13) Uani 1 1 d . . . . .
H197 H 0.255235 0.822744 0.055136 0.067 Uiso 1 1 calc R U . . .
C22 C 1.2245(3) 0.6426(4) 0.42120(13) 0.0590(14) Uani 1 1 d . . . . .
H22 H 1.249465 0.600937 0.432609 0.071 Uiso 1 1 calc R U . . .
C16 C 0.9950(4) 0.8332(3) 0.27694(12) 0.0560(13) Uani 1 1 d . . . . .
H16 H 1.026519 0.809541 0.294854 0.067 Uiso 1 1 calc R U . . .
C105 C 0.6810(3) 0.1081(3) 0.34779(12) 0.0488(11) Uani 1 1 d . . . . .
H105 H 0.660412 0.104795 0.368034 0.059 Uiso 1 1 calc R U . . .
B5 B 0.3635(3) 0.3669(3) 0.36176(12) 0.0374(11) Uani 1 1 d . . . . .
C34 C 0.5657(3) 0.7840(3) 0.32423(13) 0.0575(14) Uani 1 1 d . . . . .
H34 H 0.529389 0.798101 0.307112 0.069 Uiso 1 1 calc R U . . .
C111 C 0.6559(3) -0.1870(3) 0.15293(13) 0.0544(13) Uani 1 1 d . . . . .
H111 H 0.673585 -0.241677 0.154304 0.065 Uiso 1 1 calc R U . . .
B10 B 0.1991(3) 0.5002(3) 0.10459(11) 0.0364(10) Uani 1 1 d . . . . .
C66 C 0.3741(3) 0.5934(3) 0.35528(12) 0.0503(12) Uani 1 1 d . . . . .
H66 H 0.337754 0.557812 0.365121 0.060 Uiso 1 1 calc R U . . .
B6 B 0.6340(3) 0.2588(3) 0.41289(11) 0.0366(10) Uani 1 1 d . . . . .
C133 C 0.8480(3) -0.0685(3) 0.14226(12) 0.0527(12) Uani 1 1 d . . . . .
H133 H 0.800023 -0.032303 0.144704 0.063 Uiso 1 1 calc R U . . .
B3 B 1.0478(3) 0.8609(3) 0.35899(11) 0.0349(10) Uani 1 1 d . . . . .
C191 C 0.1073(4) 0.2535(3) 0.01477(15) 0.0646(15) Uani 1 1 d . . . . .
H19D H 0.073188 0.214770 0.023327 0.097 Uiso 1 1 calc R U . . .
H19E H 0.164517 0.236711 0.017892 0.097 Uiso 1 1 calc R U . . .
H19F H 0.089487 0.254296 -0.007223 0.097 Uiso 1 1 calc R U . . .
C155 C 0.6890(4) 0.4159(3) 0.14900(14) 0.0598(14) Uani 1 1 d . . . . .
H155 H 0.642442 0.450083 0.148556 0.072 Uiso 1 1 calc R U . . .
C83 C 0.2995(4) 0.1366(4) 0.32823(13) 0.0630(14) Uani 1 1 d . . . . .
H83A H 0.269587 0.086399 0.330272 0.095 Uiso 1 1 calc R U . . .
H83B H 0.335026 0.126672 0.312059 0.095 Uiso 1 1 calc R U . . .
H83C H 0.260598 0.179644 0.322882 0.095 Uiso 1 1 calc R U . . .
C54 C 0.8533(4) 0.9920(3) 0.47188(14) 0.0612(14) Uani 1 1 d . . . . .
H54A H 0.869723 1.009566 0.493579 0.092 Uiso 1 1 calc R U . . .
H54B H 0.809237 1.026971 0.463676 0.092 Uiso 1 1 calc R U . . .
H54C H 0.900188 0.996313 0.460454 0.092 Uiso 1 1 calc R U . . .
C132 C 0.7145(3) -0.2292(3) 0.09076(14) 0.0602(14) Uani 1 1 d . . . . .
B4 B 0.4869(3) 0.3108(3) 0.39755(11) 0.0367(10) Uani 1 1 d . . . . .
C201 C 0.3704(4) 0.6879(4) 0.17360(13) 0.0677(16) Uani 1 1 d . . . . .
H20A H 0.417990 0.722717 0.172640 0.101 Uiso 1 1 calc R U . . .
H20B H 0.382553 0.652159 0.190143 0.101 Uiso 1 1 calc R U . . .
H20C H 0.323444 0.722089 0.177567 0.101 Uiso 1 1 calc R U . . .
C106 C 0.7292(4) 0.0307(3) 0.34088(14) 0.0582(13) Uani 1 1 d . . . . .
H10C H 0.692905 -0.016967 0.339409 0.087 Uiso 1 1 calc R U . . .
H10D H 0.774060 0.026111 0.357377 0.087 Uiso 1 1 calc R U . . .
H10E H 0.751504 0.033390 0.321411 0.087 Uiso 1 1 calc R U . . .
C153 C 0.8108(4) 0.3687(4) 0.17632(14) 0.0650(15) Uani 1 1 d . . . . .
H153 H 0.847725 0.370419 0.194683 0.078 Uiso 1 1 calc R U . . .
B2 B 0.8083(3) 0.7590(3) 0.41018(12) 0.0347(10) Uani 1 1 d . . . . .
C42 C 0.6430(4) 0.9545(3) 0.40450(14) 0.0661(15) Uani 1 1 d . . . . .
H42A H 0.693850 0.959650 0.395372 0.099 Uiso 1 1 calc R U . . .
H42B H 0.648879 0.983860 0.424981 0.099 Uiso 1 1 calc R U . . .
H42C H 0.597910 0.977754 0.391550 0.099 Uiso 1 1 calc R U . . .
C28 C 1.0574(3) 0.6596(3) 0.35500(12) 0.0503(12) Uani 1 1 d . . . . .
H28 H 1.026469 0.710593 0.350901 0.060 Uiso 1 1 calc R U . . .
C53 C 0.7493(4) 0.8961(4) 0.48549(15) 0.0655(16) Uani 1 1 d . . . . .
H53A H 0.728325 0.839946 0.481826 0.098 Uiso 1 1 calc R U . . .
H53B H 0.706809 0.933594 0.477978 0.098 Uiso 1 1 calc R U . . .
H53C H 0.765009 0.909503 0.507517 0.098 Uiso 1 1 calc R U . . .
C98 C 0.8364(4) 0.3192(3) 0.35297(14) 0.0605(14) Uani 1 1 d . . . . .
H98 H 0.870461 0.365937 0.353570 0.073 Uiso 1 1 calc R U . . .
C214 C -0.0701(3) 0.6188(4) 0.14795(15) 0.0641(15) Uani 1 1 d . . . . .
H214 H -0.032271 0.653636 0.138493 0.077 Uiso 1 1 calc R U . . .
C207 C 0.0533(4) 0.5379(4) 0.23194(13) 0.0635(15) Uani 1 1 d . . . . .
H207 H 0.079171 0.519920 0.250579 0.076 Uiso 1 1 calc R U . . .
B12 B 0.1491(3) 0.6198(3) 0.14160(12) 0.0392(11) Uani 1 1 d . . . . .
C129 C 0.8763(3) -0.1740(3) 0.10003(13) 0.0541(13) Uani 1 1 d . . . . .
H129 H 0.931410 -0.155129 0.102848 0.065 Uiso 1 1 calc R U . . .
B1 B 0.9464(3) 0.8096(3) 0.39467(12) 0.0370(11) Uani 1 1 d . . . . .
C68 C 0.3274(4) 0.6719(4) 0.34822(16) 0.0682(16) Uani 1 1 d . . . . .
H68A H 0.362391 0.708031 0.338867 0.102 Uiso 1 1 calc R U . . .
H68B H 0.312326 0.699568 0.367285 0.102 Uiso 1 1 calc R U . . .
H68C H 0.277914 0.657998 0.334013 0.102 Uiso 1 1 calc R U . . .
B9 B 0.7486(3) 0.1849(3) 0.08703(12) 0.0379(11) Uani 1 1 d . . . . .
C131 C 0.7737(4) -0.2649(4) 0.07366(15) 0.0683(16) Uani 1 1 d . . . . .
H131 H 0.758147 -0.308394 0.058434 0.082 Uiso 1 1 calc R U . . .
B7 B 0.6993(3) 0.0460(3) 0.10271(12) 0.0393(11) Uani 1 1 d . . . . .
C209 C -0.0664(4) 0.5468(4) 0.19636(14) 0.0645(15) Uani 1 1 d . . . . .
H209 H -0.122781 0.534265 0.190693 0.077 Uiso 1 1 calc R U . . .
C130 C 0.8534(4) -0.2385(4) 0.07837(14) 0.0622(14) Uani 1 1 d . . . . .
H130 H 0.892666 -0.264376 0.066833 0.075 Uiso 1 1 calc R U . . .
C202 C 0.1269(3) 0.7967(3) 0.08428(13) 0.0582(13) Uani 1 1 d . . . . .
H202 H 0.091213 0.764959 0.095805 0.070 Uiso 1 1 calc R U . . .
C107 C 0.6072(4) 0.1131(4) 0.32354(15) 0.0687(16) Uani 1 1 d . . . . .
H10F H 0.625944 0.121114 0.303781 0.103 Uiso 1 1 calc R U . . .
H10G H 0.573015 0.158994 0.329563 0.103 Uiso 1 1 calc R U . . .
H10H H 0.575345 0.062252 0.321684 0.103 Uiso 1 1 calc R U . . .
C25 C 1.2538(3) 0.8698(3) 0.41827(14) 0.0590(14) Uani 1 1 d . . . . .
H25 H 1.216487 0.908437 0.407261 0.071 Uiso 1 1 calc R U . . .
C69 C 0.3655(5) 0.3351(4) 0.28308(14) 0.0724(17) Uani 1 1 d . . . . .
H69 H 0.348471 0.313921 0.301911 0.087 Uiso 1 1 calc R U . . .
C157 C 0.9032(3) 0.2662(4) 0.15272(14) 0.0613(14) Uani 1 1 d . . . . .
H157 H 0.910112 0.243792 0.131382 0.074 Uiso 1 1 calc R U . . .
C95 C 0.6255(4) 0.4901(3) 0.47126(16) 0.0682(16) Uani 1 1 d . . . . .
H95A H 0.620831 0.510674 0.492506 0.102 Uiso 1 1 calc R U . . .
H95B H 0.571803 0.491719 0.458994 0.102 Uiso 1 1 calc R U . . .
H95C H 0.664237 0.524337 0.462845 0.102 Uiso 1 1 calc R U . . .
C100 C 0.7765(4) 0.1990(4) 0.32596(14) 0.0676(16) Uani 1 1 d . . . . .
H100 H 0.769852 0.162702 0.307823 0.081 Uiso 1 1 calc R U . . .
C13 C 1.0388(3) 1.0857(3) 0.35345(13) 0.0560(13) Uani 1 1 d . . . . .
H13 H 1.083133 1.049922 0.362222 0.067 Uiso 1 1 calc R U . . .
C154 C 0.7413(4) 0.4165(4) 0.17509(15) 0.0718(17) Uani 1 1 d . . . . .
H154 H 0.730499 0.450033 0.192771 0.086 Uiso 1 1 calc R U . . .
C203 C 0.1255(4) 0.8863(3) 0.09638(16) 0.0686(16) Uani 1 1 d . . . . .
H20D H 0.163006 0.917564 0.086160 0.103 Uiso 1 1 calc R U . . .
H20E H 0.142735 0.891762 0.118534 0.103 Uiso 1 1 calc R U . . .
H20F H 0.070002 0.907295 0.092220 0.103 Uiso 1 1 calc R U . . .
C82 C 0.4133(4) 0.0979(4) 0.36754(15) 0.0674(16) Uani 1 1 d . . . . .
H82A H 0.440777 0.113111 0.388247 0.101 Uiso 1 1 calc R U . . .
H82B H 0.453836 0.093170 0.353028 0.101 Uiso 1 1 calc R U . . .
H82C H 0.384862 0.045487 0.367131 0.101 Uiso 1 1 calc R U . . .
C211 C 0.1898(4) 0.5969(4) 0.22349(14) 0.0655(15) Uani 1 1 d . . . . .
H211 H 0.203584 0.646771 0.213719 0.079 Uiso 1 1 calc R U . . .
C15 C 0.9799(5) 1.1018(5) 0.37689(15) 0.085(2) Uani 1 1 d . . . . .
H15J H 1.005724 1.138375 0.394106 0.127 Uiso 1 1 calc R U . . .
H15K H 0.965184 1.050114 0.384351 0.127 Uiso 1 1 calc R U . . .
H15L H 0.930493 1.127249 0.367413 0.127 Uiso 1 1 calc R U . . .
C208 C -0.0275(4) 0.5226(4) 0.22342(14) 0.0685(16) Uani 1 1 d . . . . .
H208 H -0.057775 0.494792 0.236355 0.082 Uiso 1 1 calc R U . . .
C158 C 0.9779(4) 0.3155(4) 0.16505(16) 0.0708(16) Uani 1 1 d . . . . .
H15A H 0.974788 0.335018 0.186508 0.106 Uiso 1 1 calc R U . . .
H15B H 0.981526 0.362273 0.152998 0.106 Uiso 1 1 calc R U . . .
H15C H 1.026447 0.281566 0.163722 0.106 Uiso 1 1 calc R U . . .
C125 C 0.3416(4) -0.0920(4) 0.14882(15) 0.0721(17) Uani 1 1 d . . . . .
H12A H 0.302651 -0.051600 0.155839 0.108 Uiso 1 1 calc R U . . .
H12B H 0.356414 -0.128893 0.164786 0.108 Uiso 1 1 calc R U . . .
H12C H 0.316526 -0.123388 0.130098 0.108 Uiso 1 1 calc R U . . .
C134 C 0.9167(4) -0.0159(4) 0.13396(16) 0.0754(18) Uani 1 1 d . . . . .
H13A H 0.926157 0.031633 0.149055 0.113 Uiso 1 1 calc R U . . .
H13B H 0.901219 0.002536 0.113546 0.113 Uiso 1 1 calc R U . . .
H13C H 0.966780 -0.047965 0.133933 0.113 Uiso 1 1 calc R U . . .
C29 C 1.0916(4) 0.6299(4) 0.32583(13) 0.0689(16) Uani 1 1 d . . . . .
H29A H 1.122696 0.579878 0.329001 0.103 Uiso 1 1 calc R U . . .
H29B H 1.127780 0.671891 0.320292 0.103 Uiso 1 1 calc R U . . .
H29C H 1.046691 0.618514 0.309273 0.103 Uiso 1 1 calc R U . . .
C94 C 0.7385(4) 0.3983(4) 0.48893(18) 0.082(2) Uani 1 1 d . . . . .
H94A H 0.777388 0.433388 0.480980 0.123 Uiso 1 1 calc R U . . .
H94B H 0.757503 0.341832 0.487444 0.123 Uiso 1 1 calc R U . . .
H94C H 0.734377 0.416656 0.510434 0.123 Uiso 1 1 calc R U . . .
C26 C 1.3371(3) 0.8730(4) 0.40627(17) 0.0717(17) Uani 1 1 d . . . . .
H26A H 1.358643 0.928954 0.409610 0.108 Uiso 1 1 calc R U . . .
H26B H 1.330669 0.855314 0.384291 0.108 Uiso 1 1 calc R U . . .
H26C H 1.375138 0.836688 0.417225 0.108 Uiso 1 1 calc R U . . .
C149 C 0.5138(3) 0.1437(4) 0.02886(16) 0.0730(17) Uani 1 1 d . . . . .
H14G H 0.491357 0.128482 0.007494 0.109 Uiso 1 1 calc R U . . .
H14H H 0.480788 0.187083 0.037677 0.109 Uiso 1 1 calc R U . . .
H14I H 0.512889 0.095982 0.040613 0.109 Uiso 1 1 calc R U . . .
C99 C 0.8272(4) 0.2664(4) 0.32729(16) 0.0755(19) Uani 1 1 d . . . . .
H99 H 0.855390 0.275771 0.310383 0.091 Uiso 1 1 calc R U . . .
C176 C 0.0500(4) 0.1842(5) 0.09799(17) 0.086(2) Uani 1 1 d . . . . .
H17A H 0.032596 0.144033 0.111032 0.130 Uiso 1 1 calc R U . . .
H17B H 0.017955 0.176420 0.077690 0.130 Uiso 1 1 calc R U . . .
H17C H 0.041260 0.239342 0.107295 0.130 Uiso 1 1 calc R U . . .
C41 C 0.5457(4) 0.8561(4) 0.42034(16) 0.0722(17) Uani 1 1 d . . . . .
H41A H 0.500396 0.874934 0.406242 0.108 Uiso 1 1 calc R U . . .
H41B H 0.548511 0.889010 0.440094 0.108 Uiso 1 1 calc R U . . .
H41C H 0.536806 0.798697 0.423342 0.108 Uiso 1 1 calc R U . . .
C220 C 0.3240(2) -0.1750(2) 0.28276(10) 0.0715(17) Uani 1 1 d G . . . .
H220 H 0.282644 -0.206892 0.289329 0.086 Uiso 1 1 calc R U . . .
C221 C 0.3492(3) -0.1939(3) 0.25407(9) 0.092(2) Uani 1 1 d G . . . .
H221 H 0.325063 -0.238695 0.241020 0.110 Uiso 1 1 calc R U . . .
C222 C 0.4098(3) -0.1471(4) 0.24446(9) 0.104(3) Uani 1 1 d G . . . .
H222 H 0.426979 -0.160050 0.224847 0.125 Uiso 1 1 calc R U . . .
C217 C 0.4451(2) -0.0815(3) 0.26355(13) 0.091(3) Uani 1 1 d G . . . .
H217 H 0.486477 -0.049600 0.256982 0.110 Uiso 1 1 calc R U . . .
C218 C 0.4199(2) -0.0626(2) 0.29224(12) 0.080(2) Uani 1 1 d G . . . .
H218 H 0.444059 -0.017796 0.305291 0.096 Uiso 1 1 calc R U . . .
C219 C 0.3594(2) -0.1094(3) 0.30185(8) 0.0625(14) Uani 1 1 d G . . . .
H219 H 0.342143 -0.096441 0.321464 0.075 Uiso 1 1 calc R U . . .
C204 C 0.0911(4) 0.7906(4) 0.05080(15) 0.0757(18) Uani 1 1 d . . . . .
H20G H 0.034206 0.808772 0.049133 0.114 Uiso 1 1 calc R U . . .
H20H H 0.093043 0.733866 0.042050 0.114 Uiso 1 1 calc R U . . .
H20I H 0.122856 0.825272 0.039582 0.114 Uiso 1 1 calc R U . . .
C150 C 0.6039(5) 0.2473(4) 0.01152(19) 0.090(2) Uani 1 1 d . . . . .
H15D H 0.659507 0.269991 0.014528 0.135 Uiso 1 1 calc R U . . .
H15E H 0.565937 0.288924 0.018426 0.135 Uiso 1 1 calc R U . . .
H15F H 0.588192 0.230410 -0.010274 0.135 Uiso 1 1 calc R U . . .
C30 C 0.9968(5) 0.5983(4) 0.36337(16) 0.084(2) Uani 1 1 d . . . . .
H30A H 0.949384 0.593148 0.347539 0.126 Uiso 1 1 calc R U . . .
H30B H 0.978771 0.617046 0.383149 0.126 Uiso 1 1 calc R U . . .
H30C H 1.023072 0.545094 0.364827 0.126 Uiso 1 1 calc R U . . .
C135 C 0.8735(4) -0.1023(5) 0.17294(14) 0.0769(18) Uani 1 1 d . . . . .
H13D H 0.922893 -0.135083 0.171692 0.115 Uiso 1 1 calc R U . . .
H13E H 0.829358 -0.136608 0.177944 0.115 Uiso 1 1 calc R U . . .
H13F H 0.884784 -0.057129 0.188946 0.115 Uiso 1 1 calc R U . . .
C27 C 1.2655(4) 0.8994(5) 0.45192(15) 0.0805(19) Uani 1 1 d . . . . .
H27A H 1.304659 0.864299 0.462963 0.121 Uiso 1 1 calc R U . . .
H27B H 1.212982 0.897435 0.460121 0.121 Uiso 1 1 calc R U . . .
H27C H 1.286359 0.955620 0.454513 0.121 Uiso 1 1 calc R U . . .
C177 C 0.1541(5) 0.0883(4) 0.08080(17) 0.083(2) Uani 1 1 d . . . . .
H17D H 0.210820 0.083919 0.076315 0.125 Uiso 1 1 calc R U . . .
H17E H 0.116969 0.077278 0.061763 0.125 Uiso 1 1 calc R U . . .
H17F H 0.143994 0.048623 0.095198 0.125 Uiso 1 1 calc R U . . .
C78 C 0.1860(4) 0.3739(4) 0.41741(15) 0.0636(15) Uani 1 1 d . . . . .
H78 H 0.215716 0.412664 0.406403 0.076 Uiso 1 1 calc R U . . .
C67 C 0.4491(4) 0.6155(5) 0.37803(15) 0.080(2) Uani 1 1 d . . . . .
H67A H 0.475007 0.565603 0.384840 0.121 Uiso 1 1 calc R U . . .
H67B H 0.432864 0.649033 0.395743 0.121 Uiso 1 1 calc R U . . .
H67C H 0.487781 0.646282 0.368201 0.121 Uiso 1 1 calc R U . . .
C38 C 0.6635(4) 0.5434(4) 0.3439(2) 0.092(3) Uani 1 1 d . . . . .
H38A H 0.648092 0.540889 0.364544 0.138 Uiso 1 1 calc R U . . .
H38B H 0.693148 0.493949 0.338101 0.138 Uiso 1 1 calc R U . . .
H38C H 0.614119 0.547564 0.329300 0.138 Uiso 1 1 calc R U . . .
C14 C 1.0778(4) 1.1659(4) 0.34794(17) 0.0756(18) Uani 1 1 d . . . . .
H14J H 1.034846 1.205366 0.342780 0.113 Uiso 1 1 calc R U . . .
H14K H 1.110761 1.156802 0.330961 0.113 Uiso 1 1 calc R U . . .
H14L H 1.112743 1.187150 0.366526 0.113 Uiso 1 1 calc R U . . .
C126 C 0.3941(5) 0.0089(5) 0.11789(15) 0.085(2) Uani 1 1 d . . . . .
H12D H 0.363902 -0.021470 0.099888 0.128 Uiso 1 1 calc R U . . .
H12E H 0.443254 0.033538 0.112035 0.128 Uiso 1 1 calc R U . . .
H12F H 0.359297 0.051928 0.125966 0.128 Uiso 1 1 calc R U . . .
C136 C 0.6287(4) -0.2664(4) 0.08618(17) 0.0722(18) Uani 1 1 d . . . . .
H136 H 0.591632 -0.228575 0.096865 0.087 Uiso 1 1 calc R U . . .
C39 C 0.7575(5) 0.6102(4) 0.31406(18) 0.087(2) Uani 1 1 d . . . . .
H39A H 0.716379 0.594568 0.296537 0.131 Uiso 1 1 calc R U . . .
H39B H 0.800332 0.568856 0.315328 0.131 Uiso 1 1 calc R U . . .
H39C H 0.781803 0.663067 0.311427 0.131 Uiso 1 1 calc R U . . .
C162 C 0.6633(5) 0.4364(5) 0.07571(18) 0.092(2) Uani 1 1 d . . . . .
H16A H 0.624088 0.436196 0.057100 0.138 Uiso 1 1 calc R U . . .
H16B H 0.718660 0.429523 0.070062 0.138 Uiso 1 1 calc R U . . .
H16C H 0.660070 0.488409 0.088185 0.138 Uiso 1 1 calc R U . . .
C122 C 0.6888(4) -0.0152(5) 0.25055(18) 0.084(2) Uani 1 1 d D . . . .
H12G H 0.666956 0.022061 0.266064 0.126 Uiso 0.5 1 calc R U P A 1
H12H H 0.747559 -0.022208 0.256382 0.126 Uiso 0.5 1 calc R U P A 1
H12I H 0.660972 -0.068263 0.249120 0.126 Uiso 0.5 1 calc R U P A 1
H12J H 0.688458 0.039395 0.261382 0.126 Uiso 0.5 1 calc R U P B 2
H12K H 0.742348 -0.040072 0.255464 0.126 Uiso 0.5 1 calc R U P B 2
H12L H 0.646319 -0.049125 0.256959 0.126 Uiso 0.5 1 calc R U P B 2
C70 C 0.4364(6) 0.2836(4) 0.27406(18) 0.101(3) Uani 1 1 d . . . . .
H70A H 0.419114 0.226291 0.270253 0.151 Uiso 1 1 calc R U . . .
H70B H 0.481843 0.289252 0.290687 0.151 Uiso 1 1 calc R U . . .
H70C H 0.454167 0.302071 0.255407 0.151 Uiso 1 1 calc R U . . .
C79 C 0.0952(4) 0.3740(4) 0.40463(19) 0.081(2) Uani 1 1 d . . . . .
H79A H 0.089456 0.363341 0.382255 0.121 Uiso 1 1 calc R U . . .
H79B H 0.071854 0.427278 0.410143 0.121 Uiso 1 1 calc R U . . .
H79C H 0.066191 0.331406 0.413303 0.121 Uiso 1 1 calc R U . . .
C137 C 0.6305(4) -0.3492(4) 0.1004(3) 0.110(3) Uani 1 1 d . . . . .
H13G H 0.665466 -0.387188 0.089737 0.165 Uiso 1 1 calc R U . . .
H13H H 0.574888 -0.371799 0.098364 0.165 Uiso 1 1 calc R U . . .
H13I H 0.652133 -0.340875 0.122183 0.165 Uiso 1 1 calc R U . . .
C179 C 0.4717(4) 0.2538(4) 0.1595(2) 0.084(2) Uani 1 1 d . . . . .
H17G H 0.471751 0.231128 0.179283 0.127 Uiso 1 1 calc R U . . .
H17H H 0.520995 0.287411 0.159941 0.127 Uiso 1 1 calc R U . . .
H17I H 0.471063 0.209242 0.143183 0.127 Uiso 1 1 calc R U . . .
C237 C 0.6162(3) 0.7522(4) 0.24475(12) 0.101(3) Uani 1 1 d G . . . .
H237 H 0.594438 0.792887 0.258045 0.122 Uiso 1 1 calc R U . . .
C236 C 0.5644(2) 0.6956(4) 0.22671(15) 0.113(3) Uani 1 1 d G . . . .
H236 H 0.507173 0.697662 0.227664 0.135 Uiso 1 1 calc R U . . .
C235 C 0.5963(4) 0.6361(3) 0.20726(14) 0.109(3) Uani 1 1 d G . . . .
H235 H 0.560863 0.597443 0.194924 0.130 Uiso 1 1 calc R U . . .
C240 C 0.6800(4) 0.6331(3) 0.20586(12) 0.106(3) Uani 1 1 d G . . . .
H240 H 0.701818 0.592448 0.192566 0.127 Uiso 1 1 calc R U . . .
C239 C 0.7319(3) 0.6897(3) 0.22390(13) 0.090(2) Uani 1 1 d G . . . .
H239 H 0.789085 0.687672 0.222946 0.108 Uiso 1 1 calc R U . . .
C238 C 0.7000(3) 0.7492(3) 0.24335(11) 0.100(3) Uani 1 1 d G . . . .
H238 H 0.735396 0.787892 0.255686 0.119 Uiso 1 1 calc R U . . .
C245 C 1.2275(3) 1.0046(4) 0.24182(15) 0.102(3) Uani 1 1 d G . . . .
H245 H 1.280193 0.995092 0.252147 0.123 Uiso 1 1 calc R U . . .
C246 C 1.2030(4) 0.9649(3) 0.21301(15) 0.101(3) Uani 1 1 d G . . . .
H246 H 1.238987 0.928167 0.203649 0.121 Uiso 1 1 calc R U . . .
C241 C 1.1259(4) 0.9788(3) 0.19791(10) 0.100(3) Uani 1 1 d G . . . .
H241 H 1.109134 0.951649 0.178216 0.120 Uiso 1 1 calc R U . . .
C242 C 1.0732(3) 1.0325(4) 0.21161(15) 0.102(3) Uani 1 1 d G . . . .
H242 H 1.020486 1.042056 0.201280 0.123 Uiso 1 1 calc R U . . .
C243 C 1.0977(3) 1.0723(3) 0.24041(15) 0.104(3) Uani 1 1 d G . . . .
H243 H 1.061690 1.108982 0.249778 0.125 Uiso 1 1 calc R U . . .
C244 C 1.1748(4) 1.0583(4) 0.25552(10) 0.102(3) Uani 1 1 d G . . . .
H244 H 1.191543 1.085502 0.275211 0.122 Uiso 1 1 calc R U . . .
C200 C 0.4217(4) 0.5820(4) 0.13627(17) 0.0792(19) Uani 1 1 d . . . . .
H20J H 0.407168 0.547965 0.116986 0.119 Uiso 1 1 calc R U . . .
H20K H 0.435161 0.547068 0.152985 0.119 Uiso 1 1 calc R U . . .
H20L H 0.469176 0.616346 0.134511 0.119 Uiso 1 1 calc R U . . .
C232 C 1.0109(3) 0.3939(3) 0.29809(12) 0.089(2) Uani 1 1 d G . . . .
H232 H 1.052560 0.419565 0.312575 0.106 Uiso 1 1 calc R U . . .
C231 C 0.9337(4) 0.4282(3) 0.29405(12) 0.092(2) Uani 1 1 d G . . . .
H231 H 0.922529 0.477282 0.305783 0.111 Uiso 1 1 calc R U . . .
C230 C 0.8727(3) 0.3906(4) 0.27285(13) 0.094(2) Uani 1 1 d G . . . .
H230 H 0.819947 0.414082 0.270095 0.112 Uiso 1 1 calc R U . . .
C229 C 0.8890(4) 0.3188(4) 0.25569(11) 0.108(3) Uani 1 1 d G . . . .
H229 H 0.847395 0.293164 0.241198 0.129 Uiso 1 1 calc R U . . .
C234 C 0.9663(5) 0.2845(3) 0.25972(13) 0.111(3) Uani 1 1 d G . . . .
H234 H 0.977426 0.235446 0.247990 0.134 Uiso 1 1 calc R U . . .
C233 C 1.0272(3) 0.3221(4) 0.28092(14) 0.115(3) Uani 1 1 d G . . . .
H233 H 1.080010 0.298645 0.283678 0.138 Uiso 1 1 calc R U . . .
C212 C 0.2426(5) 0.5308(5) 0.21187(18) 0.090(2) Uani 1 1 d . . . . .
H21A H 0.300164 0.547186 0.216967 0.135 Uiso 1 1 calc R U . . .
H21B H 0.229700 0.520771 0.189567 0.135 Uiso 1 1 calc R U . . .
H21C H 0.232852 0.480747 0.221415 0.135 Uiso 1 1 calc R U . . .
C213 C 0.2114(5) 0.6167(5) 0.25771(17) 0.092(2) Uani 1 1 d . . . . .
H21D H 0.204398 0.567743 0.268243 0.138 Uiso 1 1 calc R U . . .
H21E H 0.175388 0.659709 0.264972 0.138 Uiso 1 1 calc R U . . .
H21F H 0.268341 0.635567 0.262047 0.138 Uiso 1 1 calc R U . . .
C180 C 0.4015(4) 0.3790(5) 0.1768(2) 0.091(2) Uani 1 1 d . . . . .
H18G H 0.354080 0.413584 0.172069 0.137 Uiso 1 1 calc R U . . .
H18H H 0.451795 0.410074 0.176110 0.137 Uiso 1 1 calc R U . . .
H18I H 0.401238 0.360975 0.197389 0.137 Uiso 1 1 calc R U . . .
C80 C 0.1934(5) 0.4047(4) 0.45072(17) 0.086(2) Uani 1 1 d . . . . .
H80A H 0.157314 0.372680 0.461243 0.128 Uiso 1 1 calc R U . . .
H80B H 0.177623 0.462227 0.452650 0.128 Uiso 1 1 calc R U . . .
H80C H 0.250055 0.399440 0.460014 0.128 Uiso 1 1 calc R U . . .
C18 C 0.9196(5) 0.7825(5) 0.2680(2) 0.105(3) Uani 1 1 d . . . . .
H18J H 0.887960 0.783180 0.285372 0.157 Uiso 1 1 calc R U . . .
H18K H 0.934765 0.726313 0.261950 0.157 Uiso 1 1 calc R U . . .
H18L H 0.886581 0.804758 0.250675 0.157 Uiso 1 1 calc R U . . .
C71 C 0.2917(5) 0.3261(5) 0.25832(16) 0.092(2) Uani 1 1 d . . . . .
H71A H 0.306679 0.344932 0.239281 0.138 Uiso 1 1 calc R U . . .
H71B H 0.246622 0.359029 0.265082 0.138 Uiso 1 1 calc R U . . .
H71C H 0.274658 0.268702 0.254718 0.138 Uiso 1 1 calc R U . . .
C17 C 1.0493(6) 0.8287(5) 0.25129(18) 0.106(3) Uani 1 1 d . . . . .
H17J H 1.020635 0.852500 0.233431 0.159 Uiso 1 1 calc R U . . .
H17K H 1.061928 0.771616 0.245617 0.159 Uiso 1 1 calc R U . . .
H17L H 1.100132 0.859244 0.258334 0.159 Uiso 1 1 calc R U . . .
C161 C 0.5534(4) 0.3695(6) 0.09800(18) 0.101(3) Uani 1 1 d . . . . .
H16D H 0.542060 0.419120 0.110709 0.152 Uiso 1 1 calc R U . . .
H16E H 0.539649 0.321514 0.108075 0.152 Uiso 1 1 calc R U . . .
H16F H 0.520315 0.368917 0.077938 0.152 Uiso 1 1 calc R U . . .
C138 C 0.5951(5) -0.2803(5) 0.0529(2) 0.104(3) Uani 1 1 d . . . . .
H13J H 0.599500 -0.229656 0.043042 0.157 Uiso 1 1 calc R U . . .
H13K H 0.537609 -0.297128 0.051041 0.157 Uiso 1 1 calc R U . . .
H13L H 0.626407 -0.323149 0.042792 0.157 Uiso 1 1 calc R U . . .
C216 C -0.1014(6) 0.5509(5) 0.12490(18) 0.108(3) Uani 1 1 d . . . . .
H21G H -0.131305 0.511446 0.134819 0.162 Uiso 1 1 calc R U . . .
H21H H -0.055405 0.523760 0.116262 0.162 Uiso 1 1 calc R U . . .
H21I H -0.138171 0.572723 0.108466 0.162 Uiso 1 1 calc R U . . .
C215 C -0.1436(6) 0.6699(5) 0.1556(2) 0.116(3) Uani 1 1 d . . . . .
H21J H -0.172904 0.687751 0.136668 0.175 Uiso 1 1 calc R U . . .
H21K H -0.124717 0.717771 0.169481 0.175 Uiso 1 1 calc R U . . .
H21L H -0.180340 0.636977 0.165486 0.175 Uiso 1 1 calc R U . . .
C159 C 0.8949(5) 0.1954(5) 0.1711(3) 0.112(3) Uani 1 1 d . . . . .
H15G H 0.944769 0.162825 0.171586 0.168 Uiso 1 1 calc R U . . .
H15H H 0.848000 0.161593 0.161780 0.168 Uiso 1 1 calc R U . . .
H15I H 0.886628 0.215511 0.192097 0.168 Uiso 1 1 calc R U . . .
C226 C 0.6380(4) 0.2816(4) 0.22966(13) 0.116(3) Uani 1 1 d G . . . .
H226 H 0.639148 0.237301 0.214377 0.139 Uiso 1 1 calc R U . . .
C227 C 0.6160(4) 0.3588(4) 0.22128(14) 0.119(3) Uani 1 1 d G . . . .
H227 H 0.602083 0.367214 0.200263 0.143 Uiso 1 1 calc R U . . .
C228 C 0.6143(4) 0.4237(3) 0.2436(2) 0.122(3) Uani 1 1 d G . . . .
H228 H 0.599283 0.476429 0.237910 0.146 Uiso 1 1 calc R U . . .
C223 C 0.6347(5) 0.4114(4) 0.27439(18) 0.143(4) Uani 1 1 d G . . . .
H223 H 0.633548 0.455733 0.289671 0.172 Uiso 1 1 calc R U . . .
C224 C 0.6567(4) 0.3342(5) 0.28277(12) 0.122(3) Uani 1 1 d G . . . .
H224 H 0.670613 0.325820 0.303786 0.146 Uiso 1 1 calc R U . . .
C225 C 0.6584(4) 0.2693(3) 0.26041(15) 0.116(3) Uani 1 1 d G . . . .
H225 H 0.673413 0.216604 0.266140 0.139 Uiso 1 1 calc R U . . .
C1A C 0.6751(9) 0.0194(11) 0.2201(4) 0.092(10) Uani 0.5 1 d D . P C 1
H1A H 0.705917 -0.012671 0.205051 0.110 Uiso 0.5 1 calc R U P C 1
C1B C 0.7063(13) 0.1104(14) 0.2248(5) 0.160(12) Uani 0.5 1 d D . P C 1
H1BA H 0.688731 0.137581 0.206257 0.241 Uiso 0.5 1 calc R U P C 1
H1BB H 0.766083 0.111542 0.228785 0.241 Uiso 0.5 1 calc R U P C 1
H1BC H 0.683452 0.138802 0.242257 0.241 Uiso 0.5 1 calc R U P C 1
C102 C 0.8119(3) 0.3644(3) 0.40709(12) 0.0502(12) Uani 1 1 d . . . . .
H102 H 0.765854 0.356160 0.419318 0.060 Uiso 1 1 calc R U . . .
C104 C 0.8136(6) 0.4530(4) 0.40163(18) 0.106(3) Uani 1 1 d . . . . .
H10I H 0.861699 0.464421 0.391664 0.159 Uiso 1 1 calc R U . . .
H10J H 0.816067 0.486382 0.421270 0.159 Uiso 1 1 calc R U . . .
H10K H 0.763964 0.466080 0.388393 0.159 Uiso 1 1 calc R U . . .
C103 C 0.8894(6) 0.3439(5) 0.4263(2) 0.123(4) Uani 1 1 d . . . . .
H10L H 0.887902 0.286355 0.430313 0.185 Uiso 1 1 calc R U . . .
H10M H 0.894805 0.378275 0.445736 0.185 Uiso 1 1 calc R U . . .
H10N H 0.936129 0.353616 0.415296 0.185 Uiso 1 1 calc R U . . .
C121 C 0.6725(6) -0.0090(9) 0.2166(2) 0.038(3) Uani 0.5 1 d D . P C 2
H121 H 0.680393 -0.063317 0.205349 0.045 Uiso 0.5 1 calc R U P C 2
C1C C 0.7358(6) 0.0547(6) 0.2085(2) 0.041(2) Uani 0.5 1 d D . P C 2
H1CA H 0.727456 0.060027 0.186369 0.061 Uiso 0.5 1 calc R U P C 2
H1CB H 0.791489 0.035889 0.214331 0.061 Uiso 0.5 1 calc R U P C 2
H1CC H 0.727851 0.107730 0.219623 0.061 Uiso 0.5 1 calc R U P C 2

loop_
_atom_site_aniso_label
_atom_site_aniso_U_11
_atom_site_aniso_U_22
_atom_site_aniso_U_33
_atom_site_aniso_U_23
_atom_site_aniso_U_13
_atom_site_aniso_U_12
Ge4 0.0574(3) 0.0626(3) 0.0424(3) 0.0141(2) 0.0092(2) 0.0080(3)
Ge2 0.0672(4) 0.0650(4) 0.0458(3) 0.0133(3) 0.0168(3) 0.0111(3)
Ge1 0.0540(3) 0.0718(4) 0.0497(3) 0.0165(3) -0.0107(3) -0.0135(3)
Ge3 0.0607(4) 0.0750(4) 0.0496(3) -0.0148(3) 0.0127(3) -0.0138(3)
Cl2 0.0847(10) 0.0549(8) 0.0542(8) -0.0059(6) 0.0088(7) -0.0011(7)
Cl4 0.0470(7) 0.0854(10) 0.0587(8) 0.0108(7) -0.0073(6) -0.0001(7)
Cl1 0.0761(10) 0.0623(8) 0.0567(8) -0.0026(6) -0.0003(7) -0.0020(7)
Cl3 0.0483(8) 0.1156(13) 0.0594(9) -0.0026(8) -0.0110(6) -0.0035(8)
O4 0.0447(18) 0.0401(16) 0.0375(16) 0.0041(13) 0.0103(13) -0.0025(13)
O2 0.0365(17) 0.0539(19) 0.0423(17) 0.0102(14) 0.0041(14) -0.0016(14)
O3 0.0469(18) 0.0428(17) 0.0404(17) 0.0030(13) 0.0107(14) 0.0018(14)
O1 0.0276(15) 0.065(2) 0.0417(17) 0.0163(15) 0.0023(13) 0.0004(14)
N11 0.0313(18) 0.043(2) 0.0339(19) 0.0050(15) -0.0033(15) -0.0079(15)
N7 0.0291(18) 0.0403(19) 0.0379(19) 0.0055(15) 0.0063(15) 0.0004(15)
N22 0.0335(19) 0.041(2) 0.0335(18) 0.0020(15) 0.0046(15) -0.0057(15)
N19 0.0313(18) 0.0396(19) 0.0357(19) 0.0074(15) 0.0086(15) 0.0014(15)
N2 0.0248(17) 0.0421(19) 0.0348(18) 0.0068(15) 0.0022(14) 0.0004(14)
N12 0.0340(19) 0.042(2) 0.039(2) 0.0110(16) 0.0038(16) 0.0026(15)
N17 0.038(2) 0.042(2) 0.043(2) 0.0013(16) 0.0113(16) -0.0066(16)
N3 0.0259(17) 0.043(2) 0.0354(19) 0.0048(15) 0.0021(14) -0.0011(14)
N1 0.0269(17) 0.0384(19) 0.0365(19) 0.0083(15) 0.0014(14) -0.0020(14)
N21 0.039(2) 0.0363(19) 0.042(2) 0.0080(15) 0.0082(16) 0.0064(15)
N9 0.0304(19) 0.041(2) 0.047(2) 0.0055(16) 0.0046(16) -0.0004(15)
N24 0.041(2) 0.0368(19) 0.043(2) 0.0009(16) 0.0121(17) -0.0017(16)
N20 0.0370(19) 0.0335(18) 0.0380(19) 0.0042(15) 0.0064(15) 0.0006(15)
N14 0.0349(19) 0.0387(19) 0.0377(19) 0.0017(15) 0.0082(15) -0.0047(15)
N16 0.034(2) 0.039(2) 0.053(2) 0.0077(17) 0.0000(17) -0.0027(15)
N6 0.0259(18) 0.051(2) 0.045(2) 0.0117(17) 0.0032(16) 0.0016(16)
N15 0.035(2) 0.044(2) 0.046(2) 0.0106(17) 0.0052(16) -0.0021(16)
N13 0.0349(19) 0.041(2) 0.0354(19) 0.0018(15) 0.0037(15) -0.0010(15)
N4 0.0293(18) 0.043(2) 0.041(2) 0.0125(16) 0.0012(15) -0.0038(15)
N18 0.0335(19) 0.042(2) 0.0360(19) 0.0018(15) 0.0060(15) -0.0026(15)
N10 0.0332(19) 0.040(2) 0.048(2) 0.0086(16) -0.0009(16) 0.0004(15)
N5 0.0253(18) 0.044(2) 0.043(2) 0.0068(16) 0.0031(15) -0.0023(15)
N23 0.045(2) 0.038(2) 0.047(2) 0.0020(16) 0.0162(18) -0.0006(16)
N8 0.0328(19) 0.0398(19) 0.0375(19) 0.0083(15) 0.0038(15) 0.0022(15)
C84 0.034(2) 0.038(2) 0.036(2) 0.0040(17) 0.0008(18) -0.0038(18)
C145 0.032(2) 0.051(3) 0.040(2) 0.0061(19) 0.0066(18) 0.0029(19)
C60 0.035(2) 0.042(2) 0.044(3) 0.0124(19) 0.0012(19) 0.0012(18)
C73 0.034(2) 0.039(2) 0.043(2) 0.0027(19) -0.0007(19) -0.0012(18)
C169 0.044(3) 0.041(2) 0.039(2) 0.0082(19) 0.014(2) 0.0109(19)
C96 0.033(2) 0.048(3) 0.046(3) 0.014(2) 0.0048(19) 0.0088(19)
C151 0.043(3) 0.044(3) 0.048(3) -0.001(2) 0.014(2) -0.010(2)
C181 0.032(2) 0.043(2) 0.033(2) 0.0020(18) 0.0044(17) -0.0010(18)
C43 0.029(2) 0.046(2) 0.034(2) 0.0064(18) 0.0024(17) 0.0010(18)
C44 0.035(2) 0.045(2) 0.037(2) 0.0087(18) 0.0034(18) 0.0020(19)
C55 0.032(2) 0.048(3) 0.046(3) 0.015(2) 0.0066(19) 0.0026(19)
C166 0.037(2) 0.043(2) 0.044(2) 0.0027(19) 0.014(2) 0.0061(19)
C59 0.038(2) 0.042(2) 0.046(3) 0.013(2) -0.005(2) 0.0006(19)
C187 0.030(2) 0.050(3) 0.042(2) 0.003(2) 0.0036(19) -0.0050(19)
C48 0.036(2) 0.043(2) 0.039(2) 0.0035(19) 0.0040(19) 0.0040(19)
C61 0.034(2) 0.045(2) 0.041(2) 0.0096(19) -0.0051(19) 0.0038(19)
C19 0.028(2) 0.043(2) 0.040(2) 0.0078(18) 0.0052(18) 0.0041(18)
C72 0.032(2) 0.043(2) 0.045(3) 0.0025(19) 0.0006(19) -0.0041(18)
C32 0.033(2) 0.054(3) 0.044(3) 0.012(2) 0.0006(19) -0.009(2)
C193 0.039(2) 0.040(2) 0.040(2) -0.0014(18) 0.0079(19) -0.0060(19)
C164 0.038(2) 0.039(2) 0.048(3) 0.0056(19) 0.013(2) 0.0036(19)
C174 0.043(3) 0.049(3) 0.040(2) 0.008(2) 0.008(2) 0.010(2)
C170 0.043(3) 0.041(2) 0.050(3) 0.008(2) 0.009(2) 0.007(2)
C90 0.044(3) 0.035(2) 0.038(2) 0.0070(18) 0.0035(19) -0.0073(19)
C163 0.046(3) 0.038(2) 0.041(2) 0.0054(18) 0.016(2) 0.0047(19)
C62 0.032(2) 0.042(3) 0.054(3) 0.009(2) 0.003(2) 0.0006(19)
C156 0.043(3) 0.043(3) 0.058(3) 0.003(2) 0.016(2) -0.007(2)
C2 0.030(2) 0.060(3) 0.044(3) 0.017(2) 0.0007(19) -0.005(2)
C89 0.037(2) 0.039(2) 0.038(2) 0.0093(18) -0.0007(18) -0.0026(18)
C5 0.034(2) 0.049(3) 0.041(2) 0.014(2) 0.0043(19) -0.0019(19)
C182 0.031(2) 0.043(2) 0.037(2) 0.0009(18) 0.0062(18) -0.0041(18)
C7 0.027(2) 0.051(3) 0.041(2) 0.013(2) 0.0050(18) -0.0009(18)
C188 0.041(3) 0.046(3) 0.059(3) 0.001(2) 0.012(2) -0.003(2)
C140 0.033(2) 0.056(3) 0.032(2) 0.0072(19) 0.0044(18) 0.003(2)
C186 0.034(2) 0.050(3) 0.037(2) 0.0016(19) 0.0026(18) -0.0072(19)
C1 0.025(2) 0.061(3) 0.055(3) 0.024(2) 0.000(2) -0.003(2)
C31 0.025(2) 0.049(3) 0.044(2) 0.014(2) -0.0015(18) -0.0073(18)
C3 0.026(2) 0.052(3) 0.059(3) 0.012(2) 0.012(2) -0.0015(19)
C85 0.044(3) 0.042(2) 0.043(3) 0.0046(19) 0.001(2) -0.007(2)
C194 0.041(3) 0.046(3) 0.045(3) 0.000(2) 0.008(2) -0.003(2)
C45 0.043(3) 0.051(3) 0.040(2) 0.006(2) -0.007(2) 0.009(2)
C6 0.030(2) 0.052(3) 0.050(3) 0.018(2) 0.002(2) -0.0050(19)
C56 0.033(2) 0.056(3) 0.044(3) 0.018(2) 0.0093(19) 0.007(2)
C110 0.046(3) 0.040(2) 0.046(3) -0.0004(19) 0.016(2) -0.003(2)
C57 0.034(2) 0.046(3) 0.060(3) 0.010(2) -0.001(2) -0.001(2)
C86 0.058(3) 0.046(3) 0.043(3) -0.004(2) 0.009(2) -0.009(2)
C74 0.044(3) 0.050(3) 0.054(3) 0.008(2) 0.000(2) -0.005(2)
C101 0.047(3) 0.049(3) 0.053(3) 0.007(2) 0.017(2) 0.006(2)
C205 0.058(3) 0.036(2) 0.051(3) 0.004(2) 0.025(2) 0.004(2)
C112 0.043(3) 0.047(3) 0.070(3) 0.023(2) 0.007(2) -0.004(2)
C109 0.039(2) 0.038(2) 0.045(3) 0.0064(19) 0.012(2) -0.0013(18)
C165 0.039(2) 0.044(2) 0.049(3) 0.005(2) 0.013(2) 0.0055(19)
C36 0.029(2) 0.048(3) 0.051(3) 0.015(2) 0.0027(19) -0.0061(19)
C49 0.036(2) 0.044(2) 0.041(2) 0.0050(19) 0.0011(19) 0.0002(19)
C185 0.037(2) 0.062(3) 0.046(3) 0.010(2) -0.003(2) -0.010(2)
C4 0.029(2) 0.056(3) 0.058(3) 0.011(2) 0.011(2) 0.000(2)
C12 0.040(3) 0.056(3) 0.042(3) 0.009(2) 0.006(2) -0.004(2)
C147 0.038(3) 0.052(3) 0.055(3) 0.009(2) 0.014(2) 0.004(2)
C190 0.036(2) 0.053(3) 0.045(3) 0.009(2) 0.002(2) -0.010(2)
C63 0.038(3) 0.053(3) 0.054(3) 0.012(2) 0.008(2) 0.003(2)
C88 0.052(3) 0.048(3) 0.041(3) 0.008(2) 0.010(2) -0.009(2)
C75 0.057(3) 0.063(3) 0.054(3) 0.017(3) 0.005(3) -0.010(3)
C183 0.042(3) 0.056(3) 0.038(2) 0.010(2) 0.006(2) -0.012(2)
C114 0.043(3) 0.049(3) 0.051(3) 0.005(2) 0.017(2) -0.005(2)
C113 0.042(3) 0.048(3) 0.047(3) 0.006(2) 0.015(2) -0.003(2)
C175 0.051(3) 0.046(3) 0.057(3) 0.008(2) 0.013(2) -0.001(2)
C9 0.045(3) 0.052(3) 0.064(3) 0.012(2) -0.007(2) 0.000(2)
C91 0.038(2) 0.042(3) 0.057(3) 0.014(2) 0.000(2) -0.0048(19)
C127 0.035(2) 0.042(2) 0.056(3) 0.007(2) 0.000(2) 0.0023(19)
C47 0.054(3) 0.047(3) 0.043(3) -0.001(2) 0.000(2) 0.005(2)
C139 0.033(2) 0.051(3) 0.031(2) 0.0050(18) 0.0017(17) 0.0031(19)
C81 0.045(3) 0.041(2) 0.051(3) -0.003(2) 0.006(2) 0.001(2)
C93 0.059(3) 0.041(3) 0.049(3) 0.002(2) 0.010(2) -0.017(2)
C37 0.039(3) 0.059(3) 0.051(3) -0.001(2) -0.005(2) -0.004(2)
C189 0.035(2) 0.054(3) 0.054(3) -0.006(2) 0.007(2) -0.005(2)
C184 0.047(3) 0.066(3) 0.039(3) 0.016(2) -0.003(2) -0.008(2)
C146 0.037(2) 0.055(3) 0.049(3) 0.016(2) 0.004(2) 0.001(2)
C141 0.042(3) 0.062(3) 0.043(3) -0.005(2) 0.004(2) 0.011(2)
C33 0.044(3) 0.065(3) 0.048(3) 0.014(2) -0.010(2) -0.010(2)
C11 0.047(3) 0.065(3) 0.042(3) 0.008(2) -0.001(2) -0.006(2)
C10 0.041(3) 0.069(3) 0.054(3) 0.016(3) -0.005(2) 0.003(2)
C52 0.048(3) 0.045(3) 0.043(3) 0.004(2) 0.005(2) 0.012(2)
C195 0.042(3) 0.056(3) 0.058(3) -0.001(2) 0.014(2) -0.003(2)
C173 0.054(3) 0.059(3) 0.044(3) 0.013(2) 0.012(2) 0.009(2)
C143 0.038(3) 0.075(3) 0.043(3) -0.005(2) -0.005(2) 0.012(2)
C65 0.073(4) 0.063(3) 0.039(3) 0.005(2) 0.005(3) 0.000(3)
C144 0.037(2) 0.059(3) 0.039(2) -0.001(2) 0.001(2) 0.009(2)
C108 0.059(3) 0.049(3) 0.045(3) 0.007(2) -0.007(2) -0.002(2)
C97 0.032(2) 0.046(3) 0.062(3) 0.016(2) 0.006(2) 0.0050(19)
C20 0.035(2) 0.057(3) 0.046(3) 0.001(2) 0.002(2) 0.007(2)
C46 0.052(3) 0.059(3) 0.039(3) 0.000(2) -0.011(2) 0.004(2)
C21 0.044(3) 0.076(4) 0.043(3) 0.007(2) -0.004(2) 0.013(3)
C8 0.037(2) 0.049(3) 0.054(3) 0.009(2) -0.002(2) -0.004(2)
C40 0.036(2) 0.055(3) 0.054(3) 0.011(2) 0.007(2) 0.001(2)
C198 0.048(3) 0.049(3) 0.042(3) 0.004(2) 0.003(2) -0.007(2)
C167 0.063(3) 0.038(3) 0.061(3) -0.002(2) 0.027(3) 0.000(2)
C51 0.044(3) 0.045(3) 0.051(3) 0.013(2) 0.005(2) 0.001(2)
C64 0.048(3) 0.066(3) 0.051(3) 0.017(2) 0.007(2) 0.002(2)
C171 0.050(3) 0.050(3) 0.061(3) 0.015(2) 0.022(3) 0.005(2)
C152 0.051(3) 0.049(3) 0.055(3) -0.008(2) 0.007(2) -0.008(2)
C148 0.038(3) 0.065(3) 0.041(3) -0.004(2) -0.004(2) 0.014(2)
C199 0.040(3) 0.060(3) 0.054(3) 0.006(2) -0.001(2) 0.001(2)
C210 0.055(3) 0.047(3) 0.059(3) 0.006(2) 0.023(3) 0.001(2)
C24 0.034(2) 0.047(3) 0.049(3) 0.008(2) 0.008(2) 0.0032(19)
C168 0.056(3) 0.039(2) 0.050(3) 0.000(2) 0.017(2) -0.002(2)
C206 0.066(3) 0.054(3) 0.043(3) 0.003(2) 0.015(2) 0.000(2)
C92 0.044(3) 0.048(3) 0.050(3) 0.010(2) -0.009(2) -0.010(2)
C128 0.036(2) 0.050(3) 0.046(3) 0.007(2) -0.001(2) -0.004(2)
C58 0.032(2) 0.051(3) 0.063(3) 0.011(2) -0.006(2) 0.001(2)
C124 0.038(3) 0.054(3) 0.056(3) -0.009(2) 0.006(2) 0.004(2)
C76 0.059(3) 0.067(4) 0.057(3) 0.002(3) 0.023(3) -0.010(3)
C23 0.047(3) 0.051(3) 0.066(3) 0.015(2) 0.012(3) 0.000(2)
C50 0.047(3) 0.049(3) 0.053(3) 0.001(2) 0.012(2) 0.012(2)
B11 0.028(2) 0.038(3) 0.036(2) 0.005(2) 0.0008(19) -0.0015(19)
C35 0.037(3) 0.054(3) 0.062(3) 0.017(2) -0.005(2) -0.003(2)
C196 0.064(4) 0.062(3) 0.060(3) 0.000(3) 0.029(3) -0.015(3)
C142 0.045(3) 0.080(4) 0.043(3) -0.015(3) -0.006(2) 0.006(3)
C117 0.082(4) 0.067(4) 0.038(3) 0.003(2) 0.003(3) -0.031(3)
C116 0.051(3) 0.078(4) 0.038(3) 0.006(2) 0.005(2) -0.023(3)
C115 0.043(3) 0.043(3) 0.044(3) 0.010(2) 0.004(2) -0.010(2)
C120 0.046(3) 0.042(2) 0.045(3) 0.003(2) 0.004(2) -0.001(2)
C119 0.062(3) 0.050(3) 0.054(3) 0.001(2) 0.007(3) 0.010(2)
C118 0.085(4) 0.046(3) 0.048(3) 0.001(2) 0.012(3) 0.004(3)
C172 0.059(3) 0.059(3) 0.061(3) 0.024(3) 0.022(3) 0.015(3)
C160 0.046(3) 0.049(3) 0.064(3) 0.011(2) 0.015(2) 0.003(2)
C192 0.036(3) 0.076(4) 0.070(4) 0.016(3) 0.003(2) -0.014(2)
B8 0.029(2) 0.041(3) 0.043(3) 0.003(2) -0.002(2) -0.009(2)
C178 0.049(3) 0.052(3) 0.045(3) 0.010(2) 0.005(2) 0.003(2)
C77 0.049(3) 0.051(3) 0.057(3) -0.001(2) 0.018(2) -0.004(2)
C87 0.065(3) 0.055(3) 0.044(3) 0.003(2) 0.015(2) -0.009(3)
C197 0.071(4) 0.052(3) 0.046(3) 0.008(2) 0.012(3) -0.015(3)
C22 0.048(3) 0.077(4) 0.057(3) 0.024(3) 0.011(3) 0.017(3)
C16 0.065(3) 0.056(3) 0.047(3) 0.002(2) 0.006(3) -0.001(3)
C105 0.050(3) 0.049(3) 0.049(3) 0.005(2) 0.013(2) 0.003(2)
B5 0.034(3) 0.039(3) 0.038(3) 0.003(2) 0.003(2) 0.003(2)
C34 0.047(3) 0.064(3) 0.060(3) 0.021(3) -0.012(2) -0.008(2)
C111 0.043(3) 0.048(3) 0.076(4) 0.020(3) 0.009(3) -0.002(2)
B10 0.033(2) 0.044(3) 0.033(2) 0.004(2) 0.002(2) 0.000(2)
C66 0.049(3) 0.044(3) 0.061(3) 0.003(2) 0.019(2) 0.002(2)
B6 0.034(3) 0.037(3) 0.038(3) 0.007(2) 0.001(2) -0.005(2)
C133 0.037(3) 0.066(3) 0.053(3) 0.005(2) -0.003(2) -0.010(2)
B3 0.026(2) 0.043(3) 0.036(2) 0.008(2) -0.0005(19) -0.0037(19)
C191 0.062(4) 0.055(3) 0.076(4) -0.005(3) 0.015(3) -0.024(3)
C155 0.058(3) 0.052(3) 0.070(4) -0.006(3) 0.021(3) 0.000(2)
C83 0.069(4) 0.070(4) 0.048(3) -0.002(3) 0.004(3) -0.005(3)
C54 0.059(3) 0.046(3) 0.076(4) 0.006(3) -0.003(3) 0.011(2)
C132 0.043(3) 0.053(3) 0.080(4) -0.010(3) 0.003(3) 0.001(2)
B4 0.035(3) 0.041(3) 0.033(2) 0.004(2) 0.000(2) -0.001(2)
C201 0.066(4) 0.078(4) 0.056(3) 0.011(3) -0.006(3) -0.005(3)
C106 0.064(3) 0.046(3) 0.065(3) 0.002(2) 0.015(3) 0.008(2)
C153 0.070(4) 0.066(4) 0.056(3) -0.010(3) 0.008(3) -0.007(3)
B2 0.028(2) 0.032(2) 0.043(3) 0.004(2) 0.003(2) -0.0013(18)
C42 0.080(4) 0.054(3) 0.069(4) 0.005(3) 0.026(3) -0.010(3)
C28 0.045(3) 0.044(3) 0.060(3) -0.002(2) 0.001(2) -0.005(2)
C53 0.055(3) 0.072(4) 0.075(4) 0.019(3) 0.019(3) 0.028(3)
C98 0.059(3) 0.052(3) 0.077(4) 0.011(3) 0.028(3) 0.000(2)
C214 0.047(3) 0.068(4) 0.083(4) 0.023(3) 0.017(3) -0.001(3)
C207 0.080(4) 0.064(3) 0.049(3) 0.011(3) 0.015(3) -0.012(3)
B12 0.039(3) 0.038(3) 0.041(3) 0.006(2) 0.005(2) 0.004(2)
C129 0.041(3) 0.061(3) 0.063(3) 0.014(3) 0.008(2) 0.000(2)
B1 0.029(2) 0.044(3) 0.038(3) 0.007(2) 0.005(2) 0.003(2)
C68 0.060(4) 0.061(3) 0.085(4) 0.003(3) 0.020(3) 0.018(3)
B9 0.027(2) 0.047(3) 0.040(3) 0.006(2) 0.004(2) 0.002(2)
C131 0.056(3) 0.058(3) 0.085(4) -0.021(3) 0.008(3) 0.004(3)
B7 0.033(3) 0.047(3) 0.038(3) 0.007(2) 0.002(2) -0.003(2)
C209 0.062(4) 0.066(4) 0.070(4) 0.008(3) 0.023(3) -0.011(3)
C130 0.052(3) 0.066(4) 0.070(4) -0.001(3) 0.019(3) 0.008(3)
C202 0.055(3) 0.054(3) 0.067(3) 0.017(3) 0.000(3) -0.001(2)
C107 0.057(3) 0.064(4) 0.083(4) 0.002(3) 0.002(3) 0.001(3)
C25 0.043(3) 0.056(3) 0.070(4) -0.010(3) -0.012(3) 0.006(2)
C69 0.109(5) 0.054(3) 0.054(3) -0.002(3) 0.015(3) -0.012(3)
C157 0.052(3) 0.071(4) 0.057(3) -0.012(3) 0.002(3) -0.001(3)
C95 0.081(4) 0.044(3) 0.085(4) 0.014(3) 0.024(3) -0.012(3)
C100 0.084(4) 0.066(4) 0.058(3) -0.001(3) 0.035(3) -0.002(3)
C13 0.050(3) 0.049(3) 0.064(3) 0.005(2) -0.013(3) -0.003(2)
C154 0.078(4) 0.066(4) 0.071(4) -0.023(3) 0.027(3) -0.004(3)
C203 0.064(4) 0.052(3) 0.093(5) 0.016(3) 0.013(3) 0.001(3)
C82 0.070(4) 0.064(4) 0.070(4) 0.005(3) 0.016(3) 0.022(3)
C211 0.064(4) 0.079(4) 0.057(3) 0.019(3) 0.011(3) 0.000(3)
C15 0.090(5) 0.105(5) 0.056(4) -0.002(3) 0.000(3) -0.040(4)
C208 0.079(4) 0.071(4) 0.060(4) 0.011(3) 0.025(3) -0.021(3)
C158 0.054(3) 0.074(4) 0.085(4) 0.007(3) 0.010(3) -0.017(3)
C125 0.079(4) 0.065(4) 0.070(4) -0.006(3) 0.014(3) -0.030(3)
C134 0.058(4) 0.089(5) 0.077(4) -0.006(3) 0.009(3) -0.033(3)
C29 0.063(4) 0.086(4) 0.055(3) -0.002(3) 0.002(3) 0.003(3)
C94 0.054(4) 0.076(4) 0.114(6) 0.034(4) -0.014(4) -0.031(3)
C26 0.039(3) 0.068(4) 0.104(5) 0.003(3) -0.004(3) -0.007(3)
C149 0.044(3) 0.088(4) 0.084(4) -0.011(3) 0.008(3) 0.014(3)
C99 0.089(5) 0.068(4) 0.081(4) 0.011(3) 0.052(4) -0.008(3)
C176 0.050(4) 0.120(6) 0.082(5) -0.027(4) 0.008(3) -0.002(4)
C41 0.065(4) 0.081(4) 0.078(4) 0.012(3) 0.030(3) -0.011(3)
C220 0.078(4) 0.076(4) 0.063(4) 0.009(3) 0.013(3) -0.011(3)
C221 0.101(6) 0.093(5) 0.079(5) -0.008(4) 0.012(4) -0.006(4)
C222 0.105(6) 0.149(8) 0.071(5) 0.041(5) 0.039(5) 0.042(6)
C217 0.046(4) 0.103(6) 0.139(7) 0.073(5) 0.023(4) 0.011(4)
C218 0.051(4) 0.057(4) 0.127(6) 0.010(4) -0.008(4) 0.004(3)
C219 0.048(3) 0.076(4) 0.065(4) 0.007(3) 0.010(3) 0.004(3)
C204 0.073(4) 0.078(4) 0.072(4) 0.024(3) -0.017(3) 0.004(3)
C150 0.086(5) 0.085(5) 0.111(6) 0.037(4) 0.041(4) 0.048(4)
C30 0.085(5) 0.085(5) 0.078(4) 0.003(4) 0.000(4) -0.043(4)
C135 0.079(4) 0.100(5) 0.050(3) 0.015(3) -0.009(3) -0.014(4)
C27 0.065(4) 0.091(5) 0.074(4) -0.021(4) -0.014(3) -0.007(3)
C177 0.094(5) 0.069(4) 0.079(5) -0.017(3) 0.001(4) 0.016(4)
C78 0.056(3) 0.055(3) 0.084(4) -0.005(3) 0.029(3) -0.001(3)
C67 0.075(4) 0.098(5) 0.062(4) -0.018(3) 0.001(3) 0.032(4)
C38 0.054(4) 0.061(4) 0.160(8) 0.047(4) -0.014(4) -0.006(3)
C14 0.060(4) 0.067(4) 0.095(5) 0.009(3) -0.013(3) -0.023(3)
C126 0.091(5) 0.096(5) 0.063(4) 0.020(3) -0.023(4) -0.045(4)
C136 0.045(3) 0.062(4) 0.102(5) -0.021(3) 0.003(3) -0.012(3)
C39 0.108(6) 0.062(4) 0.097(5) -0.001(4) 0.039(4) 0.008(4)
C162 0.097(5) 0.089(5) 0.097(5) 0.044(4) 0.014(4) -0.016(4)
C122 0.057(4) 0.104(5) 0.096(5) 0.032(4) 0.006(4) 0.009(4)
C70 0.163(8) 0.058(4) 0.080(5) -0.006(3) 0.020(5) 0.011(5)
C79 0.052(4) 0.069(4) 0.127(6) 0.008(4) 0.034(4) 0.005(3)
C137 0.065(4) 0.045(4) 0.219(10) -0.021(5) 0.030(5) -0.011(3)
C179 0.048(3) 0.068(4) 0.144(7) 0.025(4) 0.027(4) 0.013(3)
C237 0.077(5) 0.156(8) 0.076(5) 0.045(5) 0.003(4) 0.011(5)
C236 0.083(6) 0.128(8) 0.132(8) 0.075(7) -0.014(6) -0.024(6)
C235 0.106(7) 0.087(6) 0.123(7) 0.029(5) -0.037(6) -0.031(5)
C240 0.110(7) 0.080(5) 0.131(7) 0.034(5) 0.003(6) -0.002(5)
C239 0.084(5) 0.097(5) 0.087(5) 0.007(4) 0.006(4) -0.007(4)
C238 0.070(5) 0.145(8) 0.081(5) 0.002(5) 0.002(4) 0.010(5)
C245 0.057(4) 0.116(7) 0.136(8) 0.061(6) -0.017(5) 0.000(4)
C246 0.112(7) 0.085(5) 0.119(7) 0.019(5) 0.058(6) 0.020(5)
C241 0.144(8) 0.090(6) 0.062(4) 0.014(4) -0.010(5) -0.022(5)
C242 0.066(5) 0.083(5) 0.151(8) 0.048(5) -0.035(5) -0.025(4)
C243 0.078(5) 0.073(5) 0.171(9) 0.002(5) 0.060(6) 0.002(4)
C244 0.122(7) 0.128(7) 0.051(4) -0.006(4) -0.001(4) -0.028(6)
C200 0.061(4) 0.090(5) 0.087(5) 0.019(4) 0.001(3) 0.024(3)
C232 0.093(6) 0.082(5) 0.089(5) 0.000(4) 0.010(4) 0.006(4)
C231 0.119(7) 0.076(5) 0.087(5) 0.013(4) 0.026(5) -0.016(5)
C230 0.103(6) 0.101(6) 0.083(5) 0.032(4) 0.019(5) -0.014(5)
C229 0.157(9) 0.104(7) 0.062(4) 0.017(4) 0.004(5) -0.047(6)
C234 0.150(9) 0.105(7) 0.080(6) -0.001(5) 0.022(6) 0.004(6)
C233 0.121(8) 0.121(8) 0.108(7) 0.045(6) 0.010(6) 0.019(6)
C212 0.079(5) 0.104(6) 0.081(5) -0.001(4) -0.007(4) 0.014(4)
C213 0.087(5) 0.107(6) 0.079(5) -0.010(4) 0.007(4) -0.016(4)
C180 0.056(4) 0.083(5) 0.129(7) -0.033(4) 0.020(4) -0.001(3)
C80 0.095(5) 0.075(4) 0.093(5) -0.013(4) 0.050(4) 0.005(4)
C18 0.097(6) 0.068(5) 0.140(8) -0.015(5) -0.002(5) -0.019(4)
C71 0.116(6) 0.089(5) 0.067(4) -0.021(4) 0.012(4) -0.045(5)
C17 0.168(9) 0.087(5) 0.073(5) 0.009(4) 0.051(5) 0.039(5)
C161 0.048(4) 0.178(9) 0.087(5) 0.064(5) 0.011(3) 0.009(4)
C138 0.067(4) 0.108(6) 0.123(7) -0.060(5) 0.004(4) -0.028(4)
C216 0.125(7) 0.108(6) 0.078(5) -0.001(4) -0.029(5) 0.057(5)
C215 0.132(8) 0.095(6) 0.134(8) 0.039(5) 0.041(6) 0.060(6)
C159 0.067(5) 0.063(4) 0.208(11) 0.037(5) 0.003(5) 0.003(3)
C226 0.144(9) 0.109(7) 0.095(6) 0.011(5) 0.016(6) 0.013(6)
C227 0.112(7) 0.106(7) 0.143(9) 0.029(7) 0.018(6) 0.002(6)
C228 0.107(7) 0.097(7) 0.157(10) 0.014(7) -0.005(7) 0.004(5)
C223 0.135(9) 0.117(8) 0.159(11) -0.017(7) -0.030(8) 0.028(7)
C224 0.105(7) 0.138(9) 0.117(8) -0.012(7) 0.004(6) 0.007(6)
C225 0.143(9) 0.092(6) 0.109(7) 0.006(5) -0.003(6) -0.010(6)
C1A 0.068(11) 0.14(2) 0.061(10) -0.053(11) 0.011(8) -0.059(11)
C1B 0.113(17) 0.25(3) 0.113(16) 0.081(18) -0.063(13) -0.102(19)
C102 0.036(3) 0.055(3) 0.058(3) 0.010(2) -0.002(2) -0.003(2)
C104 0.169(8) 0.051(4) 0.083(5) 0.007(3) -0.050(5) 0.017(4)
C103 0.115(7) 0.071(5) 0.156(8) 0.003(5) -0.085(6) 0.016(4)
C121 0.032(6) 0.048(7) 0.030(6) -0.009(5) 0.001(4) -0.022(5)
C1C 0.034(5) 0.051(5) 0.036(5) -0.001(4) 0.003(4) -0.009(4)

loop_
_atom_type_symbol
_atom_type_description
_atom_type_scat_dispersion_real
_atom_type_scat_dispersion_imag
_atom_type_scat_source
C C 0.0033 0.0016 'International Tables Vol C Tables 4.2.6.8 and 6.1.1.4'
H H 0.0000 0.0000 'International Tables Vol C Tables 4.2.6.8 and 6.1.1.4'
B B 0.0013 0.0007 'International Tables Vol C Tables 4.2.6.8 and 6.1.1.4'
Cl Cl 0.1484 0.1585 'International Tables Vol C Tables 4.2.6.8 and 6.1.1.4'
Ge Ge 0.1547 1.8001 'International Tables Vol C Tables 4.2.6.8 and 6.1.1.4'
N N 0.0061 0.0033 'International Tables Vol C Tables 4.2.6.8 and 6.1.1.4'
O O 0.0106 0.0060 'International Tables Vol C Tables 4.2.6.8 and 6.1.1.4'

loop_
_geom_angle_atom_site_label_1
_geom_angle_atom_site_label_2
_geom_angle_atom_site_label_3
_geom_angle
_geom_angle_site_symmetry_1
_geom_angle_site_symmetry_3
_geom_angle_publ_flag
O4 Ge4 Cl4 97.84(11) . . ?
O2 Ge2 Cl2 97.88(11) . . ?
O1 Ge1 Cl1 97.62(12) . . ?
O3 Ge3 Cl3 98.40(11) . . ?
B10 O4 Ge4 130.1(3) . . ?
B4 O2 Ge2 132.6(3) . . ?
B7 O3 Ge3 131.2(3) . . ?
B1 O1 Ge1 133.3(3) . . ?
C84 N11 C59 118.8(4) . . ?
C84 N11 B6 133.9(4) . . ?
C59 N11 B6 106.6(4) . . ?
B5 N7 C55 121.1(4) . . ?
B5 N7 B4 132.8(4) . . ?
B4 N7 C55 105.8(3) . . ?
C181 N22 C166 118.6(3) . . ?
C181 N22 B11 132.7(4) . . ?
C166 N22 B11 107.7(4) . . ?
B11 N19 C163 121.9(4) . . ?
B11 N19 B10 130.0(4) . . ?
B10 N19 C163 106.1(3) . . ?
B3 N2 C1 121.3(3) . . ?
B3 N2 B1 132.9(4) . . ?
B1 N2 C1 105.8(3) . . ?
C60 N12 C96 119.1(4) . . ?
C60 N12 B6 108.2(4) . . ?
C96 N12 B6 131.3(4) . . ?
C151 N17 B9 130.6(4) . . ?
C114 N17 C151 120.6(4) . . ?
C114 N17 B9 107.7(4) . . ?
C43 N3 B2 133.2(4) . . ?
C5 N3 C43 118.3(3) . . ?
C5 N3 B2 107.8(3) . . ?
B2 N1 C2 121.4(3) . . ?
B2 N1 B1 130.4(4) . . ?
B1 N1 C2 105.8(3) . . ?
C169 N21 B11 129.2(4) . . ?
C165 N21 C169 121.6(4) . . ?
C165 N21 B11 108.5(4) . . ?
C72 N9 B5 136.7(4) . . ?
C57 N9 C72 116.3(4) . . ?
C57 N9 B5 107.0(4) . . ?
C193 N24 B12 136.2(4) . . ?
C168 N24 C193 116.3(4) . . ?
C168 N24 B12 107.3(4) . . ?
B10 N20 C164 105.2(3) . . ?
B12 N20 C164 120.9(4) . . ?
B12 N20 B10 133.9(4) . . ?
B9 N14 C110 121.2(4) . . ?
B7 N14 C110 107.4(3) . . ?
B7 N14 B9 130.0(4) . . ?
C127 N16 B8 136.0(4) . . ?
C111 N16 C127 116.5(4) . . ?
C111 N16 B8 107.5(4) . . ?
C7 N6 B3 133.1(4) . . ?
C4 N6 C7 117.7(4) . . ?
C4 N6 B3 108.5(4) . . ?
C112 N15 C115 117.9(4) . . ?
C112 N15 B8 108.3(4) . . ?
C115 N15 B8 133.0(4) . . ?
B8 N13 C109 122.0(4) . . ?
B8 N13 B7 133.3(4) . . ?
B7 N13 C109 104.5(4) . . ?
C31 N4 B2 129.9(4) . . ?
C6 N4 C31 120.2(3) . . ?
C6 N4 B2 108.1(4) . . ?
C113 N18 C139 119.5(4) . . ?
C113 N18 B9 107.8(4) . . ?
C139 N18 B9 131.7(4) . . ?
C61 N10 B5 132.5(4) . . ?
C58 N10 C61 117.6(4) . . ?
C58 N10 B5 108.1(4) . . ?
C19 N5 B3 134.7(4) . . ?
C3 N5 C19 117.9(4) . . ?
C3 N5 B3 107.2(4) . . ?
C167 N23 C205 118.1(4) . . ?
C167 N23 B12 108.4(4) . . ?
B12 N23 C205 133.2(4) . . ?
B6 N8 C56 121.2(4) . . ?
B6 N8 B4 130.4(4) . . ?
B4 N8 C56 106.5(3) . . ?
N11 C84 C89 119.8(4) . . ?
N11 C84 C85 119.5(4) . . ?
C85 C84 C89 120.7(4) . . ?
C140 C145 H145 107.8 . . ?
C140 C145 C147 110.2(4) . . ?
C140 C145 C146 112.5(4) . . ?
C147 C145 H145 107.8 . . ?
C146 C145 H145 107.8 . . ?
C146 C145 C147 110.4(4) . . ?
N12 C60 H60 125.3 . . ?
C59 C60 N12 109.4(4) . . ?
C59 C60 H60 125.3 . . ?
C72 C73 C81 121.6(4) . . ?
C74 C73 C72 118.2(4) . . ?
C74 C73 C81 120.1(4) . . ?
C174 C169 N21 119.8(4) . . ?
C170 C169 N21 118.3(4) . . ?
C170 C169 C174 121.9(4) . . ?
C101 C96 N12 119.6(4) . . ?
C101 C96 C97 121.9(4) . . ?
C97 C96 N12 118.5(4) . . ?
C156 C151 N17 118.4(4) . . ?
C152 C151 N17 119.7(4) . . ?
C152 C151 C156 121.9(5) . . ?
C182 C181 N22 119.3(4) . . ?
C182 C181 C186 121.2(4) . . ?
C186 C181 N22 119.4(4) . . ?
C44 C43 N3 118.6(4) . . ?
C48 C43 N3 119.3(4) . . ?
C48 C43 C44 122.0(4) . . ?
C43 C44 C49 122.5(4) . . ?
C45 C44 C43 117.5(4) . . ?
C45 C44 C49 120.0(4) . . ?
N7 C55 H55A 110.8 . . ?
N7 C55 H55B 110.8 . . ?
N7 C55 C56 104.8(3) . . ?
H55A C55 H55B 108.9 . . ?
C56 C55 H55A 110.8 . . ?
C56 C55 H55B 110.8 . . ?
N22 C166 H166 125.1 . . ?
C165 C166 N22 109.7(4) . . ?
C165 C166 H166 125.1 . . ?
N11 C59 H59 124.8 . . ?
C60 C59 N11 110.4(4) . . ?
C60 C59 H59 124.8 . . ?
C182 C187 H187 107.8 . . ?
C182 C187 C188 110.7(4) . . ?
C182 C187 C189 112.5(4) . . ?
C188 C187 H187 107.8 . . ?
C189 C187 H187 107.8 . . ?
C189 C187 C188 110.2(4) . . ?
C43 C48 C47 117.7(4) . . ?
C43 C48 C52 121.6(4) . . ?
C47 C48 C52 120.4(4) . . ?
C62 C61 N10 119.4(4) . . ?
C108 C61 N10 117.8(4) . . ?
C108 C61 C62 122.8(4) . . ?
C20 C19 N5 119.2(4) . . ?
C24 C19 N5 119.3(4) . . ?
C24 C19 C20 121.1(4) . . ?
C73 C72 N9 119.2(4) . . ?
C77 C72 N9 120.1(4) . . ?
C77 C72 C73 120.5(4) . . ?
C31 C32 C37 121.5(4) . . ?
C31 C32 C33 118.3(5) . . ?
C33 C32 C37 120.2(5) . . ?
C194 C193 N24 118.3(4) . . ?
C198 C193 N24 119.7(4) . . ?
C198 C193 C194 121.8(4) . . ?
N20 C164 H16G 110.8 . . ?
N20 C164 H16H 110.8 . . ?
N20 C164 C163 105.0(3) . . ?
H16G C164 H16H 108.8 . . ?
C163 C164 H16G 110.8 . . ?
C163 C164 H16H 110.8 . . ?
C169 C174 C178 121.7(4) . . ?
C173 C174 C169 118.0(5) . . ?
C173 C174 C178 120.3(4) . . ?
C169 C170 C175 121.4(4) . . ?
C169 C170 C171 117.6(5) . . ?
C171 C170 C175 121.0(5) . . ?
C89 C90 H90 107.9 . . ?
C89 C90 C91 110.3(4) . . ?
C89 C90 C92 112.6(4) . . ?
C91 C90 H90 107.9 . . ?
C92 C90 H90 107.9 . . ?
C92 C90 C91 110.0(4) . . ?
N19 C163 C164 104.1(3) . . ?
N19 C163 H16I 110.9 . . ?
N19 C163 H16J 110.9 . . ?
C164 C163 H16I 110.9 . . ?
C164 C163 H16J 110.9 . . ?
H16I C163 H16J 108.9 . . ?
C61 C62 C63 117.4(5) . . ?
C61 C62 C66 122.5(4) . . ?
C63 C62 C66 120.1(4) . . ?
C151 C156 C160 121.7(4) . . ?
C155 C156 C151 117.4(5) . . ?
C155 C156 C160 121.0(5) . . ?
N1 C2 H2A 110.8 . . ?
N1 C2 H2B 110.8 . . ?
N1 C2 C1 104.9(3) . . ?
H2A C2 H2B 108.8 . . ?
C1 C2 H2A 110.8 . . ?
C1 C2 H2B 110.8 . . ?
C84 C89 C90 121.3(4) . . ?
C88 C89 C84 117.9(4) . . ?
C88 C89 C90 120.8(4) . . ?
N3 C5 H5 125.1 . . ?
C6 C5 N3 109.9(4) . . ?
C6 C5 H5 125.1 . . ?
C181 C182 C187 122.2(4) . . ?
C183 C182 C181 118.1(4) . . ?
C183 C182 C187 119.6(4) . . ?
C12 C7 N6 118.3(4) . . ?
C8 C7 N6 119.9(4) . . ?
C8 C7 C12 121.8(4) . . ?
C187 C188 H18A 109.5 . . ?
C187 C188 H18B 109.5 . . ?
C187 C188 H18C 109.5 . . ?
H18A C188 H18B 109.5 . . ?
H18A C188 H18C 109.5 . . ?
H18B C188 H18C 109.5 . . ?
C139 C140 C145 121.9(4) . . ?
C139 C140 C141 118.4(4) . . ?
C141 C140 C145 119.6(4) . . ?
C181 C186 C190 120.3(4) . . ?
C185 C186 C181 118.3(4) . . ?
C185 C186 C190 121.2(4) . . ?
N2 C1 C2 104.9(4) . . ?
N2 C1 H1B 110.8 . . ?
N2 C1 H1C 110.8 . . ?
C2 C1 H1B 110.8 . . ?
C2 C1 H1C 110.8 . . ?
H1B C1 H1C 108.8 . . ?
C32 C31 N4 120.7(4) . . ?
C32 C31 C36 121.3(4) . . ?
C36 C31 N4 117.9(4) . . ?
N5 C3 H3 124.4 . . ?
C4 C3 N5 111.3(4) . . ?
C4 C3 H3 124.4 . . ?
C84 C85 C93 120.8(4) . . ?
C86 C85 C84 118.5(4) . . ?
C86 C85 C93 120.6(4) . . ?
C193 C194 C199 121.6(4) . . ?
C195 C194 C193 117.0(5) . . ?
C195 C194 C199 121.4(5) . . ?
C44 C45 H45 119.3 . . ?
C46 C45 C44 121.3(4) . . ?
C46 C45 H45 119.3 . . ?
N4 C6 H6 125.1 . . ?
C5 C6 N4 109.8(4) . . ?
C5 C6 H6 125.1 . . ?
N8 C56 C55 104.9(3) . . ?
N8 C56 H56A 110.8 . . ?
N8 C56 H56B 110.8 . . ?
C55 C56 H56A 110.8 . . ?
C55 C56 H56B 110.8 . . ?
H56A C56 H56B 108.8 . . ?
N14 C110 H11A 111.1 . . ?
N14 C110 H11B 111.1 . . ?
N14 C110 C109 103.2(3) . . ?
H11A C110 H11B 109.1 . . ?
C109 C110 H11A 111.1 . . ?
C109 C110 H11B 111.1 . . ?
N9 C57 H57 124.7 . . ?
C58 C57 N9 110.5(4) . . ?
C58 C57 H57 124.7 . . ?
C85 C86 H86 119.3 . . ?
C87 C86 C85 121.4(5) . . ?
C87 C86 H86 119.3 . . ?
C73 C74 H74 119.0 . . ?
C75 C74 C73 122.1(5) . . ?
C75 C74 H74 119.0 . . ?
C96 C101 C105 122.6(4) . . ?
C100 C101 C96 117.3(5) . . ?
C100 C101 C105 120.1(5) . . ?
C210 C205 N23 119.0(5) . . ?
C210 C205 C206 122.3(5) . . ?
C206 C205 N23 118.7(5) . . ?
N15 C112 H112 125.0 . . ?
C111 C112 N15 110.1(4) . . ?
C111 C112 H112 125.0 . . ?
N13 C109 C110 105.5(3) . . ?
N13 C109 H10A 110.6 . . ?
N13 C109 H10B 110.6 . . ?
C110 C109 H10A 110.6 . . ?
C110 C109 H10B 110.6 . . ?
H10A C109 H10B 108.8 . . ?
N21 C165 H165 125.1 . . ?
C166 C165 N21 109.7(4) . . ?
C166 C165 H165 125.1 . . ?
C31 C36 C40 121.3(4) . . ?
C35 C36 C31 117.6(5) . . ?
C35 C36 C40 121.0(5) . . ?
C44 C49 H49 107.8 . . ?
C44 C49 C51 110.8(4) . . ?
C44 C49 C50 112.5(4) . . ?
C51 C49 H49 107.8 . . ?
C50 C49 H49 107.8 . . ?
C50 C49 C51 110.1(4) . . ?
C186 C185 H185 119.4 . . ?
C186 C185 C184 121.2(4) . . ?
C184 C185 H185 119.4 . . ?
N6 C4 H4 125.6 . . ?
C3 C4 N6 108.8(4) . . ?
C3 C4 H4 125.6 . . ?
C7 C12 C16 122.2(4) . . ?
C11 C12 C7 118.2(5) . . ?
C11 C12 C16 119.6(5) . . ?
C145 C147 H14A 109.5 . . ?
C145 C147 H14B 109.5 . . ?
C145 C147 H14C 109.5 . . ?
H14A C147 H14B 109.5 . . ?
H14A C147 H14C 109.5 . . ?
H14B C147 H14C 109.5 . . ?
C186 C190 H190 107.7 . . ?
C186 C190 C192 113.9(4) . . ?
C192 C190 H190 107.7 . . ?
C191 C190 C186 109.2(4) . . ?
C191 C190 H190 107.7 . . ?
C191 C190 C192 110.3(4) . . ?
C62 C63 H63 119.5 . . ?
C64 C63 C62 120.9(5) . . ?
C64 C63 H63 119.5 . . ?
C89 C88 H88 119.0 . . ?
C87 C88 C89 122.1(4) . . ?
C87 C88 H88 119.0 . . ?
C74 C75 H75 120.2 . . ?
C76 C75 C74 119.6(5) . . ?
C76 C75 H75 120.2 . . ?
C182 C183 H183 119.2 . . ?
C184 C183 C182 121.5(4) . . ?
C184 C183 H183 119.2 . . ?
N17 C114 H114 125.2 . . ?
C113 C114 N17 109.5(4) . . ?
C113 C114 H114 125.2 . . ?
N18 C113 H113 124.9 . . ?
C114 C113 N18 110.1(4) . . ?
C114 C113 H113 124.9 . . ?
C170 C175 H175 107.3 . . ?
C176 C175 C170 114.5(5) . . ?
C176 C175 H175 107.3 . . ?
C177 C175 C170 110.3(5) . . ?
C177 C175 H175 107.3 . . ?
C177 C175 C176 110.0(5) . . ?
C10 C9 H9 119.4 . . ?
C10 C9 C8 121.2(5) . . ?
C8 C9 H9 119.4 . . ?
C90 C91 H91A 109.5 . . ?
C90 C91 H91B 109.5 . . ?
C90 C91 H91C 109.5 . . ?
H91A C91 H91B 109.5 . . ?
H91A C91 H91C 109.5 . . ?
H91B C91 H91C 109.5 . . ?
C128 C127 N16 119.7(4) . . ?
C128 C127 C132 121.2(5) . . ?
C132 C127 N16 119.0(4) . . ?
C48 C47 H47 119.4 . . ?
C46 C47 C48 121.1(5) . . ?
C46 C47 H47 119.4 . . ?
C140 C139 N18 119.4(4) . . ?
C140 C139 C144 121.7(4) . . ?
C144 C139 N18 118.8(4) . . ?
C73 C81 H81 107.3 . . ?
C73 C81 C83 111.0(4) . . ?
C73 C81 C82 112.6(4) . . ?
C83 C81 H81 107.3 . . ?
C83 C81 C82 111.0(4) . . ?
C82 C81 H81 107.3 . . ?
C85 C93 H93 107.5 . . ?
C95 C93 C85 114.4(5) . . ?
C95 C93 H93 107.5 . . ?
C94 C93 C85 108.6(4) . . ?
C94 C93 H93 107.5 . . ?
C94 C93 C95 111.0(5) . . ?
C32 C37 H37 108.6 . . ?
C32 C37 C39 111.1(5) . . ?
C38 C37 C32 110.2(5) . . ?
C38 C37 H37 108.6 . . ?
C38 C37 C39 109.5(6) . . ?
C39 C37 H37 108.6 . . ?
C187 C189 H18D 109.5 . . ?
C187 C189 H18E 109.5 . . ?
C187 C189 H18F 109.5 . . ?
H18D C189 H18E 109.5 . . ?
H18D C189 H18F 109.5 . . ?
H18E C189 H18F 109.5 . . ?
C185 C184 H184 120.2 . . ?
C183 C184 C185 119.5(4) . . ?
C183 C184 H184 120.2 . . ?
C145 C146 H14D 109.5 . . ?
C145 C146 H14E 109.5 . . ?
C145 C146 H14F 109.5 . . ?
H14D C146 H14E 109.5 . . ?
H14D C146 H14F 109.5 . . ?
H14E C146 H14F 109.5 . . ?
C140 C141 H141 119.8 . . ?
C142 C141 C140 120.5(5) . . ?
C142 C141 H141 119.8 . . ?
C32 C33 H33 119.7 . . ?
C34 C33 C32 120.7(5) . . ?
C34 C33 H33 119.7 . . ?
C12 C11 H11 119.6 . . ?
C10 C11 C12 120.9(5) . . ?
C10 C11 H11 119.6 . . ?
C9 C10 H10 120.0 . . ?
C11 C10 C9 120.1(5) . . ?
C11 C10 H10 120.0 . . ?
C48 C52 H52 107.4 . . ?
C48 C52 C53 109.1(4) . . ?
C54 C52 C48 114.5(4) . . ?
C54 C52 H52 107.4 . . ?
C54 C52 C53 110.7(4) . . ?
C53 C52 H52 107.4 . . ?
C194 C195 H195 118.9 . . ?
C196 C195 C194 122.2(5) . . ?
C196 C195 H195 118.9 . . ?
C174 C173 H173 119.5 . . ?
C172 C173 C174 121.0(5) . . ?
C172 C173 H173 119.5 . . ?
C144 C143 H143 119.3 . . ?
C142 C143 H143 119.3 . . ?
C142 C143 C144 121.4(5) . . ?
C108 C65 H65 119.6 . . ?
C64 C65 H65 119.6 . . ?
C64 C65 C108 120.7(5) . . ?
C139 C144 C148 121.6(4) . . ?
C143 C144 C139 117.4(4) . . ?
C143 C144 C148 120.9(4) . . ?
C61 C108 C65 118.0(5) . . ?
C61 C108 C69 121.7(5) . . ?
C65 C108 C69 120.3(5) . . ?
C96 C97 C102 121.7(4) . . ?
C98 C97 C96 117.3(5) . . ?
C98 C97 C102 120.9(5) . . ?
C19 C20 C25 123.1(4) . . ?
C21 C20 C19 118.1(5) . . ?
C21 C20 C25 118.6(5) . . ?
C45 C46 C47 120.2(5) . . ?
C45 C46 H46 119.9 . . ?
C47 C46 H46 119.9 . . ?
C20 C21 H21 119.4 . . ?
C22 C21 C20 121.2(5) . . ?
C22 C21 H21 119.4 . . ?
C7 C8 C13 122.6(4) . . ?
C9 C8 C7 117.7(5) . . ?
C9 C8 C13 119.6(5) . . ?
C36 C40 H40 107.7 . . ?
C36 C40 C42 113.2(4) . . ?
C36 C40 C41 110.4(4) . . ?
C42 C40 H40 107.7 . . ?
C41 C40 H40 107.7 . . ?
C41 C40 C42 110.0(5) . . ?
C193 C198 C197 118.3(5) . . ?
C193 C198 C202 123.0(4) . . ?
C197 C198 C202 118.6(5) . . ?
N23 C167 H167 125.1 . . ?
C168 C167 N23 109.9(4) . . ?
C168 C167 H167 125.1 . . ?
C49 C51 H51A 109.5 . . ?
C49 C51 H51B 109.5 . . ?
C49 C51 H51C 109.5 . . ?
H51A C51 H51B 109.5 . . ?
H51A C51 H51C 109.5 . . ?
H51B C51 H51C 109.5 . . ?
C63 C64 H64 119.9 . . ?
C65 C64 C63 120.2(5) . . ?
C65 C64 H64 119.9 . . ?
C170 C171 H171 119.2 . . ?
C172 C171 C170 121.6(5) . . ?
C172 C171 H171 119.2 . . ?
C151 C152 C157 122.5(5) . . ?
C153 C152 C151 118.2(5) . . ?
C153 C152 C157 119.4(5) . . ?
C144 C148 H148 107.5 . . ?
C144 C148 C150 108.9(5) . . ?
C149 C148 C144 114.6(5) . . ?
C149 C148 H148 107.5 . . ?
C149 C148 C150 110.5(5) . . ?
C150 C148 H148 107.5 . . ?
C194 C199 H199 107.4 . . ?
C194 C199 C201 110.2(5) . . ?
C194 C199 C200 113.6(5) . . ?
C201 C199 H199 107.4 . . ?
C200 C199 H199 107.4 . . ?
C200 C199 C201 110.6(5) . . ?
C205 C210 C214 122.7(4) . . ?
C205 C210 C209 117.3(5) . . ?
C209 C210 C214 120.0(5) . . ?
C19 C24 C28 121.6(4) . . ?
C23 C24 C19 117.9(4) . . ?
C23 C24 C28 120.5(4) . . ?
N24 C168 H168 125.1 . . ?
C167 C168 N24 109.9(4) . . ?
C167 C168 H168 125.1 . . ?
C205 C206 C211 122.6(5) . . ?
C207 C206 C205 117.6(5) . . ?
C207 C206 C211 119.8(5) . . ?
C90 C92 H92A 109.5 . . ?
C90 C92 H92B 109.5 . . ?
C90 C92 H92C 109.5 . . ?
H92A C92 H92B 109.5 . . ?
H92A C92 H92C 109.5 . . ?
H92B C92 H92C 109.5 . . ?
C127 C128 C133 121.0(4) . . ?
C129 C128 C127 118.3(5) . . ?
C129 C128 C133 120.7(4) . . ?
N10 C58 H58 125.2 . . ?
C57 C58 N10 109.7(4) . . ?
C57 C58 H58 125.2 . . ?
C120 C124 H124 108.3 . . ?
C125 C124 H124 108.3 . . ?
C125 C124 C120 111.3(4) . . ?
C126 C124 H124 108.3 . . ?
C126 C124 C120 112.0(4) . . ?
C126 C124 C125 108.7(5) . . ?
C75 C76 H76 119.5 . . ?
C75 C76 C77 120.9(5) . . ?
C77 C76 H76 119.5 . . ?
C24 C23 H23 119.5 . . ?
C22 C23 C24 121.0(5) . . ?
C22 C23 H23 119.5 . . ?
C49 C50 H50A 109.5 . . ?
C49 C50 H50B 109.5 . . ?
C49 C50 H50C 109.5 . . ?
H50A C50 H50B 109.5 . . ?
H50A C50 H50C 109.5 . . ?
H50B C50 H50C 109.5 . . ?
N22 B11 N21 104.4(4) . . ?
N19 B11 N22 129.2(4) . . ?
N19 B11 N21 126.5(4) . . ?
C36 C35 H35 119.2 . . ?
C34 C35 C36 121.6(5) . . ?
C34 C35 H35 119.2 . . ?
C195 C196 H196 120.0 . . ?
C197 C196 C195 120.0(5) . . ?
C197 C196 H196 120.0 . . ?
C141 C142 H142 119.7 . . ?
C143 C142 C141 120.6(5) . . ?
C143 C142 H142 119.7 . . ?
C116 C117 H117 120.0 . . ?
C116 C117 C118 120.0 . . ?
C118 C117 H117 120.0 . . ?
C117 C116 C1A 112.4(7) . . ?
C117 C116 C121 126.0(5) . . ?
C115 C116 C117 120.0 . . ?
C115 C116 C1A 127.5(7) . . ?
C115 C116 C121 113.5(5) . . ?
C116 C115 N15 119.2(2) . . ?
C116 C115 C120 120.0 . . ?
C120 C115 N15 120.8(2) . . ?
C115 C120 C124 121.4(3) . . ?
C119 C120 C124 118.6(3) . . ?
C119 C120 C115 120.0 . . ?
C120 C119 H119 120.0 . . ?
C118 C119 C120 120.0 . . ?
C118 C119 H119 120.0 . . ?
C117 C118 H118 120.0 . . ?
C119 C118 C117 120.0 . . ?
C119 C118 H118 120.0 . . ?
C173 C172 H172 120.1 . . ?
C171 C172 C173 119.9(5) . . ?
C171 C172 H172 120.1 . . ?
C156 C160 H160 106.7 . . ?
C156 C160 C161 115.2(5) . . ?
C162 C160 C156 111.2(5) . . ?
C162 C160 H160 106.7 . . ?
C162 C160 C161 110.0(5) . . ?
C161 C160 H160 106.7 . . ?
C190 C192 H19A 109.5 . . ?
C190 C192 H19B 109.5 . . ?
C190 C192 H19C 109.5 . . ?
H19A C192 H19B 109.5 . . ?
H19A C192 H19C 109.5 . . ?
H19B C192 H19C 109.5 . . ?
N15 B8 N16 103.8(4) . . ?
N13 B8 N16 129.9(4) . . ?
N13 B8 N15 126.0(4) . . ?
C174 C178 H178 107.6 . . ?
C174 C178 C180 112.9(5) . . ?
C179 C178 C174 110.7(4) . . ?
C179 C178 H178 107.6 . . ?
C179 C178 C180 110.3(5) . . ?
C180 C178 H178 107.6 . . ?
C72 C77 C76 118.7(5) . . ?
C72 C77 C78 123.3(5) . . ?
C76 C77 C78 117.8(5) . . ?
C86 C87 H87 120.3 . . ?
C88 C87 C86 119.4(5) . . ?
C88 C87 H87 120.3 . . ?
C198 C197 H197 119.7 . . ?
C196 C197 C198 120.6(5) . . ?
C196 C197 H197 119.7 . . ?
C21 C22 C23 120.6(5) . . ?
C21 C22 H22 119.7 . . ?
C23 C22 H22 119.7 . . ?
C12 C16 H16 107.2 . . ?
C18 C16 C12 113.4(5) . . ?
C18 C16 H16 107.2 . . ?
C18 C16 C17 111.2(6) . . ?
C17 C16 C12 110.2(5) . . ?
C17 C16 H16 107.2 . . ?
C101 C105 H105 108.0 . . ?
C101 C105 C106 110.8(4) . . ?
C101 C105 C107 111.8(4) . . ?
C106 C105 H105 108.0 . . ?
C107 C105 H105 108.0 . . ?
C107 C105 C106 110.2(5) . . ?
N7 B5 N9 129.3(4) . . ?
N7 B5 N10 125.7(4) . . ?
N10 B5 N9 104.8(4) . . ?
C33 C34 H34 119.8 . . ?
C35 C34 C33 120.4(5) . . ?
C35 C34 H34 119.8 . . ?
N16 C111 H111 124.9 . . ?
C112 C111 N16 110.2(4) . . ?
C112 C111 H111 124.9 . . ?
O4 B10 N19 122.8(4) . . ?
O4 B10 N20 126.1(4) . . ?
N19 B10 N20 111.1(4) . . ?
C62 C66 H66 108.2 . . ?
C62 C66 C68 110.7(5) . . ?
C62 C66 C67 112.7(4) . . ?
C68 C66 H66 108.2 . . ?
C67 C66 H66 108.2 . . ?
C67 C66 C68 108.8(5) . . ?
N12 B6 N11 105.4(4) . . ?
N8 B6 N11 127.4(4) . . ?
N8 B6 N12 127.1(4) . . ?
C128 C133 H133 107.5 . . ?
C128 C133 C134 112.9(5) . . ?
C128 C133 C135 111.0(5) . . ?
C134 C133 H133 107.5 . . ?
C135 C133 H133 107.5 . . ?
C135 C133 C134 110.1(5) . . ?
N2 B3 N6 125.7(4) . . ?
N2 B3 N5 130.0(4) . . ?
N5 B3 N6 104.2(4) . . ?
C190 C191 H19D 109.5 . . ?
C190 C191 H19E 109.5 . . ?
C190 C191 H19F 109.5 . . ?
H19D C191 H19E 109.5 . . ?
H19D C191 H19F 109.5 . . ?
H19E C191 H19F 109.5 . . ?
C156 C155 H155 119.2 . . ?
C154 C155 C156 121.6(6) . . ?
C154 C155 H155 119.2 . . ?
C81 C83 H83A 109.5 . . ?
C81 C83 H83B 109.5 . . ?
C81 C83 H83C 109.5 . . ?
H83A C83 H83B 109.5 . . ?
H83A C83 H83C 109.5 . . ?
H83B C83 H83C 109.5 . . ?
C52 C54 H54A 109.5 . . ?
C52 C54 H54B 109.5 . . ?
C52 C54 H54C 109.5 . . ?
H54A C54 H54B 109.5 . . ?
H54A C54 H54C 109.5 . . ?
H54B C54 H54C 109.5 . . ?
C127 C132 C136 123.4(5) . . ?
C131 C132 C127 117.6(5) . . ?
C131 C132 C136 118.7(5) . . ?
O2 B4 N7 126.2(4) . . ?
O2 B4 N8 123.0(4) . . ?
N8 B4 N7 110.7(4) . . ?
C199 C201 H20A 109.5 . . ?
C199 C201 H20B 109.5 . . ?
C199 C201 H20C 109.5 . . ?
H20A C201 H20B 109.5 . . ?
H20A C201 H20C 109.5 . . ?
H20B C201 H20C 109.5 . . ?
C105 C106 H10C 109.5 . . ?
C105 C106 H10D 109.5 . . ?
C105 C106 H10E 109.5 . . ?
H10C C106 H10D 109.5 . . ?
H10C C106 H10E 109.5 . . ?
H10D C106 H10E 109.5 . . ?
C152 C153 H153 119.9 . . ?
C152 C153 C154 120.2(6) . . ?
C154 C153 H153 119.9 . . ?
N1 B2 N3 129.2(4) . . ?
N1 B2 N4 126.3(4) . . ?
N4 B2 N3 104.4(4) . . ?
C40 C42 H42A 109.5 . . ?
C40 C42 H42B 109.5 . . ?
C40 C42 H42C 109.5 . . ?
H42A C42 H42B 109.5 . . ?
H42A C42 H42C 109.5 . . ?
H42B C42 H42C 109.5 . . ?
C24 C28 H28 107.1 . . ?
C24 C28 C30 113.1(5) . . ?
C29 C28 C24 110.9(4) . . ?
C29 C28 H28 107.1 . . ?
C29 C28 C30 111.2(5) . . ?
C30 C28 H28 107.1 . . ?
C52 C53 H53A 109.5 . . ?
C52 C53 H53B 109.5 . . ?
C52 C53 H53C 109.5 . . ?
H53A C53 H53B 109.5 . . ?
H53A C53 H53C 109.5 . . ?
H53B C53 H53C 109.5 . . ?
C97 C98 H98 119.0 . . ?
C99 C98 C97 122.1(5) . . ?
C99 C98 H98 119.0 . . ?
C210 C214 H214 108.7 . . ?
C210 C214 C215 110.2(6) . . ?
C216 C214 C210 113.2(5) . . ?
C216 C214 H214 108.7 . . ?
C216 C214 C215 107.3(7) . . ?
C215 C214 H214 108.7 . . ?
C206 C207 H207 119.8 . . ?
C208 C207 C206 120.5(6) . . ?
C208 C207 H207 119.8 . . ?
N20 B12 N24 129.1(4) . . ?
N20 B12 N23 126.4(4) . . ?
N23 B12 N24 104.4(4) . . ?
C128 C129 H129 119.2 . . ?
C130 C129 C128 121.5(5) . . ?
C130 C129 H129 119.2 . . ?
O1 B1 N2 126.3(4) . . ?
O1 B1 N1 122.3(4) . . ?
N2 B1 N1 111.3(4) . . ?
C66 C68 H68A 109.5 . . ?
C66 C68 H68B 109.5 . . ?
C66 C68 H68C 109.5 . . ?
H68A C68 H68B 109.5 . . ?
H68A C68 H68C 109.5 . . ?
H68B C68 H68C 109.5 . . ?
N14 B9 N17 126.6(4) . . ?
N18 B9 N17 104.9(4) . . ?
N18 B9 N14 128.5(4) . . ?
C132 C131 H131 119.2 . . ?
C130 C131 C132 121.7(5) . . ?
C130 C131 H131 119.2 . . ?
O3 B7 N14 123.6(4) . . ?
O3 B7 N13 126.3(4) . . ?
N14 B7 N13 110.1(4) . . ?
C210 C209 H209 119.4 . . ?
C208 C209 C210 121.2(6) . . ?
C208 C209 H209 119.4 . . ?
C129 C130 H130 120.2 . . ?
C131 C130 C129 119.6(5) . . ?
C131 C130 H130 120.2 . . ?
C198 C202 H202 108.7 . . ?
C203 C202 C198 110.1(5) . . ?
C203 C202 H202 108.7 . . ?
C204 C202 C198 113.2(5) . . ?
C204 C202 H202 108.7 . . ?
C204 C202 C203 107.3(5) . . ?
C105 C107 H10F 109.5 . . ?
C105 C107 H10G 109.5 . . ?
C105 C107 H10H 109.5 . . ?
H10F C107 H10G 109.5 . . ?
H10F C107 H10H 109.5 . . ?
H10G C107 H10H 109.5 . . ?
C20 C25 H25 108.1 . . ?
C26 C25 C20 110.1(4) . . ?
C26 C25 H25 108.1 . . ?
C27 C25 C20 114.1(5) . . ?
C27 C25 H25 108.1 . . ?
C27 C25 C26 108.1(5) . . ?
C108 C69 H69 107.2 . . ?
C108 C69 C71 111.5(6) . . ?
C70 C69 C108 111.9(6) . . ?
C70 C69 H69 107.2 . . ?
C70 C69 C71 111.6(6) . . ?
C71 C69 H69 107.2 . . ?
C152 C157 H157 107.5 . . ?
C158 C157 C152 111.7(5) . . ?
C158 C157 H157 107.5 . . ?
C158 C157 C159 110.7(6) . . ?
C159 C157 C152 111.6(5) . . ?
C159 C157 H157 107.5 . . ?
C93 C95 H95A 109.5 . . ?
C93 C95 H95B 109.5 . . ?
C93 C95 H95C 109.5 . . ?
H95A C95 H95B 109.5 . . ?
H95A C95 H95C 109.5 . . ?
H95B C95 H95C 109.5 . . ?
C101 C100 H100 119.0 . . ?
C99 C100 C101 122.0(6) . . ?
C99 C100 H100 119.0 . . ?
C8 C13 H13 108.0 . . ?
C8 C13 C15 112.2(5) . . ?
C8 C13 C14 111.4(5) . . ?
C15 C13 H13 108.0 . . ?
C15 C13 C14 109.2(5) . . ?
C14 C13 H13 108.0 . . ?
C155 C154 C153 120.7(5) . . ?
C155 C154 H154 119.7 . . ?
C153 C154 H154 119.7 . . ?
C202 C203 H20D 109.5 . . ?
C202 C203 H20E 109.5 . . ?
C202 C203 H20F 109.5 . . ?
H20D C203 H20E 109.5 . . ?
H20D C203 H20F 109.5 . . ?
H20E C203 H20F 109.5 . . ?
C81 C82 H82A 109.5 . . ?
C81 C82 H82B 109.5 . . ?
C81 C82 H82C 109.5 . . ?
H82A C82 H82B 109.5 . . ?
H82A C82 H82C 109.5 . . ?
H82B C82 H82C 109.5 . . ?
C206 C211 H211 106.3 . . ?
C212 C211 C206 112.7(6) . . ?
C212 C211 H211 106.3 . . ?
C212 C211 C213 110.7(6) . . ?
C213 C211 C206 114.1(5) . . ?
C213 C211 H211 106.3 . . ?
C13 C15 H15J 109.5 . . ?
C13 C15 H15K 109.5 . . ?
C13 C15 H15L 109.5 . . ?
H15J C15 H15K 109.5 . . ?
H15J C15 H15L 109.5 . . ?
H15K C15 H15L 109.5 . . ?
C207 C208 C209 121.1(5) . . ?
C207 C208 H208 119.4 . . ?
C209 C208 H208 119.4 . . ?
C157 C158 H15A 109.5 . . ?
C157 C158 H15B 109.5 . . ?
C157 C158 H15C 109.5 . . ?
H15A C158 H15B 109.5 . . ?
H15A C158 H15C 109.5 . . ?
H15B C158 H15C 109.5 . . ?
C124 C125 H12A 109.5 . . ?
C124 C125 H12B 109.5 . . ?
C124 C125 H12C 109.5 . . ?
H12A C125 H12B 109.5 . . ?
H12A C125 H12C 109.5 . . ?
H12B C125 H12C 109.5 . . ?
C133 C134 H13A 109.5 . . ?
C133 C134 H13B 109.5 . . ?
C133 C134 H13C 109.5 . . ?
H13A C134 H13B 109.5 . . ?
H13A C134 H13C 109.5 . . ?
H13B C134 H13C 109.5 . . ?
C28 C29 H29A 109.5 . . ?
C28 C29 H29B 109.5 . . ?
C28 C29 H29C 109.5 . . ?
H29A C29 H29B 109.5 . . ?
H29A C29 H29C 109.5 . . ?
H29B C29 H29C 109.5 . . ?
C93 C94 H94A 109.5 . . ?
C93 C94 H94B 109.5 . . ?
C93 C94 H94C 109.5 . . ?
H94A C94 H94B 109.5 . . ?
H94A C94 H94C 109.5 . . ?
H94B C94 H94C 109.5 . . ?
C25 C26 H26A 109.5 . . ?
C25 C26 H26B 109.5 . . ?
C25 C26 H26C 109.5 . . ?
H26A C26 H26B 109.5 . . ?
H26A C26 H26C 109.5 . . ?
H26B C26 H26C 109.5 . . ?
C148 C149 H14G 109.5 . . ?
C148 C149 H14H 109.5 . . ?
C148 C149 H14I 109.5 . . ?
H14G C149 H14H 109.5 . . ?
H14G C149 H14I 109.5 . . ?
H14H C149 H14I 109.5 . . ?
C98 C99 C100 119.4(5) . . ?
C98 C99 H99 120.3 . . ?
C100 C99 H99 120.3 . . ?
C175 C176 H17A 109.5 . . ?
C175 C176 H17B 109.5 . . ?
C175 C176 H17C 109.5 . . ?
H17A C176 H17B 109.5 . . ?
H17A C176 H17C 109.5 . . ?
H17B C176 H17C 109.5 . . ?
C40 C41 H41A 109.5 . . ?
C40 C41 H41B 109.5 . . ?
C40 C41 H41C 109.5 . . ?
H41A C41 H41B 109.5 . . ?
H41A C41 H41C 109.5 . . ?
H41B C41 H41C 109.5 . . ?
C221 C220 H220 120.0 . . ?
C221 C220 C219 120.0 . . ?
C219 C220 H220 120.0 . . ?
C220 C221 H221 120.0 . . ?
C220 C221 C222 120.0 . . ?
C222 C221 H221 120.0 . . ?
C221 C222 H222 120.0 . . ?
C221 C222 C217 120.0 . . ?
C217 C222 H222 120.0 . . ?
C222 C217 H217 120.0 . . ?
C222 C217 C218 120.0 . . ?
C218 C217 H217 120.0 . . ?
C217 C218 H218 120.0 . . ?
C219 C218 C217 120.0 . . ?
C219 C218 H218 120.0 . . ?
C220 C219 H219 120.0 . . ?
C218 C219 C220 120.0 . . ?
C218 C219 H219 120.0 . . ?
C202 C204 H20G 109.5 . . ?
C202 C204 H20H 109.5 . . ?
C202 C204 H20I 109.5 . . ?
H20G C204 H20H 109.5 . . ?
H20G C204 H20I 109.5 . . ?
H20H C204 H20I 109.5 . . ?
C148 C150 H15D 109.5 . . ?
C148 C150 H15E 109.5 . . ?
C148 C150 H15F 109.5 . . ?
H15D C150 H15E 109.5 . . ?
H15D C150 H15F 109.5 . . ?
H15E C150 H15F 109.5 . . ?
C28 C30 H30A 109.5 . . ?
C28 C30 H30B 109.5 . . ?
C28 C30 H30C 109.5 . . ?
H30A C30 H30B 109.5 . . ?
H30A C30 H30C 109.5 . . ?
H30B C30 H30C 109.5 . . ?
C133 C135 H13D 109.5 . . ?
C133 C135 H13E 109.5 . . ?
C133 C135 H13F 109.5 . . ?
H13D C135 H13E 109.5 . . ?
H13D C135 H13F 109.5 . . ?
H13E C135 H13F 109.5 . . ?
C25 C27 H27A 109.5 . . ?
C25 C27 H27B 109.5 . . ?
C25 C27 H27C 109.5 . . ?
H27A C27 H27B 109.5 . . ?
H27A C27 H27C 109.5 . . ?
H27B C27 H27C 109.5 . . ?
C175 C177 H17D 109.5 . . ?
C175 C177 H17E 109.5 . . ?
C175 C177 H17F 109.5 . . ?
H17D C177 H17E 109.5 . . ?
H17D C177 H17F 109.5 . . ?
H17E C177 H17F 109.5 . . ?
C77 C78 H78 108.4 . . ?
C77 C78 C79 110.0(5) . . ?
C79 C78 H78 108.4 . . ?
C80 C78 C77 113.7(6) . . ?
C80 C78 H78 108.4 . . ?
C80 C78 C79 107.9(5) . . ?
C66 C67 H67A 109.5 . . ?
C66 C67 H67B 109.5 . . ?
C66 C67 H67C 109.5 . . ?
H67A C67 H67B 109.5 . . ?
H67A C67 H67C 109.5 . . ?
H67B C67 H67C 109.5 . . ?
C37 C38 H38A 109.5 . . ?
C37 C38 H38B 109.5 . . ?
C37 C38 H38C 109.5 . . ?
H38A C38 H38B 109.5 . . ?
H38A C38 H38C 109.5 . . ?
H38B C38 H38C 109.5 . . ?
C13 C14 H14J 109.5 . . ?
C13 C14 H14K 109.5 . . ?
C13 C14 H14L 109.5 . . ?
H14J C14 H14K 109.5 . . ?
H14J C14 H14L 109.5 . . ?
H14K C14 H14L 109.5 . . ?
C124 C126 H12D 109.5 . . ?
C124 C126 H12E 109.5 . . ?
C124 C126 H12F 109.5 . . ?
H12D C126 H12E 109.5 . . ?
H12D C126 H12F 109.5 . . ?
H12E C126 H12F 109.5 . . ?
C132 C136 H136 108.8 . . ?
C132 C136 C137 109.5(5) . . ?
C137 C136 H136 108.8 . . ?
C138 C136 C132 112.2(6) . . ?
C138 C136 H136 108.8 . . ?
C138 C136 C137 108.7(6) . . ?
C37 C39 H39A 109.5 . . ?
C37 C39 H39B 109.5 . . ?
C37 C39 H39C 109.5 . . ?
H39A C39 H39B 109.5 . . ?
H39A C39 H39C 109.5 . . ?
H39B C39 H39C 109.5 . . ?
C160 C162 H16A 109.5 . . ?
C160 C162 H16B 109.5 . . ?
C160 C162 H16C 109.5 . . ?
H16A C162 H16B 109.5 . . ?
H16A C162 H16C 109.5 . . ?
H16B C162 H16C 109.5 . . ?
H12G C122 H12H 109.5 . . ?
H12G C122 H12I 109.5 . . ?
H12H C122 H12I 109.5 . . ?
H12J C122 H12K 109.5 . . ?
H12J C122 H12L 109.5 . . ?
H12K C122 H12L 109.5 . . ?
C1A C122 H12G 109.5 . . ?
C1A C122 H12H 109.5 . . ?
C1A C122 H12I 109.5 . . ?
C121 C122 H12J 109.5 . . ?
C121 C122 H12K 109.5 . . ?
C121 C122 H12L 109.5 . . ?
C69 C70 H70A 109.5 . . ?
C69 C70 H70B 109.5 . . ?
C69 C70 H70C 109.5 . . ?
H70A C70 H70B 109.5 . . ?
H70A C70 H70C 109.5 . . ?
H70B C70 H70C 109.5 . . ?
C78 C79 H79A 109.5 . . ?
C78 C79 H79B 109.5 . . ?
C78 C79 H79C 109.5 . . ?
H79A C79 H79B 109.5 . . ?
H79A C79 H79C 109.5 . . ?
H79B C79 H79C 109.5 . . ?
C136 C137 H13G 109.5 . . ?
C136 C137 H13H 109.5 . . ?
C136 C137 H13I 109.5 . . ?
H13G C137 H13H 109.5 . . ?
H13G C137 H13I 109.5 . . ?
H13H C137 H13I 109.5 . . ?
C178 C179 H17G 109.5 . . ?
C178 C179 H17H 109.5 . . ?
C178 C179 H17I 109.5 . . ?
H17G C179 H17H 109.5 . . ?
H17G C179 H17I 109.5 . . ?
H17H C179 H17I 109.5 . . ?
C236 C237 H237 120.0 . . ?
C236 C237 C238 120.0 . . ?
C238 C237 H237 120.0 . . ?
C237 C236 H236 120.0 . . ?
C235 C236 C237 120.0 . . ?
C235 C236 H236 120.0 . . ?
C236 C235 H235 120.0 . . ?
C236 C235 C240 120.0 . . ?
C240 C235 H235 120.0 . . ?
C235 C240 H240 120.0 . . ?
C239 C240 C235 120.0 . . ?
C239 C240 H240 120.0 . . ?
C240 C239 H239 120.0 . . ?
C240 C239 C238 120.0 . . ?
C238 C239 H239 120.0 . . ?
C237 C238 H238 120.0 . . ?
C239 C238 C237 120.0 . . ?
C239 C238 H238 120.0 . . ?
C246 C245 H245 120.0 . . ?
C246 C245 C244 120.0 . . ?
C244 C245 H245 120.0 . . ?
C245 C246 H246 120.0 . . ?
C241 C246 C245 120.0 . . ?
C241 C246 H246 120.0 . . ?
C246 C241 H241 120.0 . . ?
C246 C241 C242 120.0 . . ?
C242 C241 H241 120.0 . . ?
C241 C242 H242 120.0 . . ?
C243 C242 C241 120.0 . . ?
C243 C242 H242 120.0 . . ?
C242 C243 H243 120.0 . . ?
C242 C243 C244 120.0 . . ?
C244 C243 H243 120.0 . . ?
C245 C244 H244 120.0 . . ?
C243 C244 C245 120.0 . . ?
C243 C244 H244 120.0 . . ?
C199 C200 H20J 109.5 . . ?
C199 C200 H20K 109.5 . . ?
C199 C200 H20L 109.5 . . ?
H20J C200 H20K 109.5 . . ?
H20J C200 H20L 109.5 . . ?
H20K C200 H20L 109.5 . . ?
C231 C232 H232 120.0 . . ?
C231 C232 C233 120.0 . . ?
C233 C232 H232 120.0 . . ?
C232 C231 H231 120.0 . . ?
C230 C231 C232 120.0 . . ?
C230 C231 H231 120.0 . . ?
C231 C230 H230 120.0 . . ?
C231 C230 C229 120.0 . . ?
C229 C230 H230 120.0 . . ?
C230 C229 H229 120.0 . . ?
C234 C229 C230 120.0 . . ?
C234 C229 H229 120.0 . . ?
C229 C234 H234 120.0 . . ?
C233 C234 C229 120.0 . . ?
C233 C234 H234 120.0 . . ?
C232 C233 H233 120.0 . . ?
C234 C233 C232 120.0 . . ?
C234 C233 H233 120.0 . . ?
C211 C212 H21A 109.5 . . ?
C211 C212 H21B 109.5 . . ?
C211 C212 H21C 109.5 . . ?
H21A C212 H21B 109.5 . . ?
H21A C212 H21C 109.5 . . ?
H21B C212 H21C 109.5 . . ?
C211 C213 H21D 109.5 . . ?
C211 C213 H21E 109.5 . . ?
C211 C213 H21F 109.5 . . ?
H21D C213 H21E 109.5 . . ?
H21D C213 H21F 109.5 . . ?
H21E C213 H21F 109.5 . . ?
C178 C180 H18G 109.5 . . ?
C178 C180 H18H 109.5 . . ?
C178 C180 H18I 109.5 . . ?
H18G C180 H18H 109.5 . . ?
H18G C180 H18I 109.5 . . ?
H18H C180 H18I 109.5 . . ?
C78 C80 H80A 109.5 . . ?
C78 C80 H80B 109.5 . . ?
C78 C80 H80C 109.5 . . ?
H80A C80 H80B 109.5 . . ?
H80A C80 H80C 109.5 . . ?
H80B C80 H80C 109.5 . . ?
C16 C18 H18J 109.5 . . ?
C16 C18 H18K 109.5 . . ?
C16 C18 H18L 109.5 . . ?
H18J C18 H18K 109.5 . . ?
H18J C18 H18L 109.5 . . ?
H18K C18 H18L 109.5 . . ?
C69 C71 H71A 109.5 . . ?
C69 C71 H71B 109.5 . . ?
C69 C71 H71C 109.5 . . ?
H71A C71 H71B 109.5 . . ?
H71A C71 H71C 109.5 . . ?
H71B C71 H71C 109.5 . . ?
C16 C17 H17J 109.5 . . ?
C16 C17 H17K 109.5 . . ?
C16 C17 H17L 109.5 . . ?
H17J C17 H17K 109.5 . . ?
H17J C17 H17L 109.5 . . ?
H17K C17 H17L 109.5 . . ?
C160 C161 H16D 109.5 . . ?
C160 C161 H16E 109.5 . . ?
C160 C161 H16F 109.5 . . ?
H16D C161 H16E 109.5 . . ?
H16D C161 H16F 109.5 . . ?
H16E C161 H16F 109.5 . . ?
C136 C138 H13J 109.5 . . ?
C136 C138 H13K 109.5 . . ?
C136 C138 H13L 109.5 . . ?
H13J C138 H13K 109.5 . . ?
H13J C138 H13L 109.5 . . ?
H13K C138 H13L 109.5 . . ?
C214 C216 H21G 109.5 . . ?
C214 C216 H21H 109.5 . . ?
C214 C216 H21I 109.5 . . ?
H21G C216 H21H 109.5 . . ?
H21G C216 H21I 109.5 . . ?
H21H C216 H21I 109.5 . . ?
C214 C215 H21J 109.5 . . ?
C214 C215 H21K 109.5 . . ?
C214 C215 H21L 109.5 . . ?
H21J C215 H21K 109.5 . . ?
H21J C215 H21L 109.5 . . ?
H21K C215 H21L 109.5 . . ?
C157 C159 H15G 109.5 . . ?
C157 C159 H15H 109.5 . . ?
C157 C159 H15I 109.5 . . ?
H15G C159 H15H 109.5 . . ?
H15G C159 H15I 109.5 . . ?
H15H C159 H15I 109.5 . . ?
C227 C226 H226 120.0 . . ?
C227 C226 C225 120.0 . . ?
C225 C226 H226 120.0 . . ?
C226 C227 H227 120.0 . . ?
C226 C227 C228 120.0 . . ?
C228 C227 H227 120.0 . . ?
C227 C228 H228 120.0 . . ?
C223 C228 C227 120.0 . . ?
C223 C228 H228 120.0 . . ?
C228 C223 H223 120.0 . . ?
C228 C223 C224 120.0 . . ?
C224 C223 H223 120.0 . . ?
C223 C224 H224 120.0 . . ?
C223 C224 C225 120.0 . . ?
C225 C224 H224 120.0 . . ?
C226 C225 H225 120.0 . . ?
C224 C225 C226 120.0 . . ?
C224 C225 H225 120.0 . . ?
C116 C1A H1A 110.0 . . ?
C116 C1A C1B 106.6(13) . . ?
C122 C1A C116 112.2(10) . . ?
C122 C1A H1A 110.0 . . ?
C122 C1A C1B 107.9(12) . . ?
C1B C1A H1A 110.0 . . ?
C1A C1B H1BA 109.5 . . ?
C1A C1B H1BB 109.5 . . ?
C1A C1B H1BC 109.5 . . ?
H1BA C1B H1BB 109.5 . . ?
H1BA C1B H1BC 109.5 . . ?
H1BB C1B H1BC 109.5 . . ?
C97 C102 H102 107.3 . . ?
C104 C102 C97 114.5(5) . . ?
C104 C102 H102 107.3 . . ?
C103 C102 C97 110.7(5) . . ?
C103 C102 H102 107.3 . . ?
C103 C102 C104 109.3(5) . . ?
C102 C104 H10I 109.5 . . ?
C102 C104 H10J 109.5 . . ?
C102 C104 H10K 109.5 . . ?
H10I C104 H10J 109.5 . . ?
H10I C104 H10K 109.5 . . ?
H10J C104 H10K 109.5 . . ?
C102 C103 H10L 109.5 . . ?
C102 C103 H10M 109.5 . . ?
C102 C103 H10N 109.5 . . ?
H10L C103 H10M 109.5 . . ?
H10L C103 H10N 109.5 . . ?
H10M C103 H10N 109.5 . . ?
C116 C121 H121 109.9 . . ?
C116 C121 C1C 109.3(9) . . ?
C122 C121 C116 110.8(8) . . ?
C122 C121 H121 109.9 . . ?
C122 C121 C1C 107.0(9) . . ?
C1C C121 H121 109.9 . . ?
C121 C1C H1CA 109.5 . . ?
C121 C1C H1CB 109.5 . . ?
C121 C1C H1CC 109.5 . . ?
H1CA C1C H1CB 109.5 . . ?
H1CA C1C H1CC 109.5 . . ?
H1CB C1C H1CC 109.5 . . ?

loop_
_geom_bond_atom_site_label_1
_geom_bond_atom_site_label_2
_geom_bond_distance
_geom_bond_site_symmetry_2
_geom_bond_publ_flag
Ge4 Cl4 2.2558(16) . ?
Ge4 O4 1.762(3) . ?
Ge2 Cl2 2.2614(16) . ?
Ge2 O2 1.756(3) . ?
Ge1 Cl1 2.2583(17) . ?
Ge1 O1 1.743(3) . ?
Ge3 Cl3 2.2538(17) . ?
Ge3 O3 1.763(3) . ?
O4 B10 1.374(6) . ?
O2 B4 1.362(6) . ?
O3 B7 1.360(6) . ?
O1 B1 1.370(6) . ?
N11 C84 1.401(6) . ?
N11 C59 1.425(6) . ?
N11 B6 1.451(6) . ?
N7 C55 1.477(5) . ?
N7 B5 1.434(6) . ?
N7 B4 1.443(6) . ?
N22 C181 1.422(6) . ?
N22 C166 1.425(6) . ?
N22 B11 1.441(6) . ?
N19 C163 1.485(5) . ?
N19 B11 1.421(6) . ?
N19 B10 1.432(6) . ?
N2 C1 1.477(5) . ?
N2 B3 1.429(6) . ?
N2 B1 1.431(6) . ?
N12 C60 1.416(6) . ?
N12 C96 1.429(6) . ?
N12 B6 1.431(6) . ?
N17 C151 1.429(6) . ?
N17 C114 1.408(6) . ?
N17 B9 1.445(6) . ?
N3 C43 1.438(5) . ?
N3 C5 1.411(6) . ?
N3 B2 1.442(6) . ?
N1 C2 1.477(5) . ?
N1 B2 1.438(6) . ?
N1 B1 1.442(6) . ?
N21 C169 1.437(6) . ?
N21 C165 1.399(6) . ?
N21 B11 1.452(6) . ?
N9 C72 1.425(6) . ?
N9 C57 1.412(6) . ?
N9 B5 1.454(6) . ?
N24 C193 1.432(6) . ?
N24 C168 1.408(6) . ?
N24 B12 1.458(6) . ?
N20 C164 1.476(6) . ?
N20 B10 1.439(6) . ?
N20 B12 1.431(6) . ?
N14 C110 1.474(6) . ?
N14 B9 1.443(6) . ?
N14 B7 1.432(6) . ?
N16 C127 1.428(6) . ?
N16 B8 1.463(6) . ?
N16 C111 1.410(6) . ?
N6 C7 1.427(6) . ?
N6 C4 1.403(6) . ?
N6 B3 1.455(6) . ?
N15 C112 1.408(6) . ?
N15 C115 1.412(4) . ?
N15 B8 1.443(6) . ?
N13 C109 1.470(6) . ?
N13 B8 1.430(6) . ?
N13 B7 1.453(6) . ?
N4 C31 1.426(5) . ?
N4 C6 1.408(6) . ?
N4 B2 1.440(6) . ?
N18 C113 1.407(6) . ?
N18 C139 1.431(6) . ?
N18 B9 1.432(6) . ?
N10 C61 1.435(6) . ?
N10 C58 1.400(6) . ?
N10 B5 1.452(6) . ?
N5 C19 1.428(6) . ?
N5 C3 1.402(6) . ?
N5 B3 1.451(6) . ?
N23 C205 1.438(6) . ?
N23 C167 1.401(6) . ?
N23 B12 1.433(6) . ?
N8 C56 1.480(5) . ?
N8 B6 1.430(6) . ?
N8 B4 1.436(6) . ?
C84 C89 1.413(6) . ?
C84 C85 1.402(6) . ?
C145 H145 1.0000 . ?
C145 C140 1.518(6) . ?
C145 C147 1.531(6) . ?
C145 C146 1.526(7) . ?
C60 H60 0.9500 . ?
C60 C59 1.328(7) . ?
C73 C72 1.407(6) . ?
C73 C74 1.389(7) . ?
C73 C81 1.513(7) . ?
C169 C174 1.397(7) . ?
C169 C170 1.392(7) . ?
C96 C101 1.393(7) . ?
C96 C97 1.408(7) . ?
C151 C156 1.397(7) . ?
C151 C152 1.393(7) . ?
C181 C182 1.401(6) . ?
C181 C186 1.405(6) . ?
C43 C44 1.402(6) . ?
C43 C48 1.393(6) . ?
C44 C45 1.394(6) . ?
C44 C49 1.506(6) . ?
C55 H55A 0.9900 . ?
C55 H55B 0.9900 . ?
C55 C56 1.515(6) . ?
C166 H166 0.9500 . ?
C166 C165 1.333(7) . ?
C59 H59 0.9500 . ?
C187 H187 1.0000 . ?
C187 C182 1.509(6) . ?
C187 C188 1.524(6) . ?
C187 C189 1.524(7) . ?
C48 C47 1.398(7) . ?
C48 C52 1.516(6) . ?
C61 C62 1.385(7) . ?
C61 C108 1.370(7) . ?
C19 C20 1.398(6) . ?
C19 C24 1.398(7) . ?
C72 C77 1.403(7) . ?
C32 C31 1.384(7) . ?
C32 C37 1.515(7) . ?
C32 C33 1.400(7) . ?
C193 C194 1.402(7) . ?
C193 C198 1.392(7) . ?
C164 H16G 0.9900 . ?
C164 H16H 0.9900 . ?
C164 C163 1.510(6) . ?
C174 C173 1.393(7) . ?
C174 C178 1.513(7) . ?
C170 C175 1.521(7) . ?
C170 C171 1.400(7) . ?
C90 H90 1.0000 . ?
C90 C89 1.506(6) . ?
C90 C91 1.526(6) . ?
C90 C92 1.525(6) . ?
C163 H16I 0.9900 . ?
C163 H16J 0.9900 . ?
C62 C63 1.400(7) . ?
C62 C66 1.513(7) . ?
C156 C160 1.505(8) . ?
C156 C155 1.388(7) . ?
C2 H2A 0.9900 . ?
C2 H2B 0.9900 . ?
C2 C1 1.513(6) . ?
C89 C88 1.386(7) . ?
C5 H5 0.9500 . ?
C5 C6 1.321(6) . ?
C182 C183 1.396(6) . ?
C7 C12 1.399(7) . ?
C7 C8 1.394(7) . ?
C188 H18A 0.9800 . ?
C188 H18B 0.9800 . ?
C188 H18C 0.9800 . ?
C140 C139 1.385(6) . ?
C140 C141 1.393(7) . ?
C186 C185 1.387(7) . ?
C186 C190 1.520(6) . ?
C1 H1B 0.9900 . ?
C1 H1C 0.9900 . ?
C31 C36 1.415(7) . ?
C3 H3 0.9500 . ?
C3 C4 1.331(7) . ?
C85 C86 1.387(7) . ?
C85 C93 1.527(6) . ?
C194 C195 1.392(7) . ?
C194 C199 1.506(7) . ?
C45 H45 0.9500 . ?
C45 C46 1.371(7) . ?
C6 H6 0.9500 . ?
C56 H56A 0.9900 . ?
C56 H56B 0.9900 . ?
C110 H11A 0.9900 . ?
C110 H11B 0.9900 . ?
C110 C109 1.514(6) . ?
C57 H57 0.9500 . ?
C57 C58 1.336(7) . ?
C86 H86 0.9500 . ?
C86 C87 1.381(7) . ?
C74 H74 0.9500 . ?
C74 C75 1.375(8) . ?
C101 C105 1.511(7) . ?
C101 C100 1.383(7) . ?
C205 C210 1.384(8) . ?
C205 C206 1.408(7) . ?
C112 H112 0.9500 . ?
C112 C111 1.317(8) . ?
C109 H10A 0.9900 . ?
C109 H10B 0.9900 . ?
C165 H165 0.9500 . ?
C36 C40 1.514(7) . ?
C36 C35 1.389(7) . ?
C49 H49 1.0000 . ?
C49 C51 1.524(6) . ?
C49 C50 1.519(6) . ?
C185 H185 0.9500 . ?
C185 C184 1.393(7) . ?
C4 H4 0.9500 . ?
C12 C11 1.393(7) . ?
C12 C16 1.527(7) . ?
C147 H14A 0.9800 . ?
C147 H14B 0.9800 . ?
C147 H14C 0.9800 . ?
C190 H190 1.0000 . ?
C190 C192 1.541(7) . ?
C190 C191 1.517(7) . ?
C63 H63 0.9500 . ?
C63 C64 1.373(7) . ?
C88 H88 0.9500 . ?
C88 C87 1.371(7) . ?
C75 H75 0.9500 . ?
C75 C76 1.376(8) . ?
C183 H183 0.9500 . ?
C183 C184 1.374(7) . ?
C114 H114 0.9500 . ?
C114 C113 1.327(7) . ?
C113 H113 0.9500 . ?
C175 H175 1.0000 . ?
C175 C176 1.514(8) . ?
C175 C177 1.504(8) . ?
C9 H9 0.9500 . ?
C9 C10 1.388(8) . ?
C9 C8 1.388(7) . ?
C91 H91A 0.9800 . ?
C91 H91B 0.9800 . ?
C91 H91C 0.9800 . ?
C127 C128 1.403(6) . ?
C127 C132 1.407(7) . ?
C47 H47 0.9500 . ?
C47 C46 1.372(7) . ?
C139 C144 1.408(6) . ?
C81 H81 1.0000 . ?
C81 C83 1.526(7) . ?
C81 C82 1.526(7) . ?
C93 H93 1.0000 . ?
C93 C95 1.514(8) . ?
C93 C94 1.510(8) . ?
C37 H37 1.0000 . ?
C37 C38 1.500(8) . ?
C37 C39 1.527(9) . ?
C189 H18D 0.9800 . ?
C189 H18E 0.9800 . ?
C189 H18F 0.9800 . ?
C184 H184 0.9500 . ?
C146 H14D 0.9800 . ?
C146 H14E 0.9800 . ?
C146 H14F 0.9800 . ?
C141 H141 0.9500 . ?
C141 C142 1.380(7) . ?
C33 H33 0.9500 . ?
C33 C34 1.377(8) . ?
C11 H11 0.9500 . ?
C11 C10 1.367(8) . ?
C10 H10 0.9500 . ?
C52 H52 1.0000 . ?
C52 C54 1.516(7) . ?
C52 C53 1.516(7) . ?
C195 H195 0.9500 . ?
C195 C196 1.371(8) . ?
C173 H173 0.9500 . ?
C173 C172 1.384(8) . ?
C143 H143 0.9500 . ?
C143 C144 1.396(7) . ?
C143 C142 1.359(7) . ?
C65 H65 0.9500 . ?
C65 C108 1.401(8) . ?
C65 C64 1.365(8) . ?
C144 C148 1.508(7) . ?
C108 C69 1.527(8) . ?
C97 C98 1.387(7) . ?
C97 C102 1.507(7) . ?
C20 C21 1.397(7) . ?
C20 C25 1.547(7) . ?
C46 H46 0.9500 . ?
C21 H21 0.9500 . ?
C21 C22 1.350(8) . ?
C8 C13 1.510(7) . ?
C40 H40 1.0000 . ?
C40 C42 1.518(7) . ?
C40 C41 1.516(7) . ?
C198 C197 1.403(7) . ?
C198 C202 1.536(7) . ?
C167 H167 0.9500 . ?
C167 C168 1.330(7) . ?
C51 H51A 0.9800 . ?
C51 H51B 0.9800 . ?
C51 H51C 0.9800 . ?
C64 H64 0.9500 . ?
C171 H171 0.9500 . ?
C171 C172 1.363(8) . ?
C152 C153 1.385(8) . ?
C152 C157 1.526(8) . ?
C148 H148 1.0000 . ?
C148 C149 1.506(8) . ?
C148 C150 1.529(8) . ?
C199 H199 1.0000 . ?
C199 C201 1.536(8) . ?
C199 C200 1.516(8) . ?
C210 C214 1.525(8) . ?
C210 C209 1.395(7) . ?
C24 C23 1.392(7) . ?
C24 C28 1.512(7) . ?
C168 H168 0.9500 . ?
C206 C207 1.401(7) . ?
C206 C211 1.527(8) . ?
C92 H92A 0.9800 . ?
C92 H92B 0.9800 . ?
C92 H92C 0.9800 . ?
C128 C133 1.511(7) . ?
C128 C129 1.386(7) . ?
C58 H58 0.9500 . ?
C124 H124 1.0000 . ?
C124 C120 1.527(5) . ?
C124 C125 1.526(8) . ?
C124 C126 1.506(8) . ?
C76 H76 0.9500 . ?
C76 C77 1.407(8) . ?
C23 H23 0.9500 . ?
C23 C22 1.373(8) . ?
C50 H50A 0.9800 . ?
C50 H50B 0.9800 . ?
C50 H50C 0.9800 . ?
C35 H35 0.9500 . ?
C35 C34 1.358(8) . ?
C196 H196 0.9500 . ?
C196 C197 1.367(8) . ?
C142 H142 0.9500 . ?
C117 H117 0.9500 . ?
C117 C116 1.3900 . ?
C117 C118 1.3900 . ?
C116 C115 1.3900 . ?
C116 C1A 1.539(14) . ?
C116 C121 1.563(11) . ?
C115 C120 1.3900 . ?
C120 C119 1.3900 . ?
C119 H119 0.9500 . ?
C119 C118 1.3900 . ?
C118 H118 0.9500 . ?
C172 H172 0.9500 . ?
C160 H160 1.0000 . ?
C160 C162 1.500(8) . ?
C160 C161 1.516(8) . ?
C192 H19A 0.9800 . ?
C192 H19B 0.9800 . ?
C192 H19C 0.9800 . ?
C178 H178 1.0000 . ?
C178 C179 1.496(8) . ?
C178 C180 1.513(8) . ?
C77 C78 1.528(8) . ?
C87 H87 0.9500 . ?
C197 H197 0.9500 . ?
C22 H22 0.9500 . ?
C16 H16 1.0000 . ?
C16 C18 1.490(9) . ?
C16 C17 1.524(9) . ?
C105 H105 1.0000 . ?
C105 C106 1.528(7) . ?
C105 C107 1.525(8) . ?
C34 H34 0.9500 . ?
C111 H111 0.9500 . ?
C66 H66 1.0000 . ?
C66 C68 1.539(7) . ?
C66 C67 1.516(8) . ?
C133 H133 1.0000 . ?
C133 C134 1.526(7) . ?
C133 C135 1.522(8) . ?
C191 H19D 0.9800 . ?
C191 H19E 0.9800 . ?
C191 H19F 0.9800 . ?
C155 H155 0.9500 . ?
C155 C154 1.351(9) . ?
C83 H83A 0.9800 . ?
C83 H83B 0.9800 . ?
C83 H83C 0.9800 . ?
C54 H54A 0.9800 . ?
C54 H54B 0.9800 . ?
C54 H54C 0.9800 . ?
C132 C131 1.403(8) . ?
C132 C136 1.525(8) . ?
C201 H20A 0.9800 . ?
C201 H20B 0.9800 . ?
C201 H20C 0.9800 . ?
C106 H10C 0.9800 . ?
C106 H10D 0.9800 . ?
C106 H10E 0.9800 . ?
C153 H153 0.9500 . ?
C153 C154 1.387(9) . ?
C42 H42A 0.9800 . ?
C42 H42B 0.9800 . ?
C42 H42C 0.9800 . ?
C28 H28 1.0000 . ?
C28 C29 1.510(8) . ?
C28 C30 1.522(8) . ?
C53 H53A 0.9800 . ?
C53 H53B 0.9800 . ?
C53 H53C 0.9800 . ?
C98 H98 0.9500 . ?
C98 C99 1.357(9) . ?
C214 H214 1.0000 . ?
C214 C216 1.490(10) . ?
C214 C215 1.528(9) . ?
C207 H207 0.9500 . ?
C207 C208 1.357(9) . ?
C129 H129 0.9500 . ?
C129 C130 1.383(8) . ?
C68 H68A 0.9800 . ?
C68 H68B 0.9800 . ?
C68 H68C 0.9800 . ?
C131 H131 0.9500 . ?
C131 C130 1.369(8) . ?
C209 H209 0.9500 . ?
C209 C208 1.376(9) . ?
C130 H130 0.9500 . ?
C202 H202 1.0000 . ?
C202 C203 1.525(8) . ?
C202 C204 1.517(8) . ?
C107 H10F 0.9800 . ?
C107 H10G 0.9800 . ?
C107 H10H 0.9800 . ?
C25 H25 1.0000 . ?
C25 C26 1.534(8) . ?
C25 C27 1.510(8) . ?
C69 H69 1.0000 . ?
C69 C70 1.515(11) . ?
C69 C71 1.529(10) . ?
C157 H157 1.0000 . ?
C157 C158 1.493(8) . ?
C157 C159 1.495(10) . ?
C95 H95A 0.9800 . ?
C95 H95B 0.9800 . ?
C95 H95C 0.9800 . ?
C100 H100 0.9500 . ?
C100 C99 1.382(9) . ?
C13 H13 1.0000 . ?
C13 C15 1.511(9) . ?
C13 C14 1.520(8) . ?
C154 H154 0.9500 . ?
C203 H20D 0.9800 . ?
C203 H20E 0.9800 . ?
C203 H20F 0.9800 . ?
C82 H82A 0.9800 . ?
C82 H82B 0.9800 . ?
C82 H82C 0.9800 . ?
C211 H211 1.0000 . ?
C211 C212 1.489(10) . ?
C211 C213 1.514(9) . ?
C15 H15J 0.9800 . ?
C15 H15K 0.9800 . ?
C15 H15L 0.9800 . ?
C208 H208 0.9500 . ?
C158 H15A 0.9800 . ?
C158 H15B 0.9800 . ?
C158 H15C 0.9800 . ?
C125 H12A 0.9800 . ?
C125 H12B 0.9800 . ?
C125 H12C 0.9800 . ?
C134 H13A 0.9800 . ?
C134 H13B 0.9800 . ?
C134 H13C 0.9800 . ?
C29 H29A 0.9800 . ?
C29 H29B 0.9800 . ?
C29 H29C 0.9800 . ?
C94 H94A 0.9800 . ?
C94 H94B 0.9800 . ?
C94 H94C 0.9800 . ?
C26 H26A 0.9800 . ?
C26 H26B 0.9800 . ?
C26 H26C 0.9800 . ?
C149 H14G 0.9800 . ?
C149 H14H 0.9800 . ?
C149 H14I 0.9800 . ?
C99 H99 0.9500 . ?
C176 H17A 0.9800 . ?
C176 H17B 0.9800 . ?
C176 H17C 0.9800 . ?
C41 H41A 0.9800 . ?
C41 H41B 0.9800 . ?
C41 H41C 0.9800 . ?
C220 H220 0.9500 . ?
C220 C221 1.3900 . ?
C220 C219 1.3900 . ?
C221 H221 0.9500 . ?
C221 C222 1.3900 . ?
C222 H222 0.9500 . ?
C222 C217 1.3900 . ?
C217 H217 0.9500 . ?
C217 C218 1.3900 . ?
C218 H218 0.9500 . ?
C218 C219 1.3900 . ?
C219 H219 0.9500 . ?
C204 H20G 0.9800 . ?
C204 H20H 0.9800 . ?
C204 H20I 0.9800 . ?
C150 H15D 0.9800 . ?
C150 H15E 0.9800 . ?
C150 H15F 0.9800 . ?
C30 H30A 0.9800 . ?
C30 H30B 0.9800 . ?
C30 H30C 0.9800 . ?
C135 H13D 0.9800 . ?
C135 H13E 0.9800 . ?
C135 H13F 0.9800 . ?
C27 H27A 0.9800 . ?
C27 H27B 0.9800 . ?
C27 H27C 0.9800 . ?
C177 H17D 0.9800 . ?
C177 H17E 0.9800 . ?
C177 H17F 0.9800 . ?
C78 H78 1.0000 . ?
C78 C79 1.533(9) . ?
C78 C80 1.502(9) . ?
C67 H67A 0.9800 . ?
C67 H67B 0.9800 . ?
C67 H67C 0.9800 . ?
C38 H38A 0.9800 . ?
C38 H38B 0.9800 . ?
C38 H38C 0.9800 . ?
C14 H14J 0.9800 . ?
C14 H14K 0.9800 . ?
C14 H14L 0.9800 . ?
C126 H12D 0.9800 . ?
C126 H12E 0.9800 . ?
C126 H12F 0.9800 . ?
C136 H136 1.0000 . ?
C136 C137 1.550(11) . ?
C136 C138 1.503(10) . ?
C39 H39A 0.9800 . ?
C39 H39B 0.9800 . ?
C39 H39C 0.9800 . ?
C162 H16A 0.9800 . ?
C162 H16B 0.9800 . ?
C162 H16C 0.9800 . ?
C122 H12G 0.9800 . ?
C122 H12H 0.9800 . ?
C122 H12I 0.9800 . ?
C122 H12J 0.9800 . ?
C122 H12K 0.9800 . ?
C122 H12L 0.9800 . ?
C122 C1A 1.498(15) . ?
C122 C121 1.501(12) . ?
C70 H70A 0.9800 . ?
C70 H70B 0.9800 . ?
C70 H70C 0.9800 . ?
C79 H79A 0.9800 . ?
C79 H79B 0.9800 . ?
C79 H79C 0.9800 . ?
C137 H13G 0.9800 . ?
C137 H13H 0.9800 . ?
C137 H13I 0.9800 . ?
C179 H17G 0.9800 . ?
C179 H17H 0.9800 . ?
C179 H17I 0.9800 . ?
C237 H237 0.9500 . ?
C237 C236 1.3900 . ?
C237 C238 1.3900 . ?
C236 H236 0.9500 . ?
C236 C235 1.3900 . ?
C235 H235 0.9500 . ?
C235 C240 1.3900 . ?
C240 H240 0.9500 . ?
C240 C239 1.3900 . ?
C239 H239 0.9500 . ?
C239 C238 1.3900 . ?
C238 H238 0.9500 . ?
C245 H245 0.9500 . ?
C245 C246 1.3900 . ?
C245 C244 1.3900 . ?
C246 H246 0.9500 . ?
C246 C241 1.3900 . ?
C241 H241 0.9500 . ?
C241 C242 1.3900 . ?
C242 H242 0.9500 . ?
C242 C243 1.3900 . ?
C243 H243 0.9500 . ?
C243 C244 1.3900 . ?
C244 H244 0.9500 . ?
C200 H20J 0.9800 . ?
C200 H20K 0.9800 . ?
C200 H20L 0.9800 . ?
C232 H232 0.9500 . ?
C232 C231 1.3900 . ?
C232 C233 1.3900 . ?
C231 H231 0.9500 . ?
C231 C230 1.3900 . ?
C230 H230 0.9500 . ?
C230 C229 1.3900 . ?
C229 H229 0.9500 . ?
C229 C234 1.3900 . ?
C234 H234 0.9500 . ?
C234 C233 1.3900 . ?
C233 H233 0.9500 . ?
C212 H21A 0.9800 . ?
C212 H21B 0.9800 . ?
C212 H21C 0.9800 . ?
C213 H21D 0.9800 . ?
C213 H21E 0.9800 . ?
C213 H21F 0.9800 . ?
C180 H18G 0.9800 . ?
C180 H18H 0.9800 . ?
C180 H18I 0.9800 . ?
C80 H80A 0.9800 . ?
C80 H80B 0.9800 . ?
C80 H80C 0.9800 . ?
C18 H18J 0.9800 . ?
C18 H18K 0.9800 . ?
C18 H18L 0.9800 . ?
C71 H71A 0.9800 . ?
C71 H71B 0.9800 . ?
C71 H71C 0.9800 . ?
C17 H17J 0.9800 . ?
C17 H17K 0.9800 . ?
C17 H17L 0.9800 . ?
C161 H16D 0.9800 . ?
C161 H16E 0.9800 . ?
C161 H16F 0.9800 . ?
C138 H13J 0.9800 . ?
C138 H13K 0.9800 . ?
C138 H13L 0.9800 . ?
C216 H21G 0.9800 . ?
C216 H21H 0.9800 . ?
C216 H21I 0.9800 . ?
C215 H21J 0.9800 . ?
C215 H21K 0.9800 . ?
C215 H21L 0.9800 . ?
C159 H15G 0.9800 . ?
C159 H15H 0.9800 . ?
C159 H15I 0.9800 . ?
C226 H226 0.9500 . ?
C226 C227 1.3900 . ?
C226 C225 1.3900 . ?
C227 H227 0.9500 . ?
C227 C228 1.3900 . ?
C228 H228 0.9500 . ?
C228 C223 1.3900 . ?
C223 H223 0.9500 . ?
C223 C224 1.3900 . ?
C224 H224 0.9500 . ?
C224 C225 1.3900 . ?
C225 H225 0.9500 . ?
C1A H1A 1.0000 . ?
C1A C1B 1.571(18) . ?
C1B H1BA 0.9800 . ?
C1B H1BB 0.9800 . ?
C1B H1BC 0.9800 . ?
C102 H102 1.0000 . ?
C102 C104 1.501(8) . ?
C102 C103 1.498(8) . ?
C104 H10I 0.9800 . ?
C104 H10J 0.9800 . ?
C104 H10K 0.9800 . ?
C103 H10L 0.9800 . ?
C103 H10M 0.9800 . ?
C103 H10N 0.9800 . ?
C121 H121 1.0000 . ?
C121 C1C 1.574(14) . ?
C1C H1CA 0.9800 . ?
C1C H1CB 0.9800 . ?
C1C H1CC 0.9800 . ?

loop_
_geom_torsion_atom_site_label_1
_geom_torsion_atom_site_label_2
_geom_torsion_atom_site_label_3
_geom_torsion_atom_site_label_4
_geom_torsion
_geom_torsion_site_symmetry_1
_geom_torsion_site_symmetry_2
_geom_torsion_site_symmetry_3
_geom_torsion_site_symmetry_4
_geom_torsion_publ_flag
Ge4 O4 B10 N19 110.7(4) . . . . ?
Ge4 O4 B10 N20 -70.0(6) . . . . ?
Ge2 O2 B4 N7 -65.4(6) . . . . ?
Ge2 O2 B4 N8 118.6(4) . . . . ?
Ge1 O1 B1 N2 70.2(6) . . . . ?
Ge1 O1 B1 N1 -113.3(5) . . . . ?
Ge3 O3 B7 N14 -118.9(4) . . . . ?
Ge3 O3 B7 N13 62.9(6) . . . . ?
Cl2 Ge2 O2 B4 2.2(4) . . . . ?
Cl4 Ge4 O4 B10 4.5(4) . . . . ?
Cl1 Ge1 O1 B1 -5.1(4) . . . . ?
Cl3 Ge3 O3 B7 0.5(4) . . . . ?
N11 C84 C89 C90 -4.3(6) . . . . ?
N11 C84 C89 C88 176.1(4) . . . . ?
N11 C84 C85 C86 -178.0(4) . . . . ?
N11 C84 C85 C93 -2.1(7) . . . . ?
N7 C55 C56 N8 -27.0(5) . . . . ?
N22 C181 C182 C187 -4.6(6) . . . . ?
N22 C181 C182 C183 175.7(4) . . . . ?
N22 C181 C186 C185 -177.6(4) . . . . ?
N22 C181 C186 C190 -2.0(6) . . . . ?
N22 C166 C165 N21 0.1(5) . . . . ?
N12 C60 C59 N11 -0.3(5) . . . . ?
N12 C96 C101 C105 0.4(7) . . . . ?
N12 C96 C101 C100 -179.4(5) . . . . ?
N12 C96 C97 C98 179.9(4) . . . . ?
N12 C96 C97 C102 1.6(6) . . . . ?
N17 C151 C156 C160 -3.4(7) . . . . ?
N17 C151 C156 C155 178.0(4) . . . . ?
N17 C151 C152 C153 -177.8(5) . . . . ?
N17 C151 C152 C157 1.9(7) . . . . ?
N17 C114 C113 N18 -0.2(6) . . . . ?
N3 C43 C44 C45 -174.7(4) . . . . ?
N3 C43 C44 C49 5.7(6) . . . . ?
N3 C43 C48 C47 176.6(4) . . . . ?
N3 C43 C48 C52 1.9(6) . . . . ?
N3 C5 C6 N4 1.3(6) . . . . ?
N1 C2 C1 N2 27.3(5) . . . . ?
N21 C169 C174 C173 174.8(4) . . . . ?
N21 C169 C174 C178 -5.4(6) . . . . ?
N21 C169 C170 C175 5.3(6) . . . . ?
N21 C169 C170 C171 -175.8(4) . . . . ?
N9 C72 C77 C76 173.2(5) . . . . ?
N9 C72 C77 C78 -1.5(7) . . . . ?
N9 C57 C58 N10 -0.1(6) . . . . ?
N24 C193 C194 C195 -173.3(4) . . . . ?
N24 C193 C194 C199 5.1(7) . . . . ?
N24 C193 C198 C197 173.5(4) . . . . ?
N24 C193 C198 C202 -1.5(7) . . . . ?
N20 C164 C163 N19 -29.3(5) . . . . ?
N14 C110 C109 N13 30.6(5) . . . . ?
N16 C127 C128 C133 -2.9(7) . . . . ?
N16 C127 C128 C129 173.8(4) . . . . ?
N16 C127 C132 C131 -173.8(5) . . . . ?
N16 C127 C132 C136 0.4(8) . . . . ?
N6 C7 C12 C11 179.4(4) . . . . ?
N6 C7 C12 C16 -0.3(7) . . . . ?
N6 C7 C8 C9 180.0(4) . . . . ?
N6 C7 C8 C13 1.7(7) . . . . ?
N15 C112 C111 N16 -1.1(6) . . . . ?
N15 C115 C120 C124 3.7(4) . . . . ?
N15 C115 C120 C119 -178.6(3) . . . . ?
N4 C31 C36 C40 -4.2(6) . . . . ?
N4 C31 C36 C35 178.4(4) . . . . ?
N18 C139 C144 C143 177.9(4) . . . . ?
N18 C139 C144 C148 1.5(7) . . . . ?
N10 C61 C62 C63 -179.4(4) . . . . ?
N10 C61 C62 C66 -1.1(7) . . . . ?
N10 C61 C108 C65 179.2(4) . . . . ?
N10 C61 C108 C69 0.0(7) . . . . ?
N5 C19 C20 C21 -171.5(4) . . . . ?
N5 C19 C20 C25 3.2(7) . . . . ?
N5 C19 C24 C23 171.0(4) . . . . ?
N5 C19 C24 C28 -7.7(6) . . . . ?
N5 C3 C4 N6 0.5(6) . . . . ?
N23 C205 C210 C214 -1.7(7) . . . . ?
N23 C205 C210 C209 178.9(5) . . . . ?
N23 C205 C206 C207 -179.4(5) . . . . ?
N23 C205 C206 C211 -0.2(7) . . . . ?
N23 C167 C168 N24 0.8(6) . . . . ?
C84 N11 C59 C60 -170.8(4) . . . . ?
C84 N11 B6 N12 168.8(4) . . . . ?
C84 N11 B6 N8 -11.9(8) . . . . ?
C84 C89 C88 C87 3.0(7) . . . . ?
C84 C85 C86 C87 1.1(8) . . . . ?
C84 C85 C93 C95 146.1(5) . . . . ?
C84 C85 C93 C94 -89.3(6) . . . . ?
C145 C140 C139 N18 4.5(7) . . . . ?
C145 C140 C139 C144 -177.5(4) . . . . ?
C145 C140 C141 C142 177.7(5) . . . . ?
C60 N12 C96 C101 93.7(5) . . . . ?
C60 N12 C96 C97 -85.6(5) . . . . ?
C60 N12 B6 N11 1.1(5) . . . . ?
C60 N12 B6 N8 -178.2(4) . . . . ?
C73 C72 C77 C76 -1.9(7) . . . . ?
C73 C72 C77 C78 -176.6(5) . . . . ?
C73 C74 C75 C76 -1.2(8) . . . . ?
C169 N21 C165 C166 170.2(4) . . . . ?
C169 N21 B11 N22 -168.9(4) . . . . ?
C169 N21 B11 N19 11.7(7) . . . . ?
C169 C174 C173 C172 1.0(7) . . . . ?
C169 C174 C178 C179 -114.5(6) . . . . ?
C169 C174 C178 C180 121.4(6) . . . . ?
C169 C170 C175 C176 -132.5(6) . . . . ?
C169 C170 C175 C177 102.8(6) . . . . ?
C169 C170 C171 C172 1.0(7) . . . . ?
C96 N12 C60 C59 167.5(4) . . . . ?
C96 N12 B6 N11 -165.0(4) . . . . ?
C96 N12 B6 N8 15.7(8) . . . . ?
C96 C101 C105 C106 -122.3(5) . . . . ?
C96 C101 C105 C107 114.4(6) . . . . ?
C96 C101 C100 C99 0.2(9) . . . . ?
C96 C97 C98 C99 -1.1(8) . . . . ?
C96 C97 C102 C104 -139.5(6) . . . . ?
C96 C97 C102 C103 96.5(7) . . . . ?
C151 N17 C114 C113 -168.9(4) . . . . ?
C151 N17 B9 N14 -12.8(8) . . . . ?
C151 N17 B9 N18 167.5(4) . . . . ?
C151 C156 C160 C162 -95.1(6) . . . . ?
C151 C156 C160 C161 138.9(6) . . . . ?
C151 C156 C155 C154 -0.3(8) . . . . ?
C151 C152 C153 C154 -0.2(8) . . . . ?
C151 C152 C157 C158 129.8(6) . . . . ?
C151 C152 C157 C159 -105.6(7) . . . . ?
C181 N22 C166 C165 -169.2(4) . . . . ?
C181 N22 B11 N19 -13.9(8) . . . . ?
C181 N22 B11 N21 166.8(4) . . . . ?
C181 C182 C183 C184 2.1(7) . . . . ?
C181 C186 C185 C184 1.8(8) . . . . ?
C181 C186 C190 C192 152.3(5) . . . . ?
C181 C186 C190 C191 -83.8(6) . . . . ?
C43 N3 C5 C6 169.6(4) . . . . ?
C43 N3 B2 N1 11.4(8) . . . . ?
C43 N3 B2 N4 -168.1(4) . . . . ?
C43 C44 C45 C46 -2.0(7) . . . . ?
C43 C44 C49 C51 -109.1(5) . . . . ?
C43 C44 C49 C50 127.3(5) . . . . ?
C43 C48 C47 C46 -2.0(7) . . . . ?
C43 C48 C52 C54 -149.7(5) . . . . ?
C43 C48 C52 C53 85.7(6) . . . . ?
C44 C43 C48 C47 -0.6(7) . . . . ?
C44 C43 C48 C52 -175.3(4) . . . . ?
C44 C45 C46 C47 -0.5(8) . . . . ?
C55 N7 B5 N9 170.0(4) . . . . ?
C55 N7 B5 N10 -4.4(7) . . . . ?
C55 N7 B4 O2 170.8(4) . . . . ?
C55 N7 B4 N8 -12.8(5) . . . . ?
C166 N22 C181 C182 -75.0(5) . . . . ?
C166 N22 C181 C186 102.9(5) . . . . ?
C166 N22 B11 N19 178.3(4) . . . . ?
C166 N22 B11 N21 -1.0(4) . . . . ?
C59 N11 C84 C89 -74.6(5) . . . . ?
C59 N11 C84 C85 104.1(5) . . . . ?
C59 N11 B6 N12 -1.2(5) . . . . ?
C59 N11 B6 N8 178.1(4) . . . . ?
C187 C182 C183 C184 -177.6(5) . . . . ?
C48 C43 C44 C45 2.5(7) . . . . ?
C48 C43 C44 C49 -177.0(4) . . . . ?
C48 C47 C46 C45 2.6(8) . . . . ?
C61 N10 C58 C57 167.8(4) . . . . ?
C61 N10 B5 N7 10.0(8) . . . . ?
C61 N10 B5 N9 -165.5(4) . . . . ?
C61 C62 C63 C64 0.6(7) . . . . ?
C61 C62 C66 C68 -127.1(5) . . . . ?
C61 C62 C66 C67 110.8(6) . . . . ?
C61 C108 C69 C70 -128.0(6) . . . . ?
C61 C108 C69 C71 106.3(6) . . . . ?
C19 N5 C3 C4 176.5(4) . . . . ?
C19 N5 B3 N2 0.0(9) . . . . ?
C19 N5 B3 N6 -176.4(4) . . . . ?
C19 C20 C21 C22 0.2(8) . . . . ?
C19 C20 C25 C26 -102.4(6) . . . . ?
C19 C20 C25 C27 135.9(5) . . . . ?
C19 C24 C23 C22 0.9(7) . . . . ?
C19 C24 C28 C29 94.8(6) . . . . ?
C19 C24 C28 C30 -139.5(5) . . . . ?
C72 N9 C57 C58 180.0(4) . . . . ?
C72 N9 B5 N7 5.1(9) . . . . ?
C72 N9 B5 N10 -179.6(5) . . . . ?
C72 C73 C74 C75 -0.6(7) . . . . ?
C72 C73 C81 C83 -89.8(5) . . . . ?
C72 C73 C81 C82 145.1(5) . . . . ?
C72 C77 C78 C79 104.0(6) . . . . ?
C72 C77 C78 C80 -134.9(6) . . . . ?
C32 C31 C36 C40 177.4(4) . . . . ?
C32 C31 C36 C35 0.0(6) . . . . ?
C32 C33 C34 C35 -0.3(8) . . . . ?
C193 N24 C168 C167 -177.4(5) . . . . ?
C193 N24 B12 N20 -1.0(9) . . . . ?
C193 N24 B12 N23 176.3(5) . . . . ?
C193 C194 C195 C196 -0.1(7) . . . . ?
C193 C194 C199 C201 -83.5(6) . . . . ?
C193 C194 C199 C200 151.7(5) . . . . ?
C193 C198 C197 C196 -0.5(8) . . . . ?
C193 C198 C202 C203 103.2(6) . . . . ?
C193 C198 C202 C204 -136.7(5) . . . . ?
C164 N20 B10 O4 167.6(4) . . . . ?
C164 N20 B10 N19 -13.0(5) . . . . ?
C164 N20 B12 N24 178.6(4) . . . . ?
C164 N20 B12 N23 1.8(7) . . . . ?
C174 C169 C170 C175 -177.6(4) . . . . ?
C174 C169 C170 C171 1.4(7) . . . . ?
C174 C173 C172 C171 1.3(8) . . . . ?
C170 C169 C174 C173 -2.3(7) . . . . ?
C170 C169 C174 C178 177.5(4) . . . . ?
C170 C171 C172 C173 -2.3(8) . . . . ?
C90 C89 C88 C87 -176.7(5) . . . . ?
C163 N19 B11 N22 164.9(4) . . . . ?
C163 N19 B11 N21 -15.9(7) . . . . ?
C163 N19 B10 O4 173.8(4) . . . . ?
C163 N19 B10 N20 -5.6(5) . . . . ?
C62 C61 C108 C65 1.0(7) . . . . ?
C62 C61 C108 C69 -178.3(5) . . . . ?
C62 C63 C64 C65 0.1(8) . . . . ?
C156 C151 C152 C153 1.3(7) . . . . ?
C156 C151 C152 C157 -179.0(5) . . . . ?
C156 C155 C154 C153 1.4(9) . . . . ?
C2 N1 B2 N3 -169.5(4) . . . . ?
C2 N1 B2 N4 9.9(7) . . . . ?
C2 N1 B1 O1 -170.0(4) . . . . ?
C2 N1 B1 N2 6.9(5) . . . . ?
C89 C84 C85 C86 0.7(7) . . . . ?
C89 C84 C85 C93 176.6(4) . . . . ?
C89 C88 C87 C86 -1.3(8) . . . . ?
C5 N3 C43 C44 75.4(5) . . . . ?
C5 N3 C43 C48 -101.9(5) . . . . ?
C5 N3 B2 N1 -178.7(4) . . . . ?
C5 N3 B2 N4 1.7(5) . . . . ?
C182 C181 C186 C185 0.3(7) . . . . ?
C182 C181 C186 C190 175.8(4) . . . . ?
C182 C183 C184 C185 -0.2(8) . . . . ?
C7 N6 C4 C3 -173.1(4) . . . . ?
C7 N6 B3 N2 -4.9(8) . . . . ?
C7 N6 B3 N5 171.7(5) . . . . ?
C7 C12 C11 C10 1.9(7) . . . . ?
C7 C12 C16 C18 125.2(6) . . . . ?
C7 C12 C16 C17 -109.4(6) . . . . ?
C7 C8 C13 C15 -106.4(6) . . . . ?
C7 C8 C13 C14 130.8(5) . . . . ?
C188 C187 C182 C181 109.1(5) . . . . ?
C188 C187 C182 C183 -71.2(5) . . . . ?
C140 C139 C144 C143 -0.1(7) . . . . ?
C140 C139 C144 C148 -176.6(5) . . . . ?
C140 C141 C142 C143 -0.3(9) . . . . ?
C186 C181 C182 C187 177.5(4) . . . . ?
C186 C181 C182 C183 -2.2(7) . . . . ?
C186 C185 C184 C183 -1.8(8) . . . . ?
C1 N2 B3 N6 7.4(7) . . . . ?
C1 N2 B3 N5 -168.2(5) . . . . ?
C1 N2 B1 O1 -172.8(5) . . . . ?
C1 N2 B1 N1 10.4(5) . . . . ?
C31 N4 C6 C5 -166.1(4) . . . . ?
C31 N4 B2 N3 163.1(4) . . . . ?
C31 N4 B2 N1 -16.4(8) . . . . ?
C31 C32 C37 C38 103.4(6) . . . . ?
C31 C32 C37 C39 -135.0(5) . . . . ?
C31 C32 C33 C34 -0.4(7) . . . . ?
C31 C36 C40 C42 125.7(5) . . . . ?
C31 C36 C40 C41 -110.5(5) . . . . ?
C31 C36 C35 C34 -0.6(7) . . . . ?
C3 N5 C19 C20 65.6(6) . . . . ?
C3 N5 C19 C24 -107.5(5) . . . . ?
C3 N5 B3 N2 174.7(5) . . . . ?
C3 N5 B3 N6 -1.6(5) . . . . ?
C85 C84 C89 C90 177.0(4) . . . . ?
C85 C84 C89 C88 -2.6(6) . . . . ?
C85 C86 C87 C88 -0.8(8) . . . . ?
C194 C193 C198 C197 -1.4(7) . . . . ?
C194 C193 C198 C202 -176.5(5) . . . . ?
C194 C195 C196 C197 -1.8(8) . . . . ?
C45 C44 C49 C51 71.4(5) . . . . ?
C45 C44 C49 C50 -52.3(6) . . . . ?
C6 N4 C31 C32 -100.5(5) . . . . ?
C6 N4 C31 C36 81.1(5) . . . . ?
C6 N4 B2 N3 -1.0(5) . . . . ?
C6 N4 B2 N1 179.5(4) . . . . ?
C56 N8 B6 N11 165.8(4) . . . . ?
C56 N8 B6 N12 -15.0(7) . . . . ?
C56 N8 B4 O2 172.1(4) . . . . ?
C56 N8 B4 N7 -4.5(5) . . . . ?
C110 N14 B9 N17 18.2(7) . . . . ?
C110 N14 B9 N18 -162.1(4) . . . . ?
C110 N14 B7 O3 -173.6(4) . . . . ?
C110 N14 B7 N13 4.8(5) . . . . ?
C57 N9 C72 C73 112.7(5) . . . . ?
C57 N9 C72 C77 -62.4(6) . . . . ?
C57 N9 B5 N7 -173.8(5) . . . . ?
C57 N9 B5 N10 1.5(5) . . . . ?
C86 C85 C93 C95 -38.1(7) . . . . ?
C86 C85 C93 C94 86.5(6) . . . . ?
C74 C73 C72 N9 -173.0(4) . . . . ?
C74 C73 C72 C77 2.2(7) . . . . ?
C74 C73 C81 C83 87.3(6) . . . . ?
C74 C73 C81 C82 -37.8(6) . . . . ?
C74 C75 C76 C77 1.4(9) . . . . ?
C101 C96 C97 C98 0.5(7) . . . . ?
C101 C96 C97 C102 -177.7(4) . . . . ?
C101 C100 C99 C98 -0.8(11) . . . . ?
C205 N23 C167 C168 175.5(5) . . . . ?
C205 N23 B12 N24 -175.4(5) . . . . ?
C205 N23 B12 N20 2.0(9) . . . . ?
C205 C210 C214 C216 114.7(7) . . . . ?
C205 C210 C214 C215 -125.2(6) . . . . ?
C205 C210 C209 C208 2.2(8) . . . . ?
C205 C206 C207 C208 -1.1(8) . . . . ?
C205 C206 C211 C212 -88.8(7) . . . . ?
C205 C206 C211 C213 143.9(6) . . . . ?
C112 N15 C115 C116 83.8(4) . . . . ?
C112 N15 C115 C120 -97.6(4) . . . . ?
C112 N15 B8 N16 0.7(5) . . . . ?
C112 N15 B8 N13 -174.2(4) . . . . ?
C109 N13 B8 N16 -174.5(4) . . . . ?
C109 N13 B8 N15 -1.0(7) . . . . ?
C109 N13 B7 O3 -166.9(4) . . . . ?
C109 N13 B7 N14 14.7(5) . . . . ?
C165 N21 C169 C174 96.3(5) . . . . ?
C165 N21 C169 C170 -86.5(5) . . . . ?
C165 N21 B11 N22 1.1(5) . . . . ?
C165 N21 B11 N19 -178.3(4) . . . . ?
C36 C35 C34 C33 0.8(8) . . . . ?
C49 C44 C45 C46 177.6(5) . . . . ?
C185 C186 C190 C192 -32.2(7) . . . . ?
C185 C186 C190 C191 91.6(6) . . . . ?
C4 N6 C7 C12 80.3(5) . . . . ?
C4 N6 C7 C8 -97.0(5) . . . . ?
C4 N6 B3 N2 -174.6(4) . . . . ?
C4 N6 B3 N5 1.9(5) . . . . ?
C12 C7 C8 C9 2.7(7) . . . . ?
C12 C7 C8 C13 -175.6(5) . . . . ?
C12 C11 C10 C9 0.1(8) . . . . ?
C147 C145 C140 C139 -106.7(5) . . . . ?
C147 C145 C140 C141 74.3(6) . . . . ?
C190 C186 C185 C184 -173.8(5) . . . . ?
C63 C62 C66 C68 51.1(6) . . . . ?
C63 C62 C66 C67 -71.0(6) . . . . ?
C75 C76 C77 C72 0.1(8) . . . . ?
C75 C76 C77 C78 175.1(5) . . . . ?
C114 N17 C151 C156 85.8(5) . . . . ?
C114 N17 C151 C152 -95.0(6) . . . . ?
C114 N17 B9 N14 179.3(4) . . . . ?
C114 N17 B9 N18 -0.5(5) . . . . ?
C113 N18 C139 C140 75.7(6) . . . . ?
C113 N18 C139 C144 -102.4(5) . . . . ?
C113 N18 B9 N17 0.4(5) . . . . ?
C113 N18 B9 N14 -179.4(4) . . . . ?
C175 C170 C171 C172 180.0(5) . . . . ?
C9 C8 C13 C15 75.4(7) . . . . ?
C9 C8 C13 C14 -47.4(7) . . . . ?
C91 C90 C89 C84 106.4(5) . . . . ?
C91 C90 C89 C88 -73.9(5) . . . . ?
C127 N16 B8 N15 178.4(5) . . . . ?
C127 N16 B8 N13 -7.0(8) . . . . ?
C127 N16 C111 C112 -178.2(4) . . . . ?
C127 C128 C133 C134 -149.8(5) . . . . ?
C127 C128 C133 C135 86.1(6) . . . . ?
C127 C128 C129 C130 0.4(8) . . . . ?
C127 C132 C131 C130 -0.5(10) . . . . ?
C127 C132 C136 C137 -102.5(7) . . . . ?
C127 C132 C136 C138 136.8(7) . . . . ?
C47 C48 C52 C54 35.7(7) . . . . ?
C47 C48 C52 C53 -88.9(6) . . . . ?
C139 N18 C113 C114 169.6(4) . . . . ?
C139 N18 B9 N17 -167.6(4) . . . . ?
C139 N18 B9 N14 12.6(8) . . . . ?
C139 C140 C141 C142 -1.3(8) . . . . ?
C139 C144 C148 C149 -146.9(5) . . . . ?
C139 C144 C148 C150 88.8(6) . . . . ?
C81 C73 C72 N9 4.2(6) . . . . ?
C81 C73 C72 C77 179.3(4) . . . . ?
C81 C73 C74 C75 -177.8(5) . . . . ?
C93 C85 C86 C87 -174.8(5) . . . . ?
C37 C32 C31 N4 4.6(6) . . . . ?
C37 C32 C31 C36 -177.0(4) . . . . ?
C37 C32 C33 C34 177.2(5) . . . . ?
C189 C187 C182 C181 -127.2(5) . . . . ?
C189 C187 C182 C183 52.5(6) . . . . ?
C146 C145 C140 C139 129.6(5) . . . . ?
C146 C145 C140 C141 -49.4(6) . . . . ?
C141 C140 C139 N18 -176.5(4) . . . . ?
C141 C140 C139 C144 1.5(7) . . . . ?
C33 C32 C31 N4 -177.9(4) . . . . ?
C33 C32 C31 C36 0.5(6) . . . . ?
C33 C32 C37 C38 -74.1(7) . . . . ?
C33 C32 C37 C39 47.6(7) . . . . ?
C11 C12 C16 C18 -54.4(7) . . . . ?
C11 C12 C16 C17 70.9(7) . . . . ?
C10 C9 C8 C7 -0.6(8) . . . . ?
C10 C9 C8 C13 177.7(5) . . . . ?
C52 C48 C47 C46 172.8(5) . . . . ?
C195 C194 C199 C201 94.8(6) . . . . ?
C195 C194 C199 C200 -29.9(7) . . . . ?
C195 C196 C197 C198 2.1(8) . . . . ?
C173 C174 C178 C179 65.4(7) . . . . ?
C173 C174 C178 C180 -58.8(7) . . . . ?
C143 C144 C148 C149 36.8(7) . . . . ?
C143 C144 C148 C150 -87.5(7) . . . . ?
C65 C108 C69 C70 52.8(8) . . . . ?
C65 C108 C69 C71 -73.0(8) . . . . ?
C144 C143 C142 C141 1.7(9) . . . . ?
C108 C61 C62 C63 -1.2(7) . . . . ?
C108 C61 C62 C66 177.1(5) . . . . ?
C108 C65 C64 C63 -0.4(8) . . . . ?
C97 C96 C101 C105 179.7(4) . . . . ?
C97 C96 C101 C100 -0.1(7) . . . . ?
C97 C98 C99 C100 1.2(10) . . . . ?
C20 C19 C24 C23 -2.0(7) . . . . ?
C20 C19 C24 C28 179.3(4) . . . . ?
C20 C21 C22 C23 -1.4(8) . . . . ?
C21 C20 C25 C26 72.3(6) . . . . ?
C21 C20 C25 C27 -49.4(7) . . . . ?
C8 C7 C12 C11 -3.3(7) . . . . ?
C8 C7 C12 C16 177.1(5) . . . . ?
C8 C9 C10 C11 -0.8(8) . . . . ?
C40 C36 C35 C34 -178.1(5) . . . . ?
C198 C193 C194 C195 1.7(7) . . . . ?
C198 C193 C194 C199 -179.8(4) . . . . ?
C167 N23 C205 C210 94.9(6) . . . . ?
C167 N23 C205 C206 -83.8(6) . . . . ?
C167 N23 B12 N24 -1.1(5) . . . . ?
C167 N23 B12 N20 176.3(5) . . . . ?
C64 C65 C108 C61 -0.2(8) . . . . ?
C64 C65 C108 C69 179.1(6) . . . . ?
C171 C170 C175 C176 48.6(7) . . . . ?
C171 C170 C175 C177 -76.1(6) . . . . ?
C152 C151 C156 C160 177.4(4) . . . . ?
C152 C151 C156 C155 -1.1(7) . . . . ?
C152 C153 C154 C155 -1.2(10) . . . . ?
C199 C194 C195 C196 -178.5(5) . . . . ?
C210 C205 C206 C207 1.9(8) . . . . ?
C210 C205 C206 C211 -178.9(5) . . . . ?
C210 C209 C208 C207 -1.5(10) . . . . ?
C24 C19 C20 C21 1.5(7) . . . . ?
C24 C19 C20 C25 176.2(4) . . . . ?
C24 C23 C22 C21 0.8(8) . . . . ?
C168 N24 C193 C194 107.2(5) . . . . ?
C168 N24 C193 C198 -67.9(6) . . . . ?
C168 N24 B12 N20 -175.8(5) . . . . ?
C168 N24 B12 N23 1.5(5) . . . . ?
C206 C205 C210 C214 177.0(5) . . . . ?
C206 C205 C210 C209 -2.4(7) . . . . ?
C206 C207 C208 C209 0.9(10) . . . . ?
C92 C90 C89 C84 -130.3(4) . . . . ?
C92 C90 C89 C88 49.3(6) . . . . ?
C128 C127 C132 C131 2.3(8) . . . . ?
C128 C127 C132 C136 176.4(5) . . . . ?
C128 C129 C130 C131 1.5(9) . . . . ?
C58 N10 C61 C62 98.3(5) . . . . ?
C58 N10 C61 C108 -80.0(6) . . . . ?
C58 N10 B5 N7 173.9(5) . . . . ?
C58 N10 B5 N9 -1.6(5) . . . . ?
C124 C120 C119 C118 177.7(4) . . . . ?
C76 C77 C78 C79 -70.8(7) . . . . ?
C76 C77 C78 C80 50.4(7) . . . . ?
C23 C24 C28 C29 -83.9(6) . . . . ?
C23 C24 C28 C30 41.8(7) . . . . ?
B11 N22 C181 C182 118.3(5) . . . . ?
B11 N22 C181 C186 -63.8(6) . . . . ?
B11 N22 C166 C165 0.6(5) . . . . ?
B11 N19 C163 C164 -173.1(4) . . . . ?
B11 N19 B10 O4 9.8(7) . . . . ?
B11 N19 B10 N20 -169.6(4) . . . . ?
B11 N21 C169 C174 -94.8(6) . . . . ?
B11 N21 C169 C170 82.4(6) . . . . ?
B11 N21 C165 C166 -0.8(5) . . . . ?
C35 C36 C40 C42 -56.9(6) . . . . ?
C35 C36 C40 C41 66.8(6) . . . . ?
C142 C143 C144 C139 -1.5(8) . . . . ?
C142 C143 C144 C148 175.0(5) . . . . ?
C117 C116 C115 N15 178.7(3) . . . . ?
C117 C116 C115 C120 0.0 . . . . ?
C117 C116 C1A C122 65.2(13) . . . . ?
C117 C116 C1A C1B -52.7(14) . . . . ?
C117 C116 C121 C122 31.5(12) . . . . ?
C117 C116 C121 C1C -86.2(8) . . . . ?
C116 C117 C118 C119 0.0 . . . . ?
C116 C115 C120 C124 -177.7(4) . . . . ?
C116 C115 C120 C119 0.0 . . . . ?
C115 N15 C112 C111 -170.8(4) . . . . ?
C115 N15 B8 N16 169.8(4) . . . . ?
C115 N15 B8 N13 -5.0(8) . . . . ?
C115 C116 C1A C122 -119.5(10) . . . . ?
C115 C116 C1A C1B 122.6(12) . . . . ?
C115 C116 C121 C122 -140.2(7) . . . . ?
C115 C116 C121 C1C 102.1(8) . . . . ?
C115 C120 C119 C118 0.0 . . . . ?
C120 C119 C118 C117 0.0 . . . . ?
C118 C117 C116 C115 0.0 . . . . ?
C118 C117 C116 C1A 175.7(7) . . . . ?
C118 C117 C116 C121 -171.2(7) . . . . ?
C160 C156 C155 C154 -178.9(5) . . . . ?
B8 N16 C127 C128 68.4(7) . . . . ?
B8 N16 C127 C132 -115.5(6) . . . . ?
B8 N16 C111 C112 1.6(6) . . . . ?
B8 N15 C112 C111 0.2(6) . . . . ?
B8 N15 C115 C116 -84.5(5) . . . . ?
B8 N15 C115 C120 94.1(5) . . . . ?
B8 N13 C109 C110 156.7(4) . . . . ?
B8 N13 B7 O3 7.8(8) . . . . ?
B8 N13 B7 N14 -170.6(4) . . . . ?
C178 C174 C173 C172 -178.8(5) . . . . ?
C197 C198 C202 C203 -71.9(6) . . . . ?
C197 C198 C202 C204 48.3(7) . . . . ?
C16 C12 C11 C10 -178.5(5) . . . . ?
C105 C101 C100 C99 -179.6(6) . . . . ?
B5 N7 C55 C56 -160.9(4) . . . . ?
B5 N7 B4 O2 -3.2(8) . . . . ?
B5 N7 B4 N8 173.3(4) . . . . ?
B5 N9 C72 C73 -66.1(7) . . . . ?
B5 N9 C72 C77 118.8(6) . . . . ?
B5 N9 C57 C58 -0.9(6) . . . . ?
B5 N10 C61 C62 -99.0(6) . . . . ?
B5 N10 C61 C108 82.7(6) . . . . ?
B5 N10 C58 C57 1.1(6) . . . . ?
C111 N16 C127 C128 -111.9(5) . . . . ?
C111 N16 C127 C132 64.3(6) . . . . ?
C111 N16 B8 N15 -1.4(5) . . . . ?
C111 N16 B8 N13 173.2(5) . . . . ?
B10 N19 C163 C164 21.4(5) . . . . ?
B10 N19 B11 N22 -33.4(7) . . . . ?
B10 N19 B11 N21 145.8(5) . . . . ?
B10 N20 C164 C163 26.0(5) . . . . ?
B10 N20 B12 N24 -5.0(8) . . . . ?
B10 N20 B12 N23 178.3(5) . . . . ?
C66 C62 C63 C64 -177.7(5) . . . . ?
B6 N11 C84 C89 116.3(5) . . . . ?
B6 N11 C84 C85 -65.0(6) . . . . ?
B6 N11 C59 C60 1.0(5) . . . . ?
B6 N12 C60 C59 -0.5(5) . . . . ?
B6 N12 C96 C101 -101.4(6) . . . . ?
B6 N12 C96 C97 79.2(6) . . . . ?
B6 N8 C56 C55 -174.5(4) . . . . ?
B6 N8 B4 O2 7.7(8) . . . . ?
B6 N8 B4 N7 -168.9(4) . . . . ?
C133 C128 C129 C130 177.0(5) . . . . ?
B3 N2 C1 C2 159.2(4) . . . . ?
B3 N2 B1 O1 4.5(8) . . . . ?
B3 N2 B1 N1 -172.3(4) . . . . ?
B3 N6 C7 C12 -88.7(6) . . . . ?
B3 N6 C7 C8 94.0(6) . . . . ?
B3 N6 C4 C3 -1.6(6) . . . . ?
B3 N5 C19 C20 -120.0(5) . . . . ?
B3 N5 C19 C24 66.8(7) . . . . ?
B3 N5 C3 C4 0.7(6) . . . . ?
C155 C156 C160 C162 83.4(7) . . . . ?
C155 C156 C160 C161 -42.6(8) . . . . ?
C132 C127 C128 C133 -179.0(5) . . . . ?
C132 C127 C128 C129 -2.3(7) . . . . ?
C132 C131 C130 C129 -1.4(10) . . . . ?
B4 N7 C55 C56 24.3(5) . . . . ?
B4 N7 B5 N9 -16.8(8) . . . . ?
B4 N7 B5 N10 168.8(5) . . . . ?
B4 N8 C56 C55 19.4(5) . . . . ?
B4 N8 B6 N11 -31.8(8) . . . . ?
B4 N8 B6 N12 147.4(5) . . . . ?
C153 C152 C157 C158 -50.5(7) . . . . ?
C153 C152 C157 C159 74.0(7) . . . . ?
B2 N3 C43 C44 -115.6(5) . . . . ?
B2 N3 C43 C48 67.0(6) . . . . ?
B2 N3 C5 C6 -1.9(5) . . . . ?
B2 N1 C2 C1 174.8(4) . . . . ?
B2 N1 B1 O1 -7.8(8) . . . . ?
B2 N1 B1 N2 169.2(4) . . . . ?
B2 N4 C31 C32 97.0(6) . . . . ?
B2 N4 C31 C36 -81.4(6) . . . . ?
B2 N4 C6 C5 -0.2(5) . . . . ?
C28 C24 C23 C22 179.6(5) . . . . ?
C98 C97 C102 C104 42.3(8) . . . . ?
C98 C97 C102 C103 -81.7(7) . . . . ?
C214 C210 C209 C208 -177.3(6) . . . . ?
C207 C206 C211 C212 90.3(7) . . . . ?
C207 C206 C211 C213 -37.0(8) . . . . ?
B12 N24 C193 C194 -67.2(7) . . . . ?
B12 N24 C193 C198 117.7(6) . . . . ?
B12 N24 C168 C167 -1.5(6) . . . . ?
B12 N20 C164 C163 -156.7(4) . . . . ?
B12 N20 B10 O4 -9.2(8) . . . . ?
B12 N20 B10 N19 170.1(4) . . . . ?
B12 N23 C205 C210 -91.2(6) . . . . ?
B12 N23 C205 C206 90.1(7) . . . . ?
B12 N23 C167 C168 0.2(6) . . . . ?
C129 C128 C133 C134 33.6(7) . . . . ?
C129 C128 C133 C135 -90.5(6) . . . . ?
B1 N2 C1 C2 -23.1(5) . . . . ?
B1 N2 B3 N6 -169.6(5) . . . . ?
B1 N2 B3 N5 14.8(8) . . . . ?
B1 N1 C2 C1 -21.0(5) . . . . ?
B1 N1 B2 N3 30.6(8) . . . . ?
B1 N1 B2 N4 -150.0(5) . . . . ?
B9 N17 C151 C156 -80.8(6) . . . . ?
B9 N17 C151 C152 98.3(6) . . . . ?
B9 N17 C114 C113 0.5(6) . . . . ?
B9 N14 C110 C109 170.6(4) . . . . ?
B9 N14 B7 O3 -7.3(8) . . . . ?
B9 N14 B7 N13 171.2(4) . . . . ?
B9 N18 C113 C114 -0.1(5) . . . . ?
B9 N18 C139 C140 -117.5(5) . . . . ?
B9 N18 C139 C144 64.5(7) . . . . ?
C131 C132 C136 C137 71.6(8) . . . . ?
C131 C132 C136 C138 -49.2(8) . . . . ?
B7 N14 C110 C109 -21.6(5) . . . . ?
B7 N14 B9 N17 -146.5(5) . . . . ?
B7 N14 B9 N18 33.2(8) . . . . ?
B7 N13 C109 C110 -27.9(5) . . . . ?
B7 N13 B8 N16 11.6(8) . . . . ?
B7 N13 B8 N15 -174.9(4) . . . . ?
C209 C210 C214 C216 -65.9(8) . . . . ?
C209 C210 C214 C215 54.3(8) . . . . ?
C202 C198 C197 C196 174.8(5) . . . . ?
C25 C20 C21 C22 -174.7(5) . . . . ?
C157 C152 C153 C154 -179.9(6) . . . . ?
C100 C101 C105 C106 57.5(7) . . . . ?
C100 C101 C105 C107 -65.8(7) . . . . ?
C211 C206 C207 C208 179.7(6) . . . . ?
C125 C124 C120 C115 125.9(4) . . . . ?
C125 C124 C120 C119 -51.8(5) . . . . ?
C220 C221 C222 C217 0.0 . . . . ?
C221 C220 C219 C218 0.0 . . . . ?
C221 C222 C217 C218 0.0 . . . . ?
C222 C217 C218 C219 0.0 . . . . ?
C217 C218 C219 C220 0.0 . . . . ?
C219 C220 C221 C222 0.0 . . . . ?
C126 C124 C120 C115 -112.2(5) . . . . ?
C126 C124 C120 C119 70.1(5) . . . . ?
C136 C132 C131 C130 -174.8(6) . . . . ?
C237 C236 C235 C240 0.0 . . . . ?
C236 C237 C238 C239 0.0 . . . . ?
C236 C235 C240 C239 0.0 . . . . ?
C235 C240 C239 C238 0.0 . . . . ?
C240 C239 C238 C237 0.0 . . . . ?
C238 C237 C236 C235 0.0 . . . . ?
C245 C246 C241 C242 0.0 . . . . ?
C246 C245 C244 C243 0.0 . . . . ?
C246 C241 C242 C243 0.0 . . . . ?
C241 C242 C243 C244 0.0 . . . . ?
C242 C243 C244 C245 0.0 . . . . ?
C244 C245 C246 C241 0.0 . . . . ?
C232 C231 C230 C229 0.0 . . . . ?
C231 C232 C233 C234 0.0 . . . . ?
C231 C230 C229 C234 0.0 . . . . ?
C230 C229 C234 C233 0.0 . . . . ?
C229 C234 C233 C232 0.0 . . . . ?
C233 C232 C231 C230 0.0 . . . . ?
C226 C227 C228 C223 0.0 . . . . ?
C227 C226 C225 C224 0.0 . . . . ?
C227 C228 C223 C224 0.0 . . . . ?
C228 C223 C224 C225 0.0 . . . . ?
C223 C224 C225 C226 0.0 . . . . ?
C225 C226 C227 C228 0.0 . . . . ?
C1A C116 C115 N15 3.7(8) . . . . ?
C1A C116 C115 C120 -175.0(8) . . . . ?
C102 C97 C98 C99 177.2(6) . . . . ?
C121 C116 C115 N15 -9.1(6) . . . . ?
C121 C116 C115 C120 172.2(6) . . . . ?
